data_4118647
loop_
_publ_author_name
'Makoto Hachiya'
'Hidefumi Nikawa'
'Naomi Mizorogi'
'Takahiro Tsuchiya'
'Xing Lu'
'Takeshi Akasaka'

_publ_contact_author_address
;Aspect of Creation of New Materials
Center for Tsukuba Advanced Research Alliance
University of Tsukuba
Tsukuba, Ibaraki 305-8577, Japan 
;
_publ_contact_author_email akasaka@tara.tsukuba.ac.jp
_publ_contact_author_fax +81-298-53-6409
_publ_contact_author_name 'Takeshi AKASAKA'
_publ_contact_author_phone +81-298-53-6409
_publ_section_title
;
 Exceptional Chemical Properties of Sc@C2v(9)-C82 Probed with
 Adamantylidene Carbene
;
_journal_name_full 'Journal of the American Chemical Society'
_journal_page_first 15550
_journal_page_last 15555
_journal_paper_doi 10.1021/ja306890x
_journal_volume 134
_journal_year 2012
_chemical_formula_moiety 'Sc C92 H14, 2.5(C1 S2)'
_chemical_formula_sum 'C94.5 H14 S5 Sc'
_chemical_formula_weight 1354.32
_chemical_name_common Sc@C82Ad-A
_chemical_name_systematic Sc@C82Ad-A
_space_group_IT_number 14
_symmetry_cell_setting monoclinic
_symmetry_Int_Tables_number 14
_symmetry_space_group_name_Hall '-P 2yn'
_symmetry_space_group_name_H-M 'P 1 21/n 1'
_atom_sites_solution_hydrogens geom
_atom_sites_solution_primary direct
_atom_sites_solution_secondary difmap
_audit_creation_method SHELXL-97
_cell_angle_alpha 90.00
_cell_angle_beta 101.644(9)
_cell_angle_gamma 90.00
_cell_formula_units_Z 4
_cell_length_a 11.332(3)
_cell_length_b 21.875(5)
_cell_length_c 20.992(4)
_cell_measurement_temperature 110(2)
_cell_volume 5097(2)
_computing_cell_refinement PROCESS-AUTO
_computing_data_collection PROCESS-AUTO
_computing_data_reduction Yadokari-XG
_computing_molecular_graphics Yadokari-XG
_computing_publication_material Yadokari-XG
_computing_structure_refinement 'SHELXL-97 (Sheldrick, 1997)'
_computing_structure_solution 'SHELXS-97 (Sheldrick, 1990)'
_diffrn_ambient_temperature 110(2)
_diffrn_measured_fraction_theta_full 0.998
_diffrn_measured_fraction_theta_max 0.998
_diffrn_measurement_device_type 'Rigaku RAXIS-RAPID'
_diffrn_measurement_method \w
_diffrn_radiation_monochromator graphite
_diffrn_radiation_source 'fine-focus sealed tube'
_diffrn_radiation_type MoK\a
_diffrn_radiation_wavelength 0.71075
_diffrn_reflns_av_R_equivalents 0.0658
_diffrn_reflns_av_sigmaI/netI 0.0544
_diffrn_reflns_limit_h_max 15
_diffrn_reflns_limit_h_min -15
_diffrn_reflns_limit_k_max 29
_diffrn_reflns_limit_k_min -29
_diffrn_reflns_limit_l_max 27
_diffrn_reflns_limit_l_min -28
_diffrn_reflns_number 51727
_diffrn_reflns_theta_full 28.50
_diffrn_reflns_theta_max 28.50
_diffrn_reflns_theta_min 3.05
_exptl_absorpt_coefficient_mu 0.417
_exptl_absorpt_correction_T_max 0.9595
_exptl_absorpt_correction_T_min 0.8851
_exptl_absorpt_correction_type multi-scan
_exptl_crystal_colour Black
_exptl_crystal_density_diffrn 1.765
_exptl_crystal_description Block
_exptl_crystal_F_000 2728
_exptl_crystal_size_max 0.30
_exptl_crystal_size_mid 0.10
_exptl_crystal_size_min 0.10
_refine_diff_density_max 0.912
_refine_diff_density_min -0.735
_refine_diff_density_rms 0.101
_refine_ls_extinction_method none
_refine_ls_goodness_of_fit_ref 1.057
_refine_ls_hydrogen_treatment mixed
_refine_ls_matrix_type full
_refine_ls_number_parameters 1264
_refine_ls_number_reflns 12903
_refine_ls_number_restraints 1542
_refine_ls_restrained_S_all 1.055
_refine_ls_R_factor_all 0.1076
_refine_ls_R_factor_gt 0.0827
_refine_ls_shift/su_max 0.001
_refine_ls_shift/su_mean 0.000
_refine_ls_structure_factor_coef Fsqd
_refine_ls_weighting_details 'calc w=1/[\s^2^(Fo^2^)+(0.1029P)^2^+10.3496P] where P=(Fo^2^+2Fc^2^)/3'
_refine_ls_weighting_scheme calc
_refine_ls_wR_factor_gt 0.2109
_refine_ls_wR_factor_ref 0.2234
_reflns_number_gt 9013
_reflns_number_total 12903
_reflns_threshold_expression >2sigma(I)
_cod_data_source_file ja306890x_si_002.cif
_cod_data_source_block sc@c82ad_110k
_cod_original_cell_volume 5096.6(19)
_cod_original_sg_symbol_H-M 'P 21/n'
_cod_original_formula_sum 'C94.50 H14 S5 Sc'
_cod_database_code 4118647

loop_
_symmetry_equiv_pos_as_xyz
'x, y, z'
'-x+1/2, y+1/2, -z+1/2'
'-x, -y, -z'
'x-1/2, -y-1/2, z-1/2'

loop_
_atom_site_label
_atom_site_type_symbol
_atom_site_fract_x
_atom_site_fract_y
_atom_site_fract_z
_atom_site_U_iso_or_equiv
_atom_site_adp_type
_atom_site_occupancy
_atom_site_symmetry_multiplicity
_atom_site_calc_flag
_atom_site_refinement_flags
_atom_site_disorder_assembly
_atom_site_disorder_group
C1 C -0.0763(5) 0.19756(16) 0.3888(3) 0.0166(12) Uani 0.850(2) 1 d PD A 2
C2 C -0.1098(3) 0.19132(16) 0.45646(16) 0.0187(6) Uani 0.850(2) 1 d P A 2
H2 H -0.0778 0.1517 0.4766 0.022 Uiso 0.850(2) 1 calc PR A 2
C3 C -0.1268(4) 0.25837(18) 0.3578(2) 0.0331(10) Uani 0.850(2) 1 d P A 2
H3 H -0.1052 0.2631 0.3142 0.040 Uiso 0.850(2) 1 calc PR A 2
C4 C -0.2640(5) 0.2575(2) 0.3502(2) 0.0370(10) Uani 0.850(2) 1 d P A 2
H4A H -0.2985 0.2956 0.3286 0.044 Uiso 0.850(2) 1 calc PR A 2
H4B H -0.2979 0.2225 0.3226 0.044 Uiso 0.850(2) 1 calc PR A 2
C5 C -0.0740(5) 0.31132(19) 0.4017(3) 0.0394(11) Uani 0.850(2) 1 d P A 2
H5A H -0.1059 0.3505 0.3817 0.047 Uiso 0.850(2) 1 calc PR A 2
H5B H 0.0147 0.3118 0.4066 0.047 Uiso 0.850(2) 1 calc PR A 2
C6 C -0.2471(4) 0.19179(18) 0.4476(2) 0.0244(8) Uani 0.850(2) 1 d P A 2
H6A H -0.2816 0.1573 0.4194 0.029 Uiso 0.850(2) 1 calc PR A 2
H6B H -0.2700 0.1866 0.4904 0.029 Uiso 0.850(2) 1 calc PR A 2
C7 C -0.0562(5) 0.2443(3) 0.5013(3) 0.0282(12) Uani 0.850(2) 1 d P A 2
H7A H -0.0780 0.2398 0.5445 0.034 Uiso 0.850(2) 1 calc PR A 2
H7B H 0.0328 0.2442 0.5075 0.034 Uiso 0.850(2) 1 calc PR A 2
C8 C -0.2976(3) 0.25204(19) 0.41699(19) 0.0283(8) Uani 0.850(2) 1 d P A 2
H8 H -0.3873 0.2520 0.4117 0.034 Uiso 0.850(2) 1 calc PR A 2
C9 C -0.1074(4) 0.30449(18) 0.4693(2) 0.0320(9) Uani 0.850(2) 1 d P A 2
H9 H -0.0726 0.3396 0.4975 0.038 Uiso 0.850(2) 1 calc PR A 2
C10 C -0.2446(4) 0.3052(2) 0.4611(2) 0.0258(10) Uani 0.850(2) 1 d P A 2
H10A H -0.2771 0.3444 0.4416 0.031 Uiso 0.850(2) 1 calc PR A 2
H10B H -0.2671 0.3010 0.5041 0.031 Uiso 0.850(2) 1 calc PR A 2
C1A C -0.1111(3) 0.14307(13) 0.34625(13) 0.0220(3) Uani 0.850(2) 1 d PD A 2
C2A C 0.0541(3) 0.18653(14) 0.38739(13) 0.0220(3) Uani 0.850(2) 1 d PD A 2
C3A C -0.1033(10) 0.0782(4) 0.3740(4) 0.0220(3) Uani 0.368(2) 1 d PD A 2
C4A C -0.0086(7) 0.0506(4) 0.4238(4) 0.0220(3) Uani 0.368(2) 1 d PD A 2
C5A C 0.1010(6) 0.0857(3) 0.4461(5) 0.0220(3) Uani 0.368(2) 1 d PD A 2
C6A C 0.1310(7) 0.1468(3) 0.4263(5) 0.0220(3) Uani 0.368(2) 1 d PD A 2
C7A C 0.0968(7) 0.2062(5) 0.3245(3) 0.0220(3) Uani 0.368(2) 1 d PD A 2
C8A C 0.0333(6) 0.1993(5) 0.2558(3) 0.0220(3) Uani 0.368(2) 1 d PD A 2
C9A C -0.0772(7) 0.1652(4) 0.2310(4) 0.0220(3) Uani 0.368(2) 1 d PD A 2
C10A C -0.1361(9) 0.1355(4) 0.2780(4) 0.0220(3) Uani 0.368(2) 1 d PD A 2
C11A C -0.1801(11) 0.0741(4) 0.2616(4) 0.0220(3) Uani 0.368(2) 1 d PD A 2
C12A C -0.1582(11) 0.0405(5) 0.3205(4) 0.0220(3) Uani 0.368(2) 1 d PD A 2
C13A C -0.1457(10) -0.0249(4) 0.3183(4) 0.0220(3) Uani 0.368(2) 1 d PD A 2
C14A C -0.0659(6) -0.0530(4) 0.3696(4) 0.0220(3) Uani 0.368(2) 1 d PD A 2
C15A C 0.0043(7) -0.0154(3) 0.4195(5) 0.0220(3) Uani 0.368(2) 1 d PD A 2
C16A C 0.1199(5) -0.0441(3) 0.4413(4) 0.0220(3) Uani 0.368(2) 1 d PD A 2
C17A C 0.2259(6) -0.0114(3) 0.4630(4) 0.0220(3) Uani 0.368(2) 1 d PD A 2
C18A C 0.2146(7) 0.0536(3) 0.4658(5) 0.0220(3) Uani 0.368(2) 1 d PD A 2
C19A C 0.3087(6) 0.0919(3) 0.4521(5) 0.0220(3) Uani 0.368(2) 1 d PD A 2
C20A C 0.2574(8) 0.1471(4) 0.4249(5) 0.0220(3) Uani 0.368(2) 1 d PD A 2
C21A C 0.3070(5) 0.1794(4) 0.3771(4) 0.0220(3) Uani 0.368(2) 1 d PD A 2
C22A C 0.2236(7) 0.2053(5) 0.3258(3) 0.0220(3) Uani 0.368(2) 1 d PD A 2
C23A C 0.2427(6) 0.2032(5) 0.2606(3) 0.0220(3) Uani 0.368(2) 1 d PD A 2
C24A C 0.1261(6) 0.1996(5) 0.2172(3) 0.0220(3) Uani 0.368(2) 1 d PD A 2
C25A C 0.1189(6) 0.1700(4) 0.1570(4) 0.0220(3) Uani 0.368(2) 1 d PD A 2
C26A C 0.0051(6) 0.1437(3) 0.1321(4) 0.0220(3) Uani 0.368(2) 1 d PD A 2
C27A C -0.0854(8) 0.1382(4) 0.1700(4) 0.0220(3) Uani 0.368(2) 1 d PD A 2
C28A C -0.1474(7) 0.0808(3) 0.1532(4) 0.0220(3) Uani 0.368(2) 1 d PD A 2
C29A C -0.1908(8) 0.0457(3) 0.1999(4) 0.0220(3) Uani 0.368(2) 1 d PD A 2
C30A C -0.1874(8) -0.0184(3) 0.1981(4) 0.0220(3) Uani 0.368(2) 1 d PD A 2
C31A C -0.1643(8) -0.0537(3) 0.2565(3) 0.0220(3) Uani 0.368(2) 1 d PD A 2
C32A C -0.0943(7) -0.1063(4) 0.2456(3) 0.0220(3) Uani 0.368(2) 1 d PD A 2
C33A C -0.0012(6) -0.1285(4) 0.2958(4) 0.0220(3) Uani 0.368(2) 1 d PD A 2
C34A C 0.0090(6) -0.1049(4) 0.3581(4) 0.0220(3) Uani 0.368(2) 1 d PD A 2
C35A C 0.1221(5) -0.0993(3) 0.4027(4) 0.0220(3) Uani 0.368(2) 1 d PD A 2
C36A C 0.2275(6) -0.1214(3) 0.3846(3) 0.0220(3) Uani 0.368(2) 1 d PD A 2
C37A C 0.3372(6) -0.0912(3) 0.4158(4) 0.0220(3) Uani 0.368(2) 1 d PD A 2
C38A C 0.3314(6) -0.0361(3) 0.4527(4) 0.0220(3) Uani 0.368(2) 1 d PD A 2
C39A C 0.4246(7) 0.0032(3) 0.4420(4) 0.0220(3) Uani 0.368(2) 1 d PD A 2
C40A C 0.4183(7) 0.0693(3) 0.4354(4) 0.0220(3) Uani 0.368(2) 1 d PD A 2
C41A C 0.4752(7) 0.1045(3) 0.3932(3) 0.0220(3) Uani 0.368(2) 1 d PD A 2
C42A C 0.4167(6) 0.1588(3) 0.3627(3) 0.0220(3) Uani 0.368(2) 1 d PD A 2
C43A C 0.4400(7) 0.1616(3) 0.2974(3) 0.0220(3) Uani 0.368(2) 1 d PD A 2
C44A C 0.3479(7) 0.1803(4) 0.2445(3) 0.0220(3) Uani 0.368(2) 1 d PD A 2
C45A C 0.3490(7) 0.1480(3) 0.1847(4) 0.0220(3) Uani 0.368(2) 1 d PD A 2
C46A C 0.2287(6) 0.1454(4) 0.1370(4) 0.0220(3) Uani 0.368(2) 1 d PD A 2
C47A C 0.2141(8) 0.0962(3) 0.0939(5) 0.0220(3) Uani 0.368(2) 1 d PD A 2
C48A C 0.0979(5) 0.0702(3) 0.0716(4) 0.0220(3) Uani 0.368(2) 1 d PD A 2
C49A C -0.0004(6) 0.0905(3) 0.0914(4) 0.0220(3) Uani 0.368(2) 1 d PD A 2
C50A C -0.0942(6) 0.0518(3) 0.1052(4) 0.0220(3) Uani 0.368(2) 1 d PD A 2
C51A C -0.0829(7) -0.0133(4) 0.1040(4) 0.0220(3) Uani 0.368(2) 1 d PD A 2
C52A C -0.1328(8) -0.0485(3) 0.1503(3) 0.0220(3) Uani 0.368(2) 1 d PD A 2
C53A C -0.0804(6) -0.1043(3) 0.1800(4) 0.0220(3) Uani 0.368(2) 1 d PD A 2
C54A C 0.0195(5) -0.1298(3) 0.1639(3) 0.0220(3) Uani 0.368(2) 1 d PD A 2
C55A C 0.1142(6) -0.1540(4) 0.2054(3) 0.0220(3) Uani 0.368(2) 1 d PD A 2
C56A C 0.1083(6) -0.1531(4) 0.2743(4) 0.0220(3) Uani 0.368(2) 1 d PD A 2
C57A C 0.2221(6) -0.1488(4) 0.3191(3) 0.0220(3) Uani 0.368(2) 1 d PD A 2
C58A C 0.3315(7) -0.1466(4) 0.2930(3) 0.0220(3) Uani 0.368(2) 1 d PD A 2
C59A C 0.4350(6) -0.1126(3) 0.3268(3) 0.0220(3) Uani 0.368(2) 1 d PD A 2
C60A C 0.4342(6) -0.0865(3) 0.3845(3) 0.0220(3) Uani 0.368(2) 1 d PD A 2
C61A C 0.4902(7) -0.0260(3) 0.4008(4) 0.0220(3) Uani 0.368(2) 1 d PD A 2
C62A C 0.5499(8) 0.0117(3) 0.3458(4) 0.0220(3) Uani 0.368(2) 1 d PD A 2
C63A C 0.5386(7) 0.0761(3) 0.3475(3) 0.0220(3) Uani 0.368(2) 1 d PD A 2
C64A C 0.5152(7) 0.1117(3) 0.2888(3) 0.0220(3) Uani 0.368(2) 1 d PD A 2
C65A C 0.5092(8) 0.0830(3) 0.2294(3) 0.0220(3) Uani 0.368(2) 1 d PD A 2
C66A C 0.4378(7) 0.0998(3) 0.1816(4) 0.0220(3) Uani 0.368(2) 1 d PD A 2
C67A C 0.4057(6) 0.0508(3) 0.1365(3) 0.0220(3) Uani 0.368(2) 1 d PD A 2
C68A C 0.3005(5) 0.0483(3) 0.0949(3) 0.0220(3) Uani 0.368(2) 1 d PD A 2
C69A C 0.2386(6) -0.0077(3) 0.0822(4) 0.0220(3) Uani 0.368(2) 1 d PD A 2
C70A C 0.1110(6) 0.0050(3) 0.0669(4) 0.0220(3) Uani 0.368(2) 1 d PD A 2
C71A C 0.0252(6) -0.0362(4) 0.0838(4) 0.0220(3) Uani 0.368(2) 1 d PD A 2
C72A C 0.0670(6) -0.0938(4) 0.1111(4) 0.0220(3) Uani 0.368(2) 1 d PD A 2
C73A C 0.1946(5) -0.1063(3) 0.1247(3) 0.0220(3) Uani 0.368(2) 1 d PD A 2
C74A C 0.2246(5) -0.1441(4) 0.1806(3) 0.0220(3) Uani 0.368(2) 1 d PD A 2
C75A C 0.3273(6) -0.1417(3) 0.2254(3) 0.0220(3) Uani 0.368(2) 1 d PD A 2
C76A C 0.4204(6) -0.0997(3) 0.2151(3) 0.0220(3) Uani 0.368(2) 1 d PD A 2
C77A C 0.4879(7) -0.0821(4) 0.2757(3) 0.0220(3) Uani 0.368(2) 1 d PD A 2
C78A C 0.5430(8) -0.0166(3) 0.2835(4) 0.0220(3) Uani 0.368(2) 1 d PD A 2
C79A C 0.5249(8) 0.0156(3) 0.2244(3) 0.0220(3) Uani 0.368(2) 1 d PD A 2
C80A C 0.4600(7) -0.0009(3) 0.1702(3) 0.0220(3) Uani 0.368(2) 1 d PD A 2
C81A C 0.4007(7) -0.0593(3) 0.1607(4) 0.0220(3) Uani 0.368(2) 1 d PD A 2
C82A C 0.2829(6) -0.0622(3) 0.1127(4) 0.0220(3) Uani 0.368(2) 1 d PD A 2
C3B C -0.1409(11) 0.1419(5) 0.2725(5) 0.0198(6) Uani 0.248(3) 1 d PD A 3
C4B C -0.0575(9) 0.1702(6) 0.2357(5) 0.0198(6) Uani 0.248(3) 1 d PD A 3
C5B C 0.0517(9) 0.2041(6) 0.2612(4) 0.0198(6) Uani 0.248(3) 1 d PD A 3
C6B C 0.0972(9) 0.2035(7) 0.3319(4) 0.0198(6) Uani 0.248(3) 1 d PD A 3
C7B C 0.1306(8) 0.1371(5) 0.4297(7) 0.0198(6) Uani 0.248(3) 1 d PD A 3
C8B C 0.0889(8) 0.0769(4) 0.4495(6) 0.0198(6) Uani 0.248(3) 1 d PD A 3
C9B C -0.0220(10) 0.0492(4) 0.4140(7) 0.0198(6) Uani 0.248(3) 1 d PD A 3
C10B C -0.1107(12) 0.0812(4) 0.3662(7) 0.0198(6) Uani 0.248(3) 1 d PD A 3
C11B C -0.1622(17) 0.0428(5) 0.3114(5) 0.0198(6) Uani 0.248(3) 1 d PD A 3
C12B C -0.1798(15) 0.0809(4) 0.2557(5) 0.0198(6) Uani 0.248(3) 1 d PD A 3
C13B C -0.1809(11) 0.0549(4) 0.1925(5) 0.0198(6) Uani 0.248(3) 1 d PD A 3
C14B C -0.1288(10) 0.0880(4) 0.1479(5) 0.0198(6) Uani 0.248(3) 1 d PD A 3
C15B C -0.0663(10) 0.1436(6) 0.1709(5) 0.0198(6) Uani 0.248(3) 1 d PD A 3
C16B C 0.0313(7) 0.1489(5) 0.1362(5) 0.0198(6) Uani 0.248(3) 1 d PD A 3
C17B C 0.1394(8) 0.1774(5) 0.1630(5) 0.0198(6) Uani 0.248(3) 1 d PD A 3
C18B C 0.1487(7) 0.2052(6) 0.2256(4) 0.0198(6) Uani 0.248(3) 1 d PD A 3
C19B C 0.2580(8) 0.2054(6) 0.2730(4) 0.0198(6) Uani 0.248(3) 1 d PD A 3
C20B C 0.2258(9) 0.2001(7) 0.3345(5) 0.0198(6) Uani 0.248(3) 1 d PD A 3
C21B C 0.3096(6) 0.1710(5) 0.3854(5) 0.0198(6) Uani 0.248(3) 1 d PD A 3
C22B C 0.2571(9) 0.1398(6) 0.4314(7) 0.0198(6) Uani 0.248(3) 1 d PD A 3
C23B C 0.3023(9) 0.0818(4) 0.4556(7) 0.0198(6) Uani 0.248(3) 1 d PD A 3
C24B C 0.2024(8) 0.0437(4) 0.4647(7) 0.0198(6) Uani 0.248(3) 1 d PD A 3
C25B C 0.2054(7) -0.0199(4) 0.4555(6) 0.0198(6) Uani 0.248(3) 1 d PD A 3
C26B C 0.0944(7) -0.0511(4) 0.4357(6) 0.0198(6) Uani 0.248(3) 1 d PD A 3
C27B C -0.0107(10) -0.0146(4) 0.4137(7) 0.0198(6) Uani 0.248(3) 1 d PD A 3
C28B C -0.0814(10) -0.0485(4) 0.3596(5) 0.0198(6) Uani 0.248(3) 1 d PD A 3
C29B C -0.1597(11) -0.0218(5) 0.3060(4) 0.0198(6) Uani 0.248(3) 1 d PD A 3
C30B C -0.1749(11) -0.0476(4) 0.2436(4) 0.0198(6) Uani 0.248(3) 1 d PD A 3
C31B C -0.1825(11) -0.0099(4) 0.1874(5) 0.0198(6) Uani 0.248(3) 1 d PD A 3
C32B C -0.1265(10) -0.0402(4) 0.1399(5) 0.0198(6) Uani 0.248(3) 1 d PD A 3
C33B C -0.0587(8) -0.0063(4) 0.1021(6) 0.0198(6) Uani 0.248(3) 1 d PD A 3
C34B C -0.0651(8) 0.0569(4) 0.1031(5) 0.0198(6) Uani 0.248(3) 1 d PD A 3
C35B C 0.0328(7) 0.0954(4) 0.0948(5) 0.0198(6) Uani 0.248(3) 1 d PD A 3
C36B C 0.1394(7) 0.0688(3) 0.0825(5) 0.0198(6) Uani 0.248(3) 1 d PD A 3
C37B C 0.2462(7) 0.1058(4) 0.1035(6) 0.0198(6) Uani 0.248(3) 1 d PD A 3
C38B C 0.2441(7) 0.1558(5) 0.1480(5) 0.0198(6) Uani 0.248(3) 1 d PD A 3
C39B C 0.3563(8) 0.1639(4) 0.1908(4) 0.0198(6) Uani 0.248(3) 1 d PD A 3
C40B C 0.3690(9) 0.1819(5) 0.2587(4) 0.0198(6) Uani 0.248(3) 1 d PD A 3
C41B C 0.4480(9) 0.1535(5) 0.3116(4) 0.0198(6) Uani 0.248(3) 1 d PD A 3
C42B C 0.4227(7) 0.1494(5) 0.3764(5) 0.0198(6) Uani 0.248(3) 1 d PD A 3
C43B C 0.4707(10) 0.0919(4) 0.4040(5) 0.0198(6) Uani 0.248(3) 1 d PD A 3
C44B C 0.4062(9) 0.0555(4) 0.4419(5) 0.0198(6) Uani 0.248(3) 1 d PD A 3
C45B C 0.4224(9) -0.0084(4) 0.4295(5) 0.0198(6) Uani 0.248(3) 1 d PD A 3
C46B C 0.3175(8) -0.0478(4) 0.4401(5) 0.0198(6) Uani 0.248(3) 1 d PD A 3
C47B C 0.3085(8) -0.1045(4) 0.4092(5) 0.0198(6) Uani 0.248(3) 1 d PD A 3
C48B C 0.1928(7) -0.1307(4) 0.3873(5) 0.0198(6) Uani 0.248(3) 1 d PD A 3
C49B C 0.0906(7) -0.1062(4) 0.3985(5) 0.0198(6) Uani 0.248(3) 1 d PD A 3
C50B C -0.0196(8) -0.1039(5) 0.3511(4) 0.0198(6) Uani 0.248(3) 1 d PD A 3
C51B C -0.0293(8) -0.1304(5) 0.2877(5) 0.0198(6) Uani 0.248(3) 1 d PD A 3
C52B C -0.1089(10) -0.1015(5) 0.2340(4) 0.0198(6) Uani 0.248(3) 1 d PD A 3
C53B C -0.0847(8) -0.0967(5) 0.1693(5) 0.0198(6) Uani 0.248(3) 1 d PD A 3
C54B C 0.0147(8) -0.1227(4) 0.1529(5) 0.0198(6) Uani 0.248(3) 1 d PD A 3
C55B C 0.0870(8) -0.0981(5) 0.1160(6) 0.0198(6) Uani 0.248(3) 1 d PD A 3
C56B C 0.0536(7) -0.0373(4) 0.0903(6) 0.0198(6) Uani 0.248(3) 1 d PD A 3
C57B C 0.1506(7) 0.0010(4) 0.0792(5) 0.0198(6) Uani 0.248(3) 1 d PD A 3
C58B C 0.2722(7) -0.0228(4) 0.0955(5) 0.0198(6) Uani 0.248(3) 1 d PD A 3
C59B C 0.3742(8) 0.0162(4) 0.1206(5) 0.0198(6) Uani 0.248(3) 1 d PD A 3
C60B C 0.3565(7) 0.0766(4) 0.1248(5) 0.0198(6) Uani 0.248(3) 1 d PD A 3
C61B C 0.4250(10) 0.1133(4) 0.1794(4) 0.0198(6) Uani 0.248(3) 1 d PD A 3
C62B C 0.5170(11) 0.0770(4) 0.2401(4) 0.0198(6) Uani 0.248(3) 1 d PD A 3
C63B C 0.5267(10) 0.1034(4) 0.3027(4) 0.0198(6) Uani 0.248(3) 1 d PD A 3
C64B C 0.5380(10) 0.0665(4) 0.3603(4) 0.0198(6) Uani 0.248(3) 1 d PD A 3
C65B C 0.5432(10) 0.0035(4) 0.3551(4) 0.0198(6) Uani 0.248(3) 1 d PD A 3
C66B C 0.5028(9) -0.0325(4) 0.3887(5) 0.0198(6) Uani 0.248(3) 1 d PD A 3
C67B C 0.4692(8) -0.0873(4) 0.3530(4) 0.0198(6) Uani 0.248(3) 1 d PD A 3
C68B C 0.3782(8) -0.1225(4) 0.3623(4) 0.0198(6) Uani 0.248(3) 1 d PD A 3
C69B C 0.3055(7) -0.1549(5) 0.3110(4) 0.0198(6) Uani 0.248(3) 1 d PD A 3
C70B C 0.1873(7) -0.1611(5) 0.3258(4) 0.0198(6) Uani 0.248(3) 1 d PD A 3
C71B C 0.0819(7) -0.1581(5) 0.2761(4) 0.0198(6) Uani 0.248(3) 1 d PD A 3
C72B C 0.0948(7) -0.1572(6) 0.2100(4) 0.0198(6) Uani 0.248(3) 1 d PD A 3
C73B C 0.2146(7) -0.1520(7) 0.1966(4) 0.0198(6) Uani 0.248(3) 1 d PD A 3
C74B C 0.2120(7) -0.1171(5) 0.1392(5) 0.0198(6) Uani 0.248(3) 1 d PD A 3
C75B C 0.2989(8) -0.0796(5) 0.1273(6) 0.0198(6) Uani 0.248(3) 1 d PD A 3
C76B C 0.4083(9) -0.0753(4) 0.1761(5) 0.0198(6) Uani 0.248(3) 1 d PD A 3
C77B C 0.4590(11) -0.0175(3) 0.1721(5) 0.0198(6) Uani 0.248(3) 1 d PD A 3
C78B C 0.5268(11) 0.0117(4) 0.2371(4) 0.0198(6) Uani 0.248(3) 1 d PD A 3
C79B C 0.5387(12) -0.0274(4) 0.2915(4) 0.0198(6) Uani 0.248(3) 1 d PD A 3
C80B C 0.4967(10) -0.0813(5) 0.2907(4) 0.0198(6) Uani 0.248(3) 1 d PD A 3
C81B C 0.4252(9) -0.1104(5) 0.2346(4) 0.0198(6) Uani 0.248(3) 1 d PD A 3
C82B C 0.3222(7) -0.1484(5) 0.2471(4) 0.0198(6) Uani 0.248(3) 1 d PD A 3
C3C C 0.1240(9) 0.1365(5) 0.4308(7) 0.0221(6) Uani 0.234(2) 1 d PD A 4
C4C C 0.0913(9) 0.0738(4) 0.4471(6) 0.0221(6) Uani 0.234(2) 1 d PD A 4
C5C C -0.0250(10) 0.0524(4) 0.4123(7) 0.0221(6) Uani 0.234(2) 1 d PD A 4
C6C C -0.1150(13) 0.0816(4) 0.3619(5) 0.0221(6) Uani 0.234(2) 1 d PD A 4
C7C C -0.0991(8) 0.1567(5) 0.2751(4) 0.0221(6) Uani 0.234(2) 1 d PD A 4
C8C C -0.0009(8) 0.1877(5) 0.2504(4) 0.0221(6) Uani 0.234(2) 1 d PD A 4
C9C C 0.1131(8) 0.2160(5) 0.2809(4) 0.0221(6) Uani 0.234(2) 1 d PD A 4
C10C C 0.1412(8) 0.2037(7) 0.3507(5) 0.0221(6) Uani 0.234(2) 1 d PD A 4
C11C C 0.2608(9) 0.1828(5) 0.3812(5) 0.0221(6) Uani 0.234(2) 1 d PD A 4
C12C C 0.2493(10) 0.1383(6) 0.4288(7) 0.0221(6) Uani 0.234(2) 1 d PD A 4
C13C C 0.3467(8) 0.0955(4) 0.4480(5) 0.0221(6) Uani 0.234(2) 1 d PD A 4
C14C C 0.3013(7) 0.0392(4) 0.4641(5) 0.0221(6) Uani 0.234(2) 1 d PD A 4
C15C C 0.1783(7) 0.0247(4) 0.4649(6) 0.0221(6) Uani 0.234(2) 1 d PD A 4
C16C C 0.1556(7) -0.0388(4) 0.4488(5) 0.0221(6) Uani 0.234(2) 1 d PD A 4
C17C C 0.0445(8) -0.0562(4) 0.4121(5) 0.0221(6) Uani 0.234(2) 1 d PD A 4
C18C C -0.0488(8) -0.0116(4) 0.3932(5) 0.0221(6) Uani 0.234(2) 1 d PD A 4
C19C C -0.1332(11) -0.0188(4) 0.3331(4) 0.0221(6) Uani 0.234(2) 1 d PD A 4
C20C C -0.1694(16) 0.0406(4) 0.3109(4) 0.0221(6) Uani 0.234(2) 1 d PD A 4
C21C C -0.1901(9) 0.0546(4) 0.2428(4) 0.0221(6) Uani 0.234(2) 1 d PD A 4
C22C C -0.1446(11) 0.1114(4) 0.2276(4) 0.0221(6) Uani 0.234(2) 1 d PD A 4
C23C C -0.0976(10) 0.1193(4) 0.1699(5) 0.0221(6) Uani 0.234(2) 1 d PD A 4
C24C C -0.0052(8) 0.1661(5) 0.1842(5) 0.0221(6) Uani 0.234(2) 1 d PD A 4
C25C C 0.0885(8) 0.1648(5) 0.1488(4) 0.0221(6) Uani 0.234(2) 1 d PD A 4
C26C C 0.1945(8) 0.1918(6) 0.1851(5) 0.0221(6) Uani 0.234(2) 1 d PD A 4
C27C C 0.2105(7) 0.2124(5) 0.2505(4) 0.0221(6) Uani 0.234(2) 1 d PD A 4
C28C C 0.3340(8) 0.2005(5) 0.2814(4) 0.0221(6) Uani 0.234(2) 1 d PD A 4
C29C C 0.3576(8) 0.1836(5) 0.3476(4) 0.0221(6) Uani 0.234(2) 1 d PD A 4
C30C C 0.4505(9) 0.1412(5) 0.3678(4) 0.0221(6) Uani 0.234(2) 1 d PD A 4
C31C C 0.4473(9) 0.0973(4) 0.4176(5) 0.0221(6) Uani 0.234(2) 1 d PD A 4
C32C C 0.4997(9) 0.0405(4) 0.4025(5) 0.0221(6) Uani 0.234(2) 1 d PD A 4
C33C C 0.4502(10) -0.0172(4) 0.4132(5) 0.0221(6) Uani 0.234(2) 1 d PD A 4
C34C C 0.3578(10) -0.0174(4) 0.4476(6) 0.0221(6) Uani 0.234(2) 1 d PD A 4
C35C C 0.2683(7) -0.0646(4) 0.4375(5) 0.0221(6) Uani 0.234(2) 1 d PD A 4
C36C C 0.2682(7) -0.1110(4) 0.3909(4) 0.0221(6) Uani 0.234(2) 1 d PD A 4
C37C C 0.1525(8) -0.1374(5) 0.3621(5) 0.0221(6) Uani 0.234(2) 1 d PD A 4
C38C C 0.0460(8) -0.1073(4) 0.3744(5) 0.0221(6) Uani 0.234(2) 1 d PD A 4
C39C C -0.0383(9) -0.1125(4) 0.3151(4) 0.0221(6) Uani 0.234(2) 1 d PD A 4
C40C C -0.1299(9) -0.0680(4) 0.2875(4) 0.0221(6) Uani 0.234(2) 1 d PD A 4
C41C C -0.1674(10) -0.0551(4) 0.2199(4) 0.0221(6) Uani 0.234(2) 1 d PD A 4
C42C C -0.1916(12) 0.0071(4) 0.1975(4) 0.0221(6) Uani 0.234(2) 1 d PD A 4
C43C C -0.1476(9) 0.0161(4) 0.1382(5) 0.0221(6) Uani 0.234(2) 1 d PD A 4
C44C C -0.0954(9) 0.0727(4) 0.1251(5) 0.0221(6) Uani 0.234(2) 1 d PD A 4
C45C C 0.0033(9) 0.0641(4) 0.0922(6) 0.0221(6) Uani 0.234(2) 1 d PD A 4
C46C C 0.0966(7) 0.1151(4) 0.1014(5) 0.0221(6) Uani 0.234(2) 1 d PD A 4
C47C C 0.2109(9) 0.0996(4) 0.0917(7) 0.0221(6) Uani 0.234(2) 1 d PD A 4
C48C C 0.3157(8) 0.1262(5) 0.1305(4) 0.0221(6) Uani 0.234(2) 1 d PD A 4
C49C C 0.3090(8) 0.1710(5) 0.1732(5) 0.0221(6) Uani 0.234(2) 1 d PD A 4
C50C C 0.3936(9) 0.1746(4) 0.2341(4) 0.0221(6) Uani 0.234(2) 1 d PD A 4
C51C C 0.4837(9) 0.1293(4) 0.2565(4) 0.0221(6) Uani 0.234(2) 1 d PD A 4
C52C C 0.5173(10) 0.1130(4) 0.3241(4) 0.0221(6) Uani 0.234(2) 1 d PD A 4
C53C C 0.5489(12) 0.0517(4) 0.3467(4) 0.0221(6) Uani 0.234(2) 1 d PD A 4
C54C C 0.5577(9) 0.0046(4) 0.3052(4) 0.0221(6) Uani 0.234(2) 1 d PD A 4
C55C C 0.5180(10) -0.0532(4) 0.3099(4) 0.0221(6) Uani 0.234(2) 1 d PD A 4
C56C C 0.4622(9) -0.0664(4) 0.3651(5) 0.0221(6) Uani 0.234(2) 1 d PD A 4
C57C C 0.3687(9) -0.1119(4) 0.3546(5) 0.0221(6) Uani 0.234(2) 1 d PD A 4
C58C C 0.3429(11) -0.1434(5) 0.2927(4) 0.0221(6) Uani 0.234(2) 1 d PD A 4
C59C C 0.2237(7) -0.1657(5) 0.2647(4) 0.0221(6) Uani 0.234(2) 1 d PD A 4
C60C C 0.1373(7) -0.1621(5) 0.2999(4) 0.0221(6) Uani 0.234(2) 1 d PD A 4
C61C C 0.0134(8) -0.1441(5) 0.2690(4) 0.0221(6) Uani 0.234(2) 1 d PD A 4
C62C C -0.0193(8) -0.1279(5) 0.1899(4) 0.0221(6) Uani 0.234(2) 1 d PD A 4
C63C C -0.1102(9) -0.0836(5) 0.1715(4) 0.0221(6) Uani 0.234(2) 1 d PD A 4
C64C C -0.1026(9) -0.0405(4) 0.1210(5) 0.0221(6) Uani 0.234(2) 1 d PD A 4
C65C C -0.0075(7) -0.0418(4) 0.0887(5) 0.0221(6) Uani 0.234(2) 1 d PD A 4
C66C C 0.0411(8) 0.0039(4) 0.0729(5) 0.0221(6) Uani 0.234(2) 1 d PD A 4
C67C C 0.1635(7) -0.0061(4) 0.0683(5) 0.0221(6) Uani 0.234(2) 1 d PD A 4
C68C C 0.2448(7) 0.0388(4) 0.0781(5) 0.0221(6) Uani 0.234(2) 1 d PD A 4
C69C C 0.3614(9) 0.0256(4) 0.1128(5) 0.0221(6) Uani 0.234(2) 1 d PD A 4
C70C C 0.4097(9) 0.0807(4) 0.1456(4) 0.0221(6) Uani 0.234(2) 1 d PD A 4
C71C C 0.4886(10) 0.0826(4) 0.2073(4) 0.0221(6) Uani 0.234(2) 1 d PD A 4
C72C C 0.5321(12) 0.0246(4) 0.2332(4) 0.0221(6) Uani 0.234(2) 1 d PD A 4
C73C C 0.4869(9) -0.0321(4) 0.2021(4) 0.0221(6) Uani 0.234(2) 1 d PD A 4
C74C C 0.4782(9) -0.0808(4) 0.2458(4) 0.0221(6) Uani 0.234(2) 1 d PD A 4
C75C C 0.3931(9) -0.1243(4) 0.2397(4) 0.0221(6) Uani 0.234(2) 1 d PD A 4
C76C C 0.3071(7) -0.1260(4) 0.1788(4) 0.0221(6) Uani 0.234(2) 1 d PD A 4
C77C C 0.2023(7) -0.1509(6) 0.1943(5) 0.0221(6) Uani 0.234(2) 1 d PD A 4
C78C C 0.0781(8) -0.1299(5) 0.1549(4) 0.0221(6) Uani 0.234(2) 1 d PD A 4
C79C C 0.0880(8) -0.0889(5) 0.1045(5) 0.0221(6) Uani 0.234(2) 1 d PD A 4
C80C C 0.1852(7) -0.0662(4) 0.0923(5) 0.0221(6) Uani 0.234(2) 1 d PD A 4
C81C C 0.3027(8) -0.0802(5) 0.1300(5) 0.0221(6) Uani 0.234(2) 1 d PD A 4
C82C C 0.3963(7) -0.0306(4) 0.1426(4) 0.0221(6) Uani 0.234(2) 1 d PD A 4
C11 C -0.058(5) 0.1998(7) 0.392(2) 0.0255(9) Uani 0.150(2) 1 d PD A 5
C12 C -0.003(2) 0.2424(10) 0.4445(11) 0.0255(9) Uani 0.150(2) 1 d P A 5
H12 H 0.0838 0.2324 0.4617 0.031 Uiso 0.150(2) 1 calc PR A 5
C13 C -0.1977(19) 0.2138(10) 0.3708(11) 0.0255(9) Uani 0.150(2) 1 d P A 5
H13 H -0.2350 0.1849 0.3356 0.031 Uiso 0.150(2) 1 calc PR A 5
C14 C -0.262(3) 0.2077(13) 0.4285(14) 0.0255(9) Uani 0.150(2) 1 d P A 5
H14A H -0.2592 0.1648 0.4437 0.031 Uiso 0.150(2) 1 calc PR A 5
H14B H -0.3479 0.2199 0.4149 0.031 Uiso 0.150(2) 1 calc PR A 5
C15 C -0.215(2) 0.2803(11) 0.3451(12) 0.0255(9) Uani 0.150(2) 1 d P A 5
H15A H -0.1761 0.2857 0.3073 0.031 Uiso 0.150(2) 1 calc PR A 5
H15B H -0.3021 0.2895 0.3311 0.031 Uiso 0.150(2) 1 calc PR A 5
C16 C -0.071(4) 0.235(2) 0.492(2) 0.0255(9) Uani 0.150(2) 1 d P A 5
H16A H -0.0295 0.2589 0.5300 0.031 Uiso 0.150(2) 1 calc PR A 5
H16B H -0.0634 0.1916 0.5049 0.031 Uiso 0.150(2) 1 calc PR A 5
C17 C -0.019(2) 0.3103(12) 0.4206(13) 0.0255(9) Uani 0.150(2) 1 d P A 5
H17A H 0.0204 0.3166 0.3830 0.031 Uiso 0.150(2) 1 calc PR A 5
H17B H 0.0188 0.3384 0.4559 0.031 Uiso 0.150(2) 1 calc PR A 5
C18 C -0.1979(19) 0.2500(10) 0.4838(11) 0.0255(9) Uani 0.150(2) 1 d P A 5
H18 H -0.2285 0.2443 0.5249 0.031 Uiso 0.150(2) 1 calc PR A 5
C19 C -0.158(2) 0.3232(10) 0.4004(10) 0.0255(9) Uani 0.150(2) 1 d P A 5
H19 H -0.1702 0.3665 0.3851 0.031 Uiso 0.150(2) 1 calc PR A 5
C20 C -0.209(3) 0.3154(15) 0.4601(17) 0.0255(9) Uani 0.150(2) 1 d P A 5
H20A H -0.2955 0.3272 0.4503 0.031 Uiso 0.150(2) 1 calc PR A 5
H20B H -0.1668 0.3427 0.4948 0.031 Uiso 0.150(2) 1 calc PR A 5
C1D C -0.0343(9) 0.1327(6) 0.3990(5) 0.0255(9) Uani 0.150(2) 1 d PD A 5
C2D C 0.0086(9) 0.2017(5) 0.3366(5) 0.0255(9) Uani 0.150(2) 1 d PD A 5
C3D C 0.0813(10) 0.1090(6) 0.4421(8) 0.0255(9) Uani 0.150(2) 1 d PD A 5
C4D C 0.2042(11) 0.1289(6) 0.4392(7) 0.0255(9) Uani 0.150(2) 1 d PD A 5
C5D C 0.2273(10) 0.1753(7) 0.3940(8) 0.0255(9) Uani 0.150(2) 1 d PD A 5
C6D C 0.1333(10) 0.2050(9) 0.3461(6) 0.0255(9) Uani 0.150(2) 1 d PD A 5
C7D C -0.0517(12) 0.1755(6) 0.2693(5) 0.0255(9) Uani 0.150(2) 1 d PD A 5
C8D C -0.1361(15) 0.1233(6) 0.2540(6) 0.0255(9) Uani 0.150(2) 1 d PD A 5
C9D C -0.1581(15) 0.0769(5) 0.2999(5) 0.0255(9) Uani 0.150(2) 1 d PD A 5
C10D C -0.1065(18) 0.0839(5) 0.3687(6) 0.0255(9) Uani 0.150(2) 1 d PD A 5
C11D C -0.0558(12) 0.0285(6) 0.4007(7) 0.0255(9) Uani 0.150(2) 1 d PD A 5
C12D C 0.0559(11) 0.0449(5) 0.4410(9) 0.0255(9) Uani 0.150(2) 1 d PD A 5
C13D C 0.1498(10) -0.0001(5) 0.4588(8) 0.0255(9) Uani 0.150(2) 1 d PD A 5
C14D C 0.2711(9) 0.0181(5) 0.4704(9) 0.0255(9) Uani 0.150(2) 1 d PD A 5
C15D C 0.2939(11) 0.0815(6) 0.4598(10) 0.0255(9) Uani 0.150(2) 1 d PD A 5
C16D C 0.4045(14) 0.0834(6) 0.4358(8) 0.0255(9) Uani 0.150(2) 1 d PD A 5
C17D C 0.4318(12) 0.1256(6) 0.3914(7) 0.0255(9) Uani 0.150(2) 1 d PD A 5
C18D C 0.3402(13) 0.1709(7) 0.3712(7) 0.0255(9) Uani 0.150(2) 1 d PD A 5
C19D C 0.3175(11) 0.1963(7) 0.3071(5) 0.0255(9) Uani 0.150(2) 1 d PD A 5
C20D C 0.1928(10) 0.2095(9) 0.2916(6) 0.0255(9) Uani 0.150(2) 1 d PD A 5
C21D C 0.1284(11) 0.2044(10) 0.2258(6) 0.0255(9) Uani 0.150(2) 1 d PD A 5
C22D C 0.0073(11) 0.1858(8) 0.2162(6) 0.0255(9) Uani 0.150(2) 1 d PD A 5
C23D C -0.0414(13) 0.1449(7) 0.1647(8) 0.0255(9) Uani 0.150(2) 1 d PD A 5
C24D C -0.1246(16) 0.1050(5) 0.1889(7) 0.0255(9) Uani 0.150(2) 1 d PD A 5
C25D C -0.1435(14) 0.0449(5) 0.1648(6) 0.0255(9) Uani 0.150(2) 1 d PD A 5
C26D C -0.1874(17) 0.0035(5) 0.2065(6) 0.0255(9) Uani 0.150(2) 1 d PD A 5
C27D C -0.1801(16) 0.0185(5) 0.2734(5) 0.0255(9) Uani 0.150(2) 1 d PD A 5
C28D C -0.1422(17) -0.0354(5) 0.3123(6) 0.0255(9) Uani 0.150(2) 1 d PD A 5
C29D C -0.0785(12) -0.0321(5) 0.3774(6) 0.0255(9) Uani 0.150(2) 1 d PD A 5
C30D C 0.0112(12) -0.0765(5) 0.3953(6) 0.0255(9) Uani 0.150(2) 1 d PD A 5
C31D C 0.1239(10) -0.0606(6) 0.4357(9) 0.0255(9) Uani 0.150(2) 1 d PD A 5
C32D C 0.2181(10) -0.1014(6) 0.4250(7) 0.0255(9) Uani 0.150(2) 1 d PD A 5
C33D C 0.3344(11) -0.0773(6) 0.4247(7) 0.0255(9) Uani 0.150(2) 1 d PD A 5
C34D C 0.3637(13) -0.0192(6) 0.4493(9) 0.0255(9) Uani 0.150(2) 1 d PD A 5
C35D C 0.4478(15) 0.0214(5) 0.4290(7) 0.0255(9) Uani 0.150(2) 1 d PD A 5
C36D C 0.5095(14) -0.0006(5) 0.3818(6) 0.0255(9) Uani 0.150(2) 1 d PD A 5
C37D C 0.542(2) 0.0494(5) 0.3435(7) 0.0255(9) Uani 0.150(2) 1 d PD A 5
C38D C 0.5047(13) 0.1119(6) 0.3486(6) 0.0255(9) Uani 0.150(2) 1 d PD A 5
C39D C 0.4835(13) 0.1367(7) 0.2853(5) 0.0255(9) Uani 0.150(2) 1 d PD A 5
C40D C 0.3813(13) 0.1754(8) 0.2580(6) 0.0255(9) Uani 0.150(2) 1 d PD A 5
C41D C 0.3186(12) 0.1780(7) 0.1921(5) 0.0255(9) Uani 0.150(2) 1 d PD A 5
C42D C 0.1908(10) 0.1907(9) 0.1758(6) 0.0255(9) Uani 0.150(2) 1 d PD A 5
C43D C 0.1387(11) 0.1510(6) 0.1225(7) 0.0255(9) Uani 0.150(2) 1 d PD A 5
C44D C 0.0225(11) 0.1245(6) 0.1187(7) 0.0255(9) Uani 0.150(2) 1 d PD A 5
C45D C 0.0131(13) 0.0645(5) 0.0903(9) 0.0255(9) Uani 0.150(2) 1 d PD A 5
C46D C -0.0811(13) 0.0243(5) 0.1122(7) 0.0255(9) Uani 0.150(2) 1 d PD A 5
C47D C -0.0597(14) -0.0384(5) 0.1111(8) 0.0255(9) Uani 0.150(2) 1 d PD A 5
C48D C -0.0976(14) -0.0804(5) 0.1547(6) 0.0255(9) Uani 0.150(2) 1 d PD A 5
C49D C -0.1508(14) -0.0592(6) 0.2019(6) 0.0255(9) Uani 0.150(2) 1 d PD A 5
C50D C -0.1303(12) -0.0827(7) 0.2670(5) 0.0255(9) Uani 0.150(2) 1 d PD A 5
C51D C -0.0335(13) -0.1248(8) 0.2889(6) 0.0255(9) Uani 0.150(2) 1 d PD A 5
C52D C 0.0362(12) -0.1255(7) 0.3544(6) 0.0255(9) Uani 0.150(2) 1 d PD A 5
C53D C 0.1634(10) -0.1394(9) 0.3729(6) 0.0255(9) Uani 0.150(2) 1 d PD A 5
C54D C 0.2249(10) -0.1600(7) 0.3275(6) 0.0255(9) Uani 0.150(2) 1 d PD A 5
C55D C 0.3393(12) -0.1432(8) 0.3261(7) 0.0255(9) Uani 0.150(2) 1 d PD A 5
C56D C 0.4016(13) -0.1008(6) 0.3748(6) 0.0255(9) Uani 0.150(2) 1 d PD A 5
C57D C 0.4869(12) -0.0623(6) 0.3515(6) 0.0255(9) Uani 0.150(2) 1 d PD A 5
C58D C 0.5083(16) -0.0683(6) 0.2862(6) 0.0255(9) Uani 0.150(2) 1 d PD A 5
C59D C 0.5374(15) -0.0160(5) 0.2503(5) 0.0255(9) Uani 0.150(2) 1 d PD A 5
C60D C 0.5519(15) 0.0390(5) 0.2793(5) 0.0255(9) Uani 0.150(2) 1 d PD A 5
C61D C 0.5098(16) 0.0939(6) 0.2402(6) 0.0255(9) Uani 0.150(2) 1 d PD A 5
C62D C 0.4356(13) 0.0880(5) 0.1631(6) 0.0255(9) Uani 0.150(2) 1 d PD A 5
C63D C 0.3458(12) 0.1333(6) 0.1460(6) 0.0255(9) Uani 0.150(2) 1 d PD A 5
C64D C 0.2331(10) 0.1167(6) 0.1047(9) 0.0255(9) Uani 0.150(2) 1 d PD A 5
C65D C 0.2126(10) 0.0590(5) 0.0779(7) 0.0255(9) Uani 0.150(2) 1 d PD A 5
C66D C 0.1142(10) 0.0346(5) 0.0690(8) 0.0255(9) Uani 0.150(2) 1 d PD A 5
C67D C 0.1260(10) -0.0302(5) 0.0743(7) 0.0255(9) Uani 0.150(2) 1 d PD A 5
C68D C 0.0441(10) -0.0655(5) 0.0937(8) 0.0255(9) Uani 0.150(2) 1 d PD A 5
C69D C 0.0811(10) -0.1177(7) 0.1315(6) 0.0255(9) Uani 0.150(2) 1 d PD A 5
C70D C -0.0026(12) -0.1246(9) 0.1744(6) 0.0255(9) Uani 0.150(2) 1 d PD A 5
C71D C 0.0254(11) -0.1490(7) 0.2384(5) 0.0255(9) Uani 0.150(2) 1 d PD A 5
C72D C 0.1472(10) -0.1688(8) 0.2588(5) 0.0255(9) Uani 0.150(2) 1 d PD A 5
C73D C 0.2379(9) -0.1583(8) 0.2205(6) 0.0255(9) Uani 0.150(2) 1 d PD A 5
C74D C 0.3544(12) -0.1463(7) 0.2587(6) 0.0255(9) Uani 0.150(2) 1 d PD A 5
C75D C 0.4314(14) -0.1060(8) 0.2416(5) 0.0255(9) Uani 0.150(2) 1 d PD A 5
C76D C 0.4111(11) -0.0831(6) 0.1757(7) 0.0255(9) Uani 0.150(2) 1 d PD A 5
C77D C 0.4708(15) -0.0267(5) 0.1825(7) 0.0255(9) Uani 0.150(2) 1 d PD A 5
C78D C 0.4142(12) 0.0270(5) 0.1382(7) 0.0255(9) Uani 0.150(2) 1 d PD A 5
C79D C 0.3064(10) 0.0110(5) 0.0952(8) 0.0255(9) Uani 0.150(2) 1 d PD A 5
C80D C 0.2512(10) -0.0401(6) 0.0935(8) 0.0255(9) Uani 0.150(2) 1 d PD A 5
C81D C 0.2942(10) -0.0908(6) 0.1355(8) 0.0255(9) Uani 0.150(2) 1 d PD A 5
C82D C 0.2021(10) -0.1314(6) 0.1565(7) 0.0255(9) Uani 0.150(2) 1 d PD A 5
C1SA C 0.8897(3) 0.2338(2) 0.0159(2) 0.0290(10) Uani 0.897(10) 1 d PDU B 6
C2SA C 0.7130(12) 0.2670(7) 0.1563(8) 0.032(2) Uani 0.624(18) 1 d PDU C 6
C3S C 0.5000 0.0000 0.0000 0.098(4) Uani 1 2 d SU . .
S1A S 0.7766(3) 0.19250(11) 0.00257(14) 0.0418(5) Uani 0.897(10) 1 d PDU B 6
S2A S 1.00182(11) 0.27555(12) 0.02982(11) 0.0400(6) Uani 0.897(10) 1 d PDU B 6
S3A S 0.8019(4) 0.31842(17) 0.1488(5) 0.0592(15) Uani 0.624(18) 1 d PDU C 6
S4A S 0.6234(8) 0.2161(4) 0.1640(4) 0.0362(12) Uani 0.624(18) 1 d PDU C 6
S5A S 0.60530(15) 0.04644(13) 0.03613(8) 0.0666(6) Uani 0.75 1 d PU D 6
C1SB C 0.868(3) 0.214(2) 0.005(3) 0.046(8) Uani 0.103(10) 1 d PDU B 7
S1B S 0.756(2) 0.1764(18) 0.0116(18) 0.085(9) Uani 0.103(10) 1 d PDU B 7
S2B S 0.988(2) 0.2481(16) 0.0075(14) 0.072(6) Uani 0.103(10) 1 d PDU B 7
C2SB C 0.703(2) 0.2777(11) 0.1406(13) 0.042(5) Uani 0.376(18) 1 d PDU C 7
S3B S 0.7653(9) 0.3308(4) 0.1120(8) 0.062(3) Uani 0.376(18) 1 d PDU C 7
S4B S 0.6411(14) 0.2245(6) 0.1689(8) 0.047(2) Uani 0.376(18) 1 d PDU C 7
S5B S 0.6176(4) -0.0065(4) 0.0467(2) 0.0617(16) Uani 0.25 1 d PU D 7
Sc1 Sc 0.06215(6) 0.10047(3) 0.32359(3) 0.02403(16) Uani 1 1 d . E 1

loop_
_atom_site_aniso_label
_atom_site_aniso_U_11
_atom_site_aniso_U_22
_atom_site_aniso_U_33
_atom_site_aniso_U_23
_atom_site_aniso_U_13
_atom_site_aniso_U_12
C1 0.017(3) 0.0187(15) 0.0137(16) -0.0006(13) 0.0033(18) 0.0040(14)
C2 0.0210(16) 0.0204(16) 0.0153(15) -0.0006(12) 0.0049(12) 0.0048(13)
C3 0.056(3) 0.0225(18) 0.027(2) 0.0072(15) 0.0228(18) 0.0187(18)
C4 0.047(3) 0.042(3) 0.0201(19) -0.0017(18) 0.0026(17) 0.028(2)
C5 0.052(3) 0.0167(18) 0.059(3) -0.0005(19) 0.035(3) 0.002(2)
C6 0.0205(18) 0.024(2) 0.031(2) -0.0046(15) 0.0111(16) 0.0007(15)
C7 0.023(2) 0.038(3) 0.020(2) -0.0199(18) -0.0040(16) 0.0039(19)
C8 0.0230(18) 0.035(2) 0.0253(19) -0.0069(16) 0.0010(14) 0.0119(15)
C9 0.032(2) 0.0268(19) 0.040(2) -0.0144(17) 0.0133(17) -0.0017(16)
C10 0.028(2) 0.026(2) 0.0245(18) -0.0051(16) 0.0075(19) 0.0094(17)
C1A 0.0211(6) 0.0223(6) 0.0239(6) -0.0035(4) 0.0079(4) 0.0002(4)
C2A 0.0211(6) 0.0223(6) 0.0239(6) -0.0035(4) 0.0079(4) 0.0002(4)
C3A 0.0211(6) 0.0223(6) 0.0239(6) -0.0035(4) 0.0079(4) 0.0002(4)
C4A 0.0211(6) 0.0223(6) 0.0239(6) -0.0035(4) 0.0079(4) 0.0002(4)
C5A 0.0211(6) 0.0223(6) 0.0239(6) -0.0035(4) 0.0079(4) 0.0002(4)
C6A 0.0211(6) 0.0223(6) 0.0239(6) -0.0035(4) 0.0079(4) 0.0002(4)
C7A 0.0211(6) 0.0223(6) 0.0239(6) -0.0035(4) 0.0079(4) 0.0002(4)
C8A 0.0211(6) 0.0223(6) 0.0239(6) -0.0035(4) 0.0079(4) 0.0002(4)
C9A 0.0211(6) 0.0223(6) 0.0239(6) -0.0035(4) 0.0079(4) 0.0002(4)
C10A 0.0211(6) 0.0223(6) 0.0239(6) -0.0035(4) 0.0079(4) 0.0002(4)
C11A 0.0211(6) 0.0223(6) 0.0239(6) -0.0035(4) 0.0079(4) 0.0002(4)
C12A 0.0211(6) 0.0223(6) 0.0239(6) -0.0035(4) 0.0079(4) 0.0002(4)
C13A 0.0211(6) 0.0223(6) 0.0239(6) -0.0035(4) 0.0079(4) 0.0002(4)
C14A 0.0211(6) 0.0223(6) 0.0239(6) -0.0035(4) 0.0079(4) 0.0002(4)
C15A 0.0211(6) 0.0223(6) 0.0239(6) -0.0035(4) 0.0079(4) 0.0002(4)
C16A 0.0211(6) 0.0223(6) 0.0239(6) -0.0035(4) 0.0079(4) 0.0002(4)
C17A 0.0211(6) 0.0223(6) 0.0239(6) -0.0035(4) 0.0079(4) 0.0002(4)
C18A 0.0211(6) 0.0223(6) 0.0239(6) -0.0035(4) 0.0079(4) 0.0002(4)
C19A 0.0211(6) 0.0223(6) 0.0239(6) -0.0035(4) 0.0079(4) 0.0002(4)
C20A 0.0211(6) 0.0223(6) 0.0239(6) -0.0035(4) 0.0079(4) 0.0002(4)
C21A 0.0211(6) 0.0223(6) 0.0239(6) -0.0035(4) 0.0079(4) 0.0002(4)
C22A 0.0211(6) 0.0223(6) 0.0239(6) -0.0035(4) 0.0079(4) 0.0002(4)
C23A 0.0211(6) 0.0223(6) 0.0239(6) -0.0035(4) 0.0079(4) 0.0002(4)
C24A 0.0211(6) 0.0223(6) 0.0239(6) -0.0035(4) 0.0079(4) 0.0002(4)
C25A 0.0211(6) 0.0223(6) 0.0239(6) -0.0035(4) 0.0079(4) 0.0002(4)
C26A 0.0211(6) 0.0223(6) 0.0239(6) -0.0035(4) 0.0079(4) 0.0002(4)
C27A 0.0211(6) 0.0223(6) 0.0239(6) -0.0035(4) 0.0079(4) 0.0002(4)
C28A 0.0211(6) 0.0223(6) 0.0239(6) -0.0035(4) 0.0079(4) 0.0002(4)
C29A 0.0211(6) 0.0223(6) 0.0239(6) -0.0035(4) 0.0079(4) 0.0002(4)
C30A 0.0211(6) 0.0223(6) 0.0239(6) -0.0035(4) 0.0079(4) 0.0002(4)
C31A 0.0211(6) 0.0223(6) 0.0239(6) -0.0035(4) 0.0079(4) 0.0002(4)
C32A 0.0211(6) 0.0223(6) 0.0239(6) -0.0035(4) 0.0079(4) 0.0002(4)
C33A 0.0211(6) 0.0223(6) 0.0239(6) -0.0035(4) 0.0079(4) 0.0002(4)
C34A 0.0211(6) 0.0223(6) 0.0239(6) -0.0035(4) 0.0079(4) 0.0002(4)
C35A 0.0211(6) 0.0223(6) 0.0239(6) -0.0035(4) 0.0079(4) 0.0002(4)
C36A 0.0211(6) 0.0223(6) 0.0239(6) -0.0035(4) 0.0079(4) 0.0002(4)
C37A 0.0211(6) 0.0223(6) 0.0239(6) -0.0035(4) 0.0079(4) 0.0002(4)
C38A 0.0211(6) 0.0223(6) 0.0239(6) -0.0035(4) 0.0079(4) 0.0002(4)
C39A 0.0211(6) 0.0223(6) 0.0239(6) -0.0035(4) 0.0079(4) 0.0002(4)
C40A 0.0211(6) 0.0223(6) 0.0239(6) -0.0035(4) 0.0079(4) 0.0002(4)
C41A 0.0211(6) 0.0223(6) 0.0239(6) -0.0035(4) 0.0079(4) 0.0002(4)
C42A 0.0211(6) 0.0223(6) 0.0239(6) -0.0035(4) 0.0079(4) 0.0002(4)
C43A 0.0211(6) 0.0223(6) 0.0239(6) -0.0035(4) 0.0079(4) 0.0002(4)
C44A 0.0211(6) 0.0223(6) 0.0239(6) -0.0035(4) 0.0079(4) 0.0002(4)
C45A 0.0211(6) 0.0223(6) 0.0239(6) -0.0035(4) 0.0079(4) 0.0002(4)
C46A 0.0211(6) 0.0223(6) 0.0239(6) -0.0035(4) 0.0079(4) 0.0002(4)
C47A 0.0211(6) 0.0223(6) 0.0239(6) -0.0035(4) 0.0079(4) 0.0002(4)
C48A 0.0211(6) 0.0223(6) 0.0239(6) -0.0035(4) 0.0079(4) 0.0002(4)
C49A 0.0211(6) 0.0223(6) 0.0239(6) -0.0035(4) 0.0079(4) 0.0002(4)
C50A 0.0211(6) 0.0223(6) 0.0239(6) -0.0035(4) 0.0079(4) 0.0002(4)
C51A 0.0211(6) 0.0223(6) 0.0239(6) -0.0035(4) 0.0079(4) 0.0002(4)
C52A 0.0211(6) 0.0223(6) 0.0239(6) -0.0035(4) 0.0079(4) 0.0002(4)
C53A 0.0211(6) 0.0223(6) 0.0239(6) -0.0035(4) 0.0079(4) 0.0002(4)
C54A 0.0211(6) 0.0223(6) 0.0239(6) -0.0035(4) 0.0079(4) 0.0002(4)
C55A 0.0211(6) 0.0223(6) 0.0239(6) -0.0035(4) 0.0079(4) 0.0002(4)
C56A 0.0211(6) 0.0223(6) 0.0239(6) -0.0035(4) 0.0079(4) 0.0002(4)
C57A 0.0211(6) 0.0223(6) 0.0239(6) -0.0035(4) 0.0079(4) 0.0002(4)
C58A 0.0211(6) 0.0223(6) 0.0239(6) -0.0035(4) 0.0079(4) 0.0002(4)
C59A 0.0211(6) 0.0223(6) 0.0239(6) -0.0035(4) 0.0079(4) 0.0002(4)
C60A 0.0211(6) 0.0223(6) 0.0239(6) -0.0035(4) 0.0079(4) 0.0002(4)
C61A 0.0211(6) 0.0223(6) 0.0239(6) -0.0035(4) 0.0079(4) 0.0002(4)
C62A 0.0211(6) 0.0223(6) 0.0239(6) -0.0035(4) 0.0079(4) 0.0002(4)
C63A 0.0211(6) 0.0223(6) 0.0239(6) -0.0035(4) 0.0079(4) 0.0002(4)
C64A 0.0211(6) 0.0223(6) 0.0239(6) -0.0035(4) 0.0079(4) 0.0002(4)
C65A 0.0211(6) 0.0223(6) 0.0239(6) -0.0035(4) 0.0079(4) 0.0002(4)
C66A 0.0211(6) 0.0223(6) 0.0239(6) -0.0035(4) 0.0079(4) 0.0002(4)
C67A 0.0211(6) 0.0223(6) 0.0239(6) -0.0035(4) 0.0079(4) 0.0002(4)
C68A 0.0211(6) 0.0223(6) 0.0239(6) -0.0035(4) 0.0079(4) 0.0002(4)
C69A 0.0211(6) 0.0223(6) 0.0239(6) -0.0035(4) 0.0079(4) 0.0002(4)
C70A 0.0211(6) 0.0223(6) 0.0239(6) -0.0035(4) 0.0079(4) 0.0002(4)
C71A 0.0211(6) 0.0223(6) 0.0239(6) -0.0035(4) 0.0079(4) 0.0002(4)
C72A 0.0211(6) 0.0223(6) 0.0239(6) -0.0035(4) 0.0079(4) 0.0002(4)
C73A 0.0211(6) 0.0223(6) 0.0239(6) -0.0035(4) 0.0079(4) 0.0002(4)
C74A 0.0211(6) 0.0223(6) 0.0239(6) -0.0035(4) 0.0079(4) 0.0002(4)
C75A 0.0211(6) 0.0223(6) 0.0239(6) -0.0035(4) 0.0079(4) 0.0002(4)
C76A 0.0211(6) 0.0223(6) 0.0239(6) -0.0035(4) 0.0079(4) 0.0002(4)
C77A 0.0211(6) 0.0223(6) 0.0239(6) -0.0035(4) 0.0079(4) 0.0002(4)
C78A 0.0211(6) 0.0223(6) 0.0239(6) -0.0035(4) 0.0079(4) 0.0002(4)
C79A 0.0211(6) 0.0223(6) 0.0239(6) -0.0035(4) 0.0079(4) 0.0002(4)
C80A 0.0211(6) 0.0223(6) 0.0239(6) -0.0035(4) 0.0079(4) 0.0002(4)
C81A 0.0211(6) 0.0223(6) 0.0239(6) -0.0035(4) 0.0079(4) 0.0002(4)
C82A 0.0211(6) 0.0223(6) 0.0239(6) -0.0035(4) 0.0079(4) 0.0002(4)
C3B 0.0160(9) 0.0229(9) 0.0209(9) -0.0017(6) 0.0047(6) -0.0020(6)
C4B 0.0160(9) 0.0229(9) 0.0209(9) -0.0017(6) 0.0047(6) -0.0020(6)
C5B 0.0160(9) 0.0229(9) 0.0209(9) -0.0017(6) 0.0047(6) -0.0020(6)
C6B 0.0160(9) 0.0229(9) 0.0209(9) -0.0017(6) 0.0047(6) -0.0020(6)
C7B 0.0160(9) 0.0229(9) 0.0209(9) -0.0017(6) 0.0047(6) -0.0020(6)
C8B 0.0160(9) 0.0229(9) 0.0209(9) -0.0017(6) 0.0047(6) -0.0020(6)
C9B 0.0160(9) 0.0229(9) 0.0209(9) -0.0017(6) 0.0047(6) -0.0020(6)
C10B 0.0160(9) 0.0229(9) 0.0209(9) -0.0017(6) 0.0047(6) -0.0020(6)
C11B 0.0160(9) 0.0229(9) 0.0209(9) -0.0017(6) 0.0047(6) -0.0020(6)
C12B 0.0160(9) 0.0229(9) 0.0209(9) -0.0017(6) 0.0047(6) -0.0020(6)
C13B 0.0160(9) 0.0229(9) 0.0209(9) -0.0017(6) 0.0047(6) -0.0020(6)
C14B 0.0160(9) 0.0229(9) 0.0209(9) -0.0017(6) 0.0047(6) -0.0020(6)
C15B 0.0160(9) 0.0229(9) 0.0209(9) -0.0017(6) 0.0047(6) -0.0020(6)
C16B 0.0160(9) 0.0229(9) 0.0209(9) -0.0017(6) 0.0047(6) -0.0020(6)
C17B 0.0160(9) 0.0229(9) 0.0209(9) -0.0017(6) 0.0047(6) -0.0020(6)
C18B 0.0160(9) 0.0229(9) 0.0209(9) -0.0017(6) 0.0047(6) -0.0020(6)
C19B 0.0160(9) 0.0229(9) 0.0209(9) -0.0017(6) 0.0047(6) -0.0020(6)
C20B 0.0160(9) 0.0229(9) 0.0209(9) -0.0017(6) 0.0047(6) -0.0020(6)
C21B 0.0160(9) 0.0229(9) 0.0209(9) -0.0017(6) 0.0047(6) -0.0020(6)
C22B 0.0160(9) 0.0229(9) 0.0209(9) -0.0017(6) 0.0047(6) -0.0020(6)
C23B 0.0160(9) 0.0229(9) 0.0209(9) -0.0017(6) 0.0047(6) -0.0020(6)
C24B 0.0160(9) 0.0229(9) 0.0209(9) -0.0017(6) 0.0047(6) -0.0020(6)
C25B 0.0160(9) 0.0229(9) 0.0209(9) -0.0017(6) 0.0047(6) -0.0020(6)
C26B 0.0160(9) 0.0229(9) 0.0209(9) -0.0017(6) 0.0047(6) -0.0020(6)
C27B 0.0160(9) 0.0229(9) 0.0209(9) -0.0017(6) 0.0047(6) -0.0020(6)
C28B 0.0160(9) 0.0229(9) 0.0209(9) -0.0017(6) 0.0047(6) -0.0020(6)
C29B 0.0160(9) 0.0229(9) 0.0209(9) -0.0017(6) 0.0047(6) -0.0020(6)
C30B 0.0160(9) 0.0229(9) 0.0209(9) -0.0017(6) 0.0047(6) -0.0020(6)
C31B 0.0160(9) 0.0229(9) 0.0209(9) -0.0017(6) 0.0047(6) -0.0020(6)
C32B 0.0160(9) 0.0229(9) 0.0209(9) -0.0017(6) 0.0047(6) -0.0020(6)
C33B 0.0160(9) 0.0229(9) 0.0209(9) -0.0017(6) 0.0047(6) -0.0020(6)
C34B 0.0160(9) 0.0229(9) 0.0209(9) -0.0017(6) 0.0047(6) -0.0020(6)
C35B 0.0160(9) 0.0229(9) 0.0209(9) -0.0017(6) 0.0047(6) -0.0020(6)
C36B 0.0160(9) 0.0229(9) 0.0209(9) -0.0017(6) 0.0047(6) -0.0020(6)
C37B 0.0160(9) 0.0229(9) 0.0209(9) -0.0017(6) 0.0047(6) -0.0020(6)
C38B 0.0160(9) 0.0229(9) 0.0209(9) -0.0017(6) 0.0047(6) -0.0020(6)
C39B 0.0160(9) 0.0229(9) 0.0209(9) -0.0017(6) 0.0047(6) -0.0020(6)
C40B 0.0160(9) 0.0229(9) 0.0209(9) -0.0017(6) 0.0047(6) -0.0020(6)
C41B 0.0160(9) 0.0229(9) 0.0209(9) -0.0017(6) 0.0047(6) -0.0020(6)
C42B 0.0160(9) 0.0229(9) 0.0209(9) -0.0017(6) 0.0047(6) -0.0020(6)
C43B 0.0160(9) 0.0229(9) 0.0209(9) -0.0017(6) 0.0047(6) -0.0020(6)
C44B 0.0160(9) 0.0229(9) 0.0209(9) -0.0017(6) 0.0047(6) -0.0020(6)
C45B 0.0160(9) 0.0229(9) 0.0209(9) -0.0017(6) 0.0047(6) -0.0020(6)
C46B 0.0160(9) 0.0229(9) 0.0209(9) -0.0017(6) 0.0047(6) -0.0020(6)
C47B 0.0160(9) 0.0229(9) 0.0209(9) -0.0017(6) 0.0047(6) -0.0020(6)
C48B 0.0160(9) 0.0229(9) 0.0209(9) -0.0017(6) 0.0047(6) -0.0020(6)
C49B 0.0160(9) 0.0229(9) 0.0209(9) -0.0017(6) 0.0047(6) -0.0020(6)
C50B 0.0160(9) 0.0229(9) 0.0209(9) -0.0017(6) 0.0047(6) -0.0020(6)
C51B 0.0160(9) 0.0229(9) 0.0209(9) -0.0017(6) 0.0047(6) -0.0020(6)
C52B 0.0160(9) 0.0229(9) 0.0209(9) -0.0017(6) 0.0047(6) -0.0020(6)
C53B 0.0160(9) 0.0229(9) 0.0209(9) -0.0017(6) 0.0047(6) -0.0020(6)
C54B 0.0160(9) 0.0229(9) 0.0209(9) -0.0017(6) 0.0047(6) -0.0020(6)
C55B 0.0160(9) 0.0229(9) 0.0209(9) -0.0017(6) 0.0047(6) -0.0020(6)
C56B 0.0160(9) 0.0229(9) 0.0209(9) -0.0017(6) 0.0047(6) -0.0020(6)
C57B 0.0160(9) 0.0229(9) 0.0209(9) -0.0017(6) 0.0047(6) -0.0020(6)
C58B 0.0160(9) 0.0229(9) 0.0209(9) -0.0017(6) 0.0047(6) -0.0020(6)
C59B 0.0160(9) 0.0229(9) 0.0209(9) -0.0017(6) 0.0047(6) -0.0020(6)
C60B 0.0160(9) 0.0229(9) 0.0209(9) -0.0017(6) 0.0047(6) -0.0020(6)
C61B 0.0160(9) 0.0229(9) 0.0209(9) -0.0017(6) 0.0047(6) -0.0020(6)
C62B 0.0160(9) 0.0229(9) 0.0209(9) -0.0017(6) 0.0047(6) -0.0020(6)
C63B 0.0160(9) 0.0229(9) 0.0209(9) -0.0017(6) 0.0047(6) -0.0020(6)
C64B 0.0160(9) 0.0229(9) 0.0209(9) -0.0017(6) 0.0047(6) -0.0020(6)
C65B 0.0160(9) 0.0229(9) 0.0209(9) -0.0017(6) 0.0047(6) -0.0020(6)
C66B 0.0160(9) 0.0229(9) 0.0209(9) -0.0017(6) 0.0047(6) -0.0020(6)
C67B 0.0160(9) 0.0229(9) 0.0209(9) -0.0017(6) 0.0047(6) -0.0020(6)
C68B 0.0160(9) 0.0229(9) 0.0209(9) -0.0017(6) 0.0047(6) -0.0020(6)
C69B 0.0160(9) 0.0229(9) 0.0209(9) -0.0017(6) 0.0047(6) -0.0020(6)
C70B 0.0160(9) 0.0229(9) 0.0209(9) -0.0017(6) 0.0047(6) -0.0020(6)
C71B 0.0160(9) 0.0229(9) 0.0209(9) -0.0017(6) 0.0047(6) -0.0020(6)
C72B 0.0160(9) 0.0229(9) 0.0209(9) -0.0017(6) 0.0047(6) -0.0020(6)
C73B 0.0160(9) 0.0229(9) 0.0209(9) -0.0017(6) 0.0047(6) -0.0020(6)
C74B 0.0160(9) 0.0229(9) 0.0209(9) -0.0017(6) 0.0047(6) -0.0020(6)
C75B 0.0160(9) 0.0229(9) 0.0209(9) -0.0017(6) 0.0047(6) -0.0020(6)
C76B 0.0160(9) 0.0229(9) 0.0209(9) -0.0017(6) 0.0047(6) -0.0020(6)
C77B 0.0160(9) 0.0229(9) 0.0209(9) -0.0017(6) 0.0047(6) -0.0020(6)
C78B 0.0160(9) 0.0229(9) 0.0209(9) -0.0017(6) 0.0047(6) -0.0020(6)
C79B 0.0160(9) 0.0229(9) 0.0209(9) -0.0017(6) 0.0047(6) -0.0020(6)
C80B 0.0160(9) 0.0229(9) 0.0209(9) -0.0017(6) 0.0047(6) -0.0020(6)
C81B 0.0160(9) 0.0229(9) 0.0209(9) -0.0017(6) 0.0047(6) -0.0020(6)
C82B 0.0160(9) 0.0229(9) 0.0209(9) -0.0017(6) 0.0047(6) -0.0020(6)
C3C 0.0220(9) 0.0254(9) 0.0207(9) -0.0039(6) 0.0087(6) -0.0005(6)
C4C 0.0220(9) 0.0254(9) 0.0207(9) -0.0039(6) 0.0087(6) -0.0005(6)
C5C 0.0220(9) 0.0254(9) 0.0207(9) -0.0039(6) 0.0087(6) -0.0005(6)
C6C 0.0220(9) 0.0254(9) 0.0207(9) -0.0039(6) 0.0087(6) -0.0005(6)
C7C 0.0220(9) 0.0254(9) 0.0207(9) -0.0039(6) 0.0087(6) -0.0005(6)
C8C 0.0220(9) 0.0254(9) 0.0207(9) -0.0039(6) 0.0087(6) -0.0005(6)
C9C 0.0220(9) 0.0254(9) 0.0207(9) -0.0039(6) 0.0087(6) -0.0005(6)
C10C 0.0220(9) 0.0254(9) 0.0207(9) -0.0039(6) 0.0087(6) -0.0005(6)
C11C 0.0220(9) 0.0254(9) 0.0207(9) -0.0039(6) 0.0087(6) -0.0005(6)
C12C 0.0220(9) 0.0254(9) 0.0207(9) -0.0039(6) 0.0087(6) -0.0005(6)
C13C 0.0220(9) 0.0254(9) 0.0207(9) -0.0039(6) 0.0087(6) -0.0005(6)
C14C 0.0220(9) 0.0254(9) 0.0207(9) -0.0039(6) 0.0087(6) -0.0005(6)
C15C 0.0220(9) 0.0254(9) 0.0207(9) -0.0039(6) 0.0087(6) -0.0005(6)
C16C 0.0220(9) 0.0254(9) 0.0207(9) -0.0039(6) 0.0087(6) -0.0005(6)
C17C 0.0220(9) 0.0254(9) 0.0207(9) -0.0039(6) 0.0087(6) -0.0005(6)
C18C 0.0220(9) 0.0254(9) 0.0207(9) -0.0039(6) 0.0087(6) -0.0005(6)
C19C 0.0220(9) 0.0254(9) 0.0207(9) -0.0039(6) 0.0087(6) -0.0005(6)
C20C 0.0220(9) 0.0254(9) 0.0207(9) -0.0039(6) 0.0087(6) -0.0005(6)
C21C 0.0220(9) 0.0254(9) 0.0207(9) -0.0039(6) 0.0087(6) -0.0005(6)
C22C 0.0220(9) 0.0254(9) 0.0207(9) -0.0039(6) 0.0087(6) -0.0005(6)
C23C 0.0220(9) 0.0254(9) 0.0207(9) -0.0039(6) 0.0087(6) -0.0005(6)
C24C 0.0220(9) 0.0254(9) 0.0207(9) -0.0039(6) 0.0087(6) -0.0005(6)
C25C 0.0220(9) 0.0254(9) 0.0207(9) -0.0039(6) 0.0087(6) -0.0005(6)
C26C 0.0220(9) 0.0254(9) 0.0207(9) -0.0039(6) 0.0087(6) -0.0005(6)
C27C 0.0220(9) 0.0254(9) 0.0207(9) -0.0039(6) 0.0087(6) -0.0005(6)
C28C 0.0220(9) 0.0254(9) 0.0207(9) -0.0039(6) 0.0087(6) -0.0005(6)
C29C 0.0220(9) 0.0254(9) 0.0207(9) -0.0039(6) 0.0087(6) -0.0005(6)
C30C 0.0220(9) 0.0254(9) 0.0207(9) -0.0039(6) 0.0087(6) -0.0005(6)
C31C 0.0220(9) 0.0254(9) 0.0207(9) -0.0039(6) 0.0087(6) -0.0005(6)
C32C 0.0220(9) 0.0254(9) 0.0207(9) -0.0039(6) 0.0087(6) -0.0005(6)
C33C 0.0220(9) 0.0254(9) 0.0207(9) -0.0039(6) 0.0087(6) -0.0005(6)
C34C 0.0220(9) 0.0254(9) 0.0207(9) -0.0039(6) 0.0087(6) -0.0005(6)
C35C 0.0220(9) 0.0254(9) 0.0207(9) -0.0039(6) 0.0087(6) -0.0005(6)
C36C 0.0220(9) 0.0254(9) 0.0207(9) -0.0039(6) 0.0087(6) -0.0005(6)
C37C 0.0220(9) 0.0254(9) 0.0207(9) -0.0039(6) 0.0087(6) -0.0005(6)
C38C 0.0220(9) 0.0254(9) 0.0207(9) -0.0039(6) 0.0087(6) -0.0005(6)
C39C 0.0220(9) 0.0254(9) 0.0207(9) -0.0039(6) 0.0087(6) -0.0005(6)
C40C 0.0220(9) 0.0254(9) 0.0207(9) -0.0039(6) 0.0087(6) -0.0005(6)
C41C 0.0220(9) 0.0254(9) 0.0207(9) -0.0039(6) 0.0087(6) -0.0005(6)
C42C 0.0220(9) 0.0254(9) 0.0207(9) -0.0039(6) 0.0087(6) -0.0005(6)
C43C 0.0220(9) 0.0254(9) 0.0207(9) -0.0039(6) 0.0087(6) -0.0005(6)
C44C 0.0220(9) 0.0254(9) 0.0207(9) -0.0039(6) 0.0087(6) -0.0005(6)
C45C 0.0220(9) 0.0254(9) 0.0207(9) -0.0039(6) 0.0087(6) -0.0005(6)
C46C 0.0220(9) 0.0254(9) 0.0207(9) -0.0039(6) 0.0087(6) -0.0005(6)
C47C 0.0220(9) 0.0254(9) 0.0207(9) -0.0039(6) 0.0087(6) -0.0005(6)
C48C 0.0220(9) 0.0254(9) 0.0207(9) -0.0039(6) 0.0087(6) -0.0005(6)
C49C 0.0220(9) 0.0254(9) 0.0207(9) -0.0039(6) 0.0087(6) -0.0005(6)
C50C 0.0220(9) 0.0254(9) 0.0207(9) -0.0039(6) 0.0087(6) -0.0005(6)
C51C 0.0220(9) 0.0254(9) 0.0207(9) -0.0039(6) 0.0087(6) -0.0005(6)
C52C 0.0220(9) 0.0254(9) 0.0207(9) -0.0039(6) 0.0087(6) -0.0005(6)
C53C 0.0220(9) 0.0254(9) 0.0207(9) -0.0039(6) 0.0087(6) -0.0005(6)
C54C 0.0220(9) 0.0254(9) 0.0207(9) -0.0039(6) 0.0087(6) -0.0005(6)
C55C 0.0220(9) 0.0254(9) 0.0207(9) -0.0039(6) 0.0087(6) -0.0005(6)
C56C 0.0220(9) 0.0254(9) 0.0207(9) -0.0039(6) 0.0087(6) -0.0005(6)
C57C 0.0220(9) 0.0254(9) 0.0207(9) -0.0039(6) 0.0087(6) -0.0005(6)
C58C 0.0220(9) 0.0254(9) 0.0207(9) -0.0039(6) 0.0087(6) -0.0005(6)
C59C 0.0220(9) 0.0254(9) 0.0207(9) -0.0039(6) 0.0087(6) -0.0005(6)
C60C 0.0220(9) 0.0254(9) 0.0207(9) -0.0039(6) 0.0087(6) -0.0005(6)
C61C 0.0220(9) 0.0254(9) 0.0207(9) -0.0039(6) 0.0087(6) -0.0005(6)
C62C 0.0220(9) 0.0254(9) 0.0207(9) -0.0039(6) 0.0087(6) -0.0005(6)
C63C 0.0220(9) 0.0254(9) 0.0207(9) -0.0039(6) 0.0087(6) -0.0005(6)
C64C 0.0220(9) 0.0254(9) 0.0207(9) -0.0039(6) 0.0087(6) -0.0005(6)
C65C 0.0220(9) 0.0254(9) 0.0207(9) -0.0039(6) 0.0087(6) -0.0005(6)
C66C 0.0220(9) 0.0254(9) 0.0207(9) -0.0039(6) 0.0087(6) -0.0005(6)
C67C 0.0220(9) 0.0254(9) 0.0207(9) -0.0039(6) 0.0087(6) -0.0005(6)
C68C 0.0220(9) 0.0254(9) 0.0207(9) -0.0039(6) 0.0087(6) -0.0005(6)
C69C 0.0220(9) 0.0254(9) 0.0207(9) -0.0039(6) 0.0087(6) -0.0005(6)
C70C 0.0220(9) 0.0254(9) 0.0207(9) -0.0039(6) 0.0087(6) -0.0005(6)
C71C 0.0220(9) 0.0254(9) 0.0207(9) -0.0039(6) 0.0087(6) -0.0005(6)
C72C 0.0220(9) 0.0254(9) 0.0207(9) -0.0039(6) 0.0087(6) -0.0005(6)
C73C 0.0220(9) 0.0254(9) 0.0207(9) -0.0039(6) 0.0087(6) -0.0005(6)
C74C 0.0220(9) 0.0254(9) 0.0207(9) -0.0039(6) 0.0087(6) -0.0005(6)
C75C 0.0220(9) 0.0254(9) 0.0207(9) -0.0039(6) 0.0087(6) -0.0005(6)
C76C 0.0220(9) 0.0254(9) 0.0207(9) -0.0039(6) 0.0087(6) -0.0005(6)
C77C 0.0220(9) 0.0254(9) 0.0207(9) -0.0039(6) 0.0087(6) -0.0005(6)
C78C 0.0220(9) 0.0254(9) 0.0207(9) -0.0039(6) 0.0087(6) -0.0005(6)
C79C 0.0220(9) 0.0254(9) 0.0207(9) -0.0039(6) 0.0087(6) -0.0005(6)
C80C 0.0220(9) 0.0254(9) 0.0207(9) -0.0039(6) 0.0087(6) -0.0005(6)
C81C 0.0220(9) 0.0254(9) 0.0207(9) -0.0039(6) 0.0087(6) -0.0005(6)
C82C 0.0220(9) 0.0254(9) 0.0207(9) -0.0039(6) 0.0087(6) -0.0005(6)
C11 0.0269(15) 0.0244(14) 0.0271(15) -0.0047(10) 0.0099(10) -0.0005(10)
C12 0.0269(15) 0.0244(14) 0.0271(15) -0.0047(10) 0.0099(10) -0.0005(10)
C13 0.0269(15) 0.0244(14) 0.0271(15) -0.0047(10) 0.0099(10) -0.0005(10)
C14 0.0269(15) 0.0244(14) 0.0271(15) -0.0047(10) 0.0099(10) -0.0005(10)
C15 0.0269(15) 0.0244(14) 0.0271(15) -0.0047(10) 0.0099(10) -0.0005(10)
C16 0.0269(15) 0.0244(14) 0.0271(15) -0.0047(10) 0.0099(10) -0.0005(10)
C17 0.0269(15) 0.0244(14) 0.0271(15) -0.0047(10) 0.0099(10) -0.0005(10)
C18 0.0269(15) 0.0244(14) 0.0271(15) -0.0047(10) 0.0099(10) -0.0005(10)
C19 0.0269(15) 0.0244(14) 0.0271(15) -0.0047(10) 0.0099(10) -0.0005(10)
C20 0.0269(15) 0.0244(14) 0.0271(15) -0.0047(10) 0.0099(10) -0.0005(10)
C1D 0.0269(15) 0.0244(14) 0.0271(15) -0.0047(10) 0.0099(10) -0.0005(10)
C2D 0.0269(15) 0.0244(14) 0.0271(15) -0.0047(10) 0.0099(10) -0.0005(10)
C3D 0.0269(15) 0.0244(14) 0.0271(15) -0.0047(10) 0.0099(10) -0.0005(10)
C4D 0.0269(15) 0.0244(14) 0.0271(15) -0.0047(10) 0.0099(10) -0.0005(10)
C5D 0.0269(15) 0.0244(14) 0.0271(15) -0.0047(10) 0.0099(10) -0.0005(10)
C6D 0.0269(15) 0.0244(14) 0.0271(15) -0.0047(10) 0.0099(10) -0.0005(10)
C7D 0.0269(15) 0.0244(14) 0.0271(15) -0.0047(10) 0.0099(10) -0.0005(10)
C8D 0.0269(15) 0.0244(14) 0.0271(15) -0.0047(10) 0.0099(10) -0.0005(10)
C9D 0.0269(15) 0.0244(14) 0.0271(15) -0.0047(10) 0.0099(10) -0.0005(10)
C10D 0.0269(15) 0.0244(14) 0.0271(15) -0.0047(10) 0.0099(10) -0.0005(10)
C11D 0.0269(15) 0.0244(14) 0.0271(15) -0.0047(10) 0.0099(10) -0.0005(10)
C12D 0.0269(15) 0.0244(14) 0.0271(15) -0.0047(10) 0.0099(10) -0.0005(10)
C13D 0.0269(15) 0.0244(14) 0.0271(15) -0.0047(10) 0.0099(10) -0.0005(10)
C14D 0.0269(15) 0.0244(14) 0.0271(15) -0.0047(10) 0.0099(10) -0.0005(10)
C15D 0.0269(15) 0.0244(14) 0.0271(15) -0.0047(10) 0.0099(10) -0.0005(10)
C16D 0.0269(15) 0.0244(14) 0.0271(15) -0.0047(10) 0.0099(10) -0.0005(10)
C17D 0.0269(15) 0.0244(14) 0.0271(15) -0.0047(10) 0.0099(10) -0.0005(10)
C18D 0.0269(15) 0.0244(14) 0.0271(15) -0.0047(10) 0.0099(10) -0.0005(10)
C19D 0.0269(15) 0.0244(14) 0.0271(15) -0.0047(10) 0.0099(10) -0.0005(10)
C20D 0.0269(15) 0.0244(14) 0.0271(15) -0.0047(10) 0.0099(10) -0.0005(10)
C21D 0.0269(15) 0.0244(14) 0.0271(15) -0.0047(10) 0.0099(10) -0.0005(10)
C22D 0.0269(15) 0.0244(14) 0.0271(15) -0.0047(10) 0.0099(10) -0.0005(10)
C23D 0.0269(15) 0.0244(14) 0.0271(15) -0.0047(10) 0.0099(10) -0.0005(10)
C24D 0.0269(15) 0.0244(14) 0.0271(15) -0.0047(10) 0.0099(10) -0.0005(10)
C25D 0.0269(15) 0.0244(14) 0.0271(15) -0.0047(10) 0.0099(10) -0.0005(10)
C26D 0.0269(15) 0.0244(14) 0.0271(15) -0.0047(10) 0.0099(10) -0.0005(10)
C27D 0.0269(15) 0.0244(14) 0.0271(15) -0.0047(10) 0.0099(10) -0.0005(10)
C28D 0.0269(15) 0.0244(14) 0.0271(15) -0.0047(10) 0.0099(10) -0.0005(10)
C29D 0.0269(15) 0.0244(14) 0.0271(15) -0.0047(10) 0.0099(10) -0.0005(10)
C30D 0.0269(15) 0.0244(14) 0.0271(15) -0.0047(10) 0.0099(10) -0.0005(10)
C31D 0.0269(15) 0.0244(14) 0.0271(15) -0.0047(10) 0.0099(10) -0.0005(10)
C32D 0.0269(15) 0.0244(14) 0.0271(15) -0.0047(10) 0.0099(10) -0.0005(10)
C33D 0.0269(15) 0.0244(14) 0.0271(15) -0.0047(10) 0.0099(10) -0.0005(10)
C34D 0.0269(15) 0.0244(14) 0.0271(15) -0.0047(10) 0.0099(10) -0.0005(10)
C35D 0.0269(15) 0.0244(14) 0.0271(15) -0.0047(10) 0.0099(10) -0.0005(10)
C36D 0.0269(15) 0.0244(14) 0.0271(15) -0.0047(10) 0.0099(10) -0.0005(10)
C37D 0.0269(15) 0.0244(14) 0.0271(15) -0.0047(10) 0.0099(10) -0.0005(10)
C38D 0.0269(15) 0.0244(14) 0.0271(15) -0.0047(10) 0.0099(10) -0.0005(10)
C39D 0.0269(15) 0.0244(14) 0.0271(15) -0.0047(10) 0.0099(10) -0.0005(10)
C40D 0.0269(15) 0.0244(14) 0.0271(15) -0.0047(10) 0.0099(10) -0.0005(10)
C41D 0.0269(15) 0.0244(14) 0.0271(15) -0.0047(10) 0.0099(10) -0.0005(10)
C42D 0.0269(15) 0.0244(14) 0.0271(15) -0.0047(10) 0.0099(10) -0.0005(10)
C43D 0.0269(15) 0.0244(14) 0.0271(15) -0.0047(10) 0.0099(10) -0.0005(10)
C44D 0.0269(15) 0.0244(14) 0.0271(15) -0.0047(10) 0.0099(10) -0.0005(10)
C45D 0.0269(15) 0.0244(14) 0.0271(15) -0.0047(10) 0.0099(10) -0.0005(10)
C46D 0.0269(15) 0.0244(14) 0.0271(15) -0.0047(10) 0.0099(10) -0.0005(10)
C47D 0.0269(15) 0.0244(14) 0.0271(15) -0.0047(10) 0.0099(10) -0.0005(10)
C48D 0.0269(15) 0.0244(14) 0.0271(15) -0.0047(10) 0.0099(10) -0.0005(10)
C49D 0.0269(15) 0.0244(14) 0.0271(15) -0.0047(10) 0.0099(10) -0.0005(10)
C50D 0.0269(15) 0.0244(14) 0.0271(15) -0.0047(10) 0.0099(10) -0.0005(10)
C51D 0.0269(15) 0.0244(14) 0.0271(15) -0.0047(10) 0.0099(10) -0.0005(10)
C52D 0.0269(15) 0.0244(14) 0.0271(15) -0.0047(10) 0.0099(10) -0.0005(10)
C53D 0.0269(15) 0.0244(14) 0.0271(15) -0.0047(10) 0.0099(10) -0.0005(10)
C54D 0.0269(15) 0.0244(14) 0.0271(15) -0.0047(10) 0.0099(10) -0.0005(10)
C55D 0.0269(15) 0.0244(14) 0.0271(15) -0.0047(10) 0.0099(10) -0.0005(10)
C56D 0.0269(15) 0.0244(14) 0.0271(15) -0.0047(10) 0.0099(10) -0.0005(10)
C57D 0.0269(15) 0.0244(14) 0.0271(15) -0.0047(10) 0.0099(10) -0.0005(10)
C58D 0.0269(15) 0.0244(14) 0.0271(15) -0.0047(10) 0.0099(10) -0.0005(10)
C59D 0.0269(15) 0.0244(14) 0.0271(15) -0.0047(10) 0.0099(10) -0.0005(10)
C60D 0.0269(15) 0.0244(14) 0.0271(15) -0.0047(10) 0.0099(10) -0.0005(10)
C61D 0.0269(15) 0.0244(14) 0.0271(15) -0.0047(10) 0.0099(10) -0.0005(10)
C62D 0.0269(15) 0.0244(14) 0.0271(15) -0.0047(10) 0.0099(10) -0.0005(10)
C63D 0.0269(15) 0.0244(14) 0.0271(15) -0.0047(10) 0.0099(10) -0.0005(10)
C64D 0.0269(15) 0.0244(14) 0.0271(15) -0.0047(10) 0.0099(10) -0.0005(10)
C65D 0.0269(15) 0.0244(14) 0.0271(15) -0.0047(10) 0.0099(10) -0.0005(10)
C66D 0.0269(15) 0.0244(14) 0.0271(15) -0.0047(10) 0.0099(10) -0.0005(10)
C67D 0.0269(15) 0.0244(14) 0.0271(15) -0.0047(10) 0.0099(10) -0.0005(10)
C68D 0.0269(15) 0.0244(14) 0.0271(15) -0.0047(10) 0.0099(10) -0.0005(10)
C69D 0.0269(15) 0.0244(14) 0.0271(15) -0.0047(10) 0.0099(10) -0.0005(10)
C70D 0.0269(15) 0.0244(14) 0.0271(15) -0.0047(10) 0.0099(10) -0.0005(10)
C71D 0.0269(15) 0.0244(14) 0.0271(15) -0.0047(10) 0.0099(10) -0.0005(10)
C72D 0.0269(15) 0.0244(14) 0.0271(15) -0.0047(10) 0.0099(10) -0.0005(10)
C73D 0.0269(15) 0.0244(14) 0.0271(15) -0.0047(10) 0.0099(10) -0.0005(10)
C74D 0.0269(15) 0.0244(14) 0.0271(15) -0.0047(10) 0.0099(10) -0.0005(10)
C75D 0.0269(15) 0.0244(14) 0.0271(15) -0.0047(10) 0.0099(10) -0.0005(10)
C76D 0.0269(15) 0.0244(14) 0.0271(15) -0.0047(10) 0.0099(10) -0.0005(10)
C77D 0.0269(15) 0.0244(14) 0.0271(15) -0.0047(10) 0.0099(10) -0.0005(10)
C78D 0.0269(15) 0.0244(14) 0.0271(15) -0.0047(10) 0.0099(10) -0.0005(10)
C79D 0.0269(15) 0.0244(14) 0.0271(15) -0.0047(10) 0.0099(10) -0.0005(10)
C80D 0.0269(15) 0.0244(14) 0.0271(15) -0.0047(10) 0.0099(10) -0.0005(10)
C81D 0.0269(15) 0.0244(14) 0.0271(15) -0.0047(10) 0.0099(10) -0.0005(10)
C82D 0.0269(15) 0.0244(14) 0.0271(15) -0.0047(10) 0.0099(10) -0.0005(10)
C1SA 0.030(2) 0.036(3) 0.021(2) 0.0062(18) 0.0042(16) 0.0082(17)
C2SA 0.022(4) 0.034(4) 0.042(6) -0.001(3) 0.009(4) 0.003(4)
C3S 0.029(3) 0.242(12) 0.029(3) -0.008(5) 0.017(3) 0.008(5)
S1A 0.0419(9) 0.0398(8) 0.0418(9) -0.0064(6) 0.0037(6) -0.0046(6)
S2A 0.0279(6) 0.0496(11) 0.0423(9) 0.0204(8) 0.0069(5) 0.0003(5)
S3A 0.0398(15) 0.0457(13) 0.099(4) -0.0183(18) 0.032(2) -0.0171(10)
S4A 0.0290(14) 0.0397(17) 0.039(2) 0.0142(19) 0.0041(14) -0.0062(10)
S5A 0.0376(8) 0.1282(19) 0.0388(8) -0.0005(10) 0.0190(6) 0.0027(10)
C1SB 0.039(14) 0.058(16) 0.043(14) 0.000(14) 0.009(12) 0.026(13)
S1B 0.068(15) 0.11(2) 0.071(14) -0.032(14) -0.005(11) 0.031(13)
S2B 0.093(11) 0.066(13) 0.058(10) 0.021(10) 0.016(9) 0.023(9)
C2SB 0.021(6) 0.048(10) 0.055(13) -0.022(8) 0.005(7) 0.007(7)
S3B 0.047(3) 0.052(3) 0.099(7) -0.032(3) 0.044(4) -0.015(2)
S4B 0.047(6) 0.047(4) 0.044(3) -0.004(3) 0.000(3) 0.012(3)
S5B 0.027(2) 0.138(6) 0.0209(19) -0.013(3) 0.0058(15) -0.008(3)
Sc1 0.0323(3) 0.0197(3) 0.0238(3) 0.0011(2) 0.0144(2) 0.0065(2)

loop_
_atom_type_symbol
_atom_type_description
_atom_type_scat_dispersion_real
_atom_type_scat_dispersion_imag
_atom_type_scat_source
C C 0.0033 0.0016 'International Tables Vol C Tables 4.2.6.8 and 6.1.1.4'
H H 0.0000 0.0000 'International Tables Vol C Tables 4.2.6.8 and 6.1.1.4'
S S 0.1246 0.1234 'International Tables Vol C Tables 4.2.6.8 and 6.1.1.4'
Sc Sc 0.2519 0.3716 'International Tables Vol C Tables 4.2.6.8 and 6.1.1.4'

loop_
_geom_angle_atom_site_label_1
_geom_angle_atom_site_label_2
_geom_angle_atom_site_label_3
_geom_angle
_geom_angle_site_symmetry_1
_geom_angle_site_symmetry_3
C1A C1 C2A 90.1(2) . .
C1A C1 C3 114.0(5) . .
C2A C1 C3 114.4(3) . .
C1A C1 C2 113.2(3) . .
C2A C1 C2 115.3(5) . .
C3 C1 C2 108.9(3) . .
C6 C2 C7 109.6(3) . .
C6 C2 C1 108.6(4) . .
C7 C2 C1 110.8(4) . .
C6 C2 H2 109.3 . .
C7 C2 H2 109.3 . .
C1 C2 H2 109.3 . .
C5 C3 C4 109.8(3) . .
C5 C3 C1 109.6(4) . .
C4 C3 C1 108.5(4) . .
C5 C3 H3 109.7 . .
C4 C3 H3 109.7 . .
C1 C3 H3 109.7 . .
C8 C4 C3 109.9(3) . .
C8 C4 H4A 109.7 . .
C3 C4 H4A 109.7 . .
C8 C4 H4B 109.7 . .
C3 C4 H4B 109.7 . .
H4A C4 H4B 108.2 . .
C3 C5 C9 110.0(3) . .
C3 C5 H5A 109.7 . .
C9 C5 H5A 109.7 . .
C3 C5 H5B 109.7 . .
C9 C5 H5B 109.7 . .
H5A C5 H5B 108.2 . .
C8 C6 C2 110.1(3) . .
C8 C6 H6A 109.6 . .
C2 C6 H6A 109.6 . .
C8 C6 H6B 109.6 . .
C2 C6 H6B 109.6 . .
H6A C6 H6B 108.2 . .
C9 C7 C2 108.0(4) . .
C9 C7 H7A 110.1 . .
C2 C7 H7A 110.1 . .
C9 C7 H7B 110.1 . .
C2 C7 H7B 110.1 . .
H7A C7 H7B 108.4 . .
C6 C8 C4 108.2(3) . .
C6 C8 C10 109.4(3) . .
C4 C8 C10 110.8(4) . .
C6 C8 H8 109.5 . .
C4 C8 H8 109.5 . .
C10 C8 H8 109.5 . .
C10 C9 C7 110.1(4) . .
C10 C9 C5 109.1(4) . .
C7 C9 C5 110.1(4) . .
C10 C9 H9 109.2 . .
C7 C9 H9 109.2 . .
C5 C9 H9 109.2 . .
C9 C10 C8 109.0(3) . .
C9 C10 H10A 109.9 . .
C8 C10 H10A 109.9 . .
C9 C10 H10B 109.9 . .
C8 C10 H10B 109.9 . .
H10A C10 H10B 108.3 . .
C6C C1A C10A 96.7(6) . .
C6C C1A C10B 3.7(7) . .
C10A C1A C10B 100.1(8) . .
C6C C1A C1 130.5(5) . .
C10A C1A C1 132.4(5) . .
C10B C1A C1 126.9(6) . .
C6C C1A C3B 102.4(6) . .
C10A C1A C3B 5.9(8) . .
C10B C1A C3B 105.8(7) . .
C1 C1A C3B 126.9(5) . .
C6C C1A C3A 9.1(5) . .
C10A C1A C3A 105.2(5) . .
C10B C1A C3A 5.5(7) . .
C1 C1A C3A 121.6(4) . .
C3B C1A C3A 110.9(7) . .
C6C C1A C7C 115.2(7) . .
C10A C1A C7C 24.2(4) . .
C10B C1A C7C 118.1(8) . .
C1 C1A C7C 110.9(4) . .
C3B C1A C7C 21.2(5) . .
C3A C1A C7C 122.3(6) . .
C6A C2A C6B 112.1(8) . .
C6A C2A C10C 93.6(6) . .
C6B C2A C10C 23.3(5) . .
C6A C2A C1 126.6(4) . .
C6B C2A C1 118.9(5) . .
C10C C2A C1 139.6(5) . .
C6A C2A C3C 8.1(5) . .
C6B C2A C3C 117.2(7) . .
C10C C2A C3C 100.3(6) . .
C1 C2A C3C 119.6(5) . .
C6A C2A C7B 5.6(6) . .
C6B C2A C7B 114.4(8) . .
C10C C2A C7B 97.2(7) . .
C1 C2A C7B 122.7(5) . .
C3C C2A C7B 3.1(6) . .
C6A C2A C7A 114.2(5) . .
C6B C2A C7A 2.3(7) . .
C10C C2A C7A 25.4(4) . .
C1 C2A C7A 116.6(4) . .
C3C C2A C7A 119.2(7) . .
C7B C2A C7A 116.4(7) . .
C12A C3A C4A 117.4(8) . .
C12A C3A C1A 104.7(6) . .
C4A C3A C1A 129.1(7) . .
C15A C4A C5A 117.0(8) . .
C15A C4A C3A 115.6(7) . .
C5A C4A C3A 117.7(8) . .
C18A C5A C4A 119.1(7) . .
C18A C5A C6A 106.3(4) . .
C4A C5A C6A 128.6(7) . .
C2A C6A C20A 119.8(6) . .
C2A C6A C5A 126.3(6) . .
C20A C6A C5A 107.5(4) . .
C22A C7A C8A 107.8(4) . .
C22A C7A C2A 117.6(6) . .
C8A C7A C2A 128.5(6) . .
C24A C8A C9A 117.9(6) . .
C24A C8A C7A 106.2(4) . .
C9A C8A C7A 127.7(7) . .
C27A C9A C10A 118.6(7) . .
C27A C9A C8A 115.9(7) . .
C10A C9A C8A 117.8(7) . .
C1A C10A C11A 109.9(7) . .
C1A C10A C9A 127.6(7) . .
C11A C10A C9A 115.9(8) . .
C12A C11A C29A 122.4(9) . .
C12A C11A C10A 106.3(10) . .
C29A C11A C10A 125.9(7) . .
C11A C12A C3A 111.0(10) . .
C11A C12A C13A 119.2(9) . .
C3A C12A C13A 124.6(8) . .
C14A C13A C31A 117.5(7) . .
C14A C13A C12A 117.7(7) . .
C31A C13A C12A 118.3(7) . .
C13A C14A C15A 119.0(7) . .
C13A C14A C34A 121.2(7) . .
C15A C14A C34A 108.0(4) . .
C14A C15A C16A 108.5(4) . .
C14A C15A C4A 124.4(7) . .
C16A C15A C4A 120.5(7) . .
C17A C16A C15A 123.3(7) . .
C17A C16A C35A 119.7(6) . .
C15A C16A C35A 107.5(4) . .
C38A C17A C16A 118.0(6) . .
C38A C17A C18A 119.2(7) . .
C16A C17A C18A 116.4(7) . .
C19A C18A C17A 119.8(7) . .
C19A C18A C5A 108.3(4) . .
C17A C18A C5A 123.5(7) . .
C20A C19A C18A 108.7(5) . .
C20A C19A C40A 119.9(7) . .
C18A C19A C40A 124.1(7) . .
C19A C20A C21A 121.3(8) . .
C19A C20A C6A 108.5(4) . .
C21A C20A C6A 123.4(8) . .
C22A C21A C42A 116.9(7) . .
C22A C21A C20A 116.1(6) . .
C42A C21A C20A 118.7(7) . .
C21A C22A C23A 120.9(7) . .
C21A C22A C7A 122.6(7) . .
C23A C22A C7A 109.1(4) . .
C44A C23A C22A 123.1(7) . .
C44A C23A C24A 122.9(6) . .
C22A C23A C24A 108.1(4) . .
C25A C24A C23A 118.1(7) . .
C25A C24A C8A 125.7(7) . .
C23A C24A C8A 108.6(4) . .
C24A C25A C26A 113.7(6) . .
C24A C25A C46A 121.3(7) . .
C26A C25A C46A 120.0(6) . .
C25A C26A C27A 122.3(7) . .
C25A C26A C49A 118.4(6) . .
C27A C26A C49A 108.3(4) . .
C9A C27A C26A 123.7(7) . .
C9A C27A C28A 122.0(7) . .
C26A C27A C28A 107.8(4) . .
C29A C28A C50A 120.4(7) . .
C29A C28A C27A 121.6(7) . .
C50A C28A C27A 107.8(4) . .
C30A C29A C28A 120.7(7) . .
C30A C29A C11A 117.7(7) . .
C28A C29A C11A 114.7(7) . .
C29A C30A C31A 121.3(8) . .
C29A C30A C52A 119.6(6) . .
C31A C30A C52A 108.7(5) . .
C13A C31A C30A 120.8(8) . .
C13A C31A C32A 120.9(7) . .
C30A C31A C32A 108.0(4) . .
C33A C32A C53A 121.4(7) . .
C33A C32A C31A 120.5(7) . .
C53A C32A C31A 107.5(4) . .
C34A C33A C32A 118.7(7) . .
C34A C33A C56A 119.9(6) . .
C32A C33A C56A 115.9(7) . .
C33A C34A C35A 122.8(6) . .
C33A C34A C14A 120.1(7) . .
C35A C34A C14A 107.3(4) . .
C36A C35A C34A 119.3(6) . .
C36A C35A C16A 123.0(6) . .
C34A C35A C16A 108.7(4) . .
C35A C36A C37A 114.8(6) . .
C35A C36A C57A 120.5(6) . .
C37A C36A C57A 118.3(6) . .
C60A C37A C38A 108.5(4) . .
C60A C37A C36A 120.6(6) . .
C38A C37A C36A 119.9(6) . .
C17A C38A C39A 119.3(7) . .
C17A C38A C37A 123.4(6) . .
C39A C38A C37A 107.8(4) . .
C61A C39A C38A 109.1(4) . .
C61A C39A C40A 114.6(6) . .
C38A C39A C40A 126.5(7) . .
C41A C40A C19A 119.0(7) . .
C41A C40A C39A 125.3(7) . .
C19A C40A C39A 110.3(6) . .
C40A C41A C42A 119.7(7) . .
C40A C41A C63A 121.8(6) . .
C42A C41A C63A 107.7(4) . .
C21A C42A C41A 120.9(6) . .
C21A C42A C43A 121.7(7) . .
C41A C42A C43A 107.4(4) . .
C64A C43A C44A 119.1(7) . .
C64A C43A C42A 108.4(4) . .
C44A C43A C42A 120.4(7) . .
C23A C44A C43A 116.2(7) . .
C23A C44A C45A 123.0(7) . .
C43A C44A C45A 113.9(7) . .
C44A C45A C66A 121.2(7) . .
C44A C45A C46A 115.3(6) . .
C66A C45A C46A 118.3(6) . .
C47A C46A C25A 117.7(6) . .
C47A C46A C45A 115.4(6) . .
C25A C46A C45A 119.2(6) . .
C46A C47A C48A 120.1(6) . .
C46A C47A C68A 124.4(8) . .
C48A C47A C68A 107.3(4) . .
C49A C48A C47A 122.5(6) . .
C49A C48A C70A 116.9(6) . .
C47A C48A C70A 108.5(4) . .
C48A C49A C50A 124.3(7) . .
C48A C49A C26A 120.9(6) . .
C50A C49A C26A 107.6(4) . .
C28A C50A C51A 120.6(7) . .
C28A C50A C49A 108.5(4) . .
C51A C50A C49A 120.8(6) . .
C50A C51A C52A 118.1(7) . .
C50A C51A C71A 115.4(6) . .
C52A C51A C71A 118.6(7) . .
C30A C52A C51A 120.5(7) . .
C30A C52A C53A 106.4(4) . .
C51A C52A C53A 124.0(7) . .
C54A C53A C32A 119.2(7) . .
C54A C53A C52A 121.9(7) . .
C32A C53A C52A 109.2(4) . .
C55A C54A C53A 126.4(7) . .
C55A C54A C72A 108.5(4) . .
C53A C54A C72A 113.3(6) . .
C54A C55A C56A 116.4(6) . .
C54A C55A C74A 109.8(5) . .
C56A C55A C74A 124.3(7) . .
C57A C56A C55A 115.6(6) . .
C57A C56A C33A 117.9(7) . .
C55A C56A C33A 120.5(7) . .
C56A C57A C58A 118.5(6) . .
C56A C57A C36A 119.5(6) . .
C58A C57A C36A 117.1(6) . .
C75A C58A C59A 108.2(4) . .
C75A C58A C57A 121.5(7) . .
C59A C58A C57A 120.1(6) . .
C60A C59A C58A 120.6(6) . .
C60A C59A C77A 122.4(6) . .
C58A C59A C77A 106.4(4) . .
C59A C60A C37A 123.0(6) . .
C59A C60A C61A 120.7(6) . .
C37A C60A C61A 107.5(4) . .
C39A C61A C60A 107.1(4) . .
C39A C61A C62A 122.7(6) . .
C60A C61A C62A 119.9(6) . .
C63A C62A C78A 117.6(7) . .
C63A C62A C61A 115.1(6) . .
C78A C62A C61A 117.5(6) . .
C62A C63A C64A 121.4(7) . .
C62A C63A C41A 120.2(6) . .
C64A C63A C41A 107.7(4) . .
C65A C64A C43A 122.8(7) . .
C65A C64A C63A 119.6(7) . .
C43A C64A C63A 108.6(4) . .
C66A C65A C64A 120.8(7) . .
C66A C65A C79A 108.1(5) . .
C64A C65A C79A 121.7(7) . .
C65A C66A C67A 111.1(5) . .
C65A C66A C45A 122.0(7) . .
C67A C66A C45A 118.9(6) . .
C68A C67A C80A 122.7(6) . .
C68A C67A C66A 122.8(6) . .
C80A C67A C66A 104.0(4) . .
C67A C68A C69A 120.4(6) . .
C67A C68A C47A 120.0(6) . .
C69A C68A C47A 108.7(4) . .
C82A C69A C68A 122.4(6) . .
C82A C69A C70A 121.1(6) . .
C68A C69A C70A 108.3(4) . .
C71A C70A C48A 121.7(6) . .
C71A C70A C69A 121.9(6) . .
C48A C70A C69A 106.7(4) . .
C70A C71A C72A 118.1(6) . .
C70A C71A C51A 120.7(7) . .
C72A C71A C51A 114.5(7) . .
C71A C72A C73A 119.0(7) . .
C71A C72A C54A 127.2(7) . .
C73A C72A C54A 104.0(4) . .
C74A C73A C72A 109.7(4) . .
C74A C73A C82A 118.2(6) . .
C72A C73A C82A 122.7(6) . .
C75A C74A C73A 125.8(7) . .
C75A C74A C55A 116.0(6) . .
C73A C74A C55A 107.5(4) . .
C74A C75A C58A 123.2(6) . .
C74A C75A C76A 118.4(6) . .
C58A C75A C76A 108.6(4) . .
C77A C76A C81A 121.8(7) . .
C77A C76A C75A 108.7(4) . .
C81A C76A C75A 120.8(6) . .
C76A C77A C59A 107.8(4) . .
C76A C77A C78A 118.8(7) . .
C59A C77A C78A 123.2(6) . .
C79A C78A C62A 124.0(8) . .
C79A C78A C77A 112.7(8) . .
C62A C78A C77A 116.1(6) . .
C80A C79A C78A 126.9(9) . .
C80A C79A C65A 106.6(4) . .
C78A C79A C65A 115.6(7) . .
C79A C80A C67A 109.6(4) . .
C79A C80A C81A 123.0(7) . .
C67A C80A C81A 119.9(6) . .
C76A C81A C80A 116.4(7) . .
C76A C81A C82A 119.0(6) . .
C80A C81A C82A 117.3(6) . .
C69A C82A C73A 116.8(6) . .
C69A C82A C81A 117.3(6) . .
C73A C82A C81A 117.7(6) . .
C12B C3B C4B 117.5(11) . .
C12B C3B C1A 105.2(8) . .
C4B C3B C1A 119.7(7) . .
C5B C4B C15B 116.1(8) . .
C5B C4B C3B 127.7(8) . .
C15B C4B C3B 113.0(8) . .
C18B C5B C4B 119.8(9) . .
C18B C5B C6B 111.9(8) . .
C4B C5B C6B 117.9(8) . .
C2A C6B C20B 118.2(8) . .
C2A C6B C5B 137.0(8) . .
C20B C6B C5B 100.6(7) . .
C22B C7B C8B 113.9(8) . .
C22B C7B C2A 115.3(7) . .
C8B C7B C2A 127.3(6) . .
C24B C8B C9B 122.5(10) . .
C24B C8B C7B 100.7(8) . .
C9B C8B C7B 121.0(8) . .
C27B C9B C10B 121.9(9) . .
C27B C9B C8B 110.3(8) . .
C10B C9B C8B 124.0(8) . .
C1A C10B C9B 128.8(8) . .
C1A C10B C11B 110.0(9) . .
C9B C10B C11B 112.5(11) . .
C29B C11B C12B 121.5(11) . .
C29B C11B C10B 129.1(9) . .
C12B C11B C10B 106.3(12) . .
C11B C12B C3B 111.2(12) . .
C11B C12B C13B 120.0(11) . .
C3B C12B C13B 122.8(9) . .
C14B C13B C31B 117.8(8) . .
C14B C13B C12B 118.8(9) . .
C31B C13B C12B 117.4(8) . .
C13B C14B C15B 117.2(9) . .
C13B C14B C34B 121.1(9) . .
C15B C14B C34B 109.5(8) . .
C14B C15B C16B 105.9(8) . .
C14B C15B C4B 125.7(9) . .
C16B C15B C4B 121.4(8) . .
C17B C16B C15B 122.3(8) . .
C17B C16B C35B 119.0(7) . .
C15B C16B C35B 109.7(8) . .
C38B C17B C16B 119.0(8) . .
C38B C17B C18B 116.8(8) . .
C16B C17B C18B 117.2(8) . .
C19B C18B C17B 122.3(9) . .
C19B C18B C5B 106.4(8) . .
C17B C18B C5B 123.0(8) . .
C20B C19B C18B 106.8(8) . .
C20B C19B C40B 123.8(9) . .
C18B C19B C40B 121.6(8) . .
C19B C20B C21B 117.6(9) . .
C19B C20B C6B 113.8(7) . .
C21B C20B C6B 124.2(9) . .
C22B C21B C42B 116.7(8) . .
C22B C21B C20B 114.9(8) . .
C42B C21B C20B 122.2(9) . .
C21B C22B C23B 120.3(10) . .
C21B C22B C7B 124.4(9) . .
C23B C22B C7B 104.9(8) . .
C44B C23B C22B 123.6(9) . .
C44B C23B C24B 120.5(8) . .
C22B C23B C24B 109.0(9) . .
C25B C24B C23B 120.5(8) . .
C25B C24B C8B 120.6(9) . .
C23B C24B C8B 111.4(8) . .
C24B C25B C26B 118.1(8) . .
C24B C25B C46B 118.4(8) . .
C26B C25B C46B 118.8(7) . .
C25B C26B C27B 117.3(9) . .
C25B C26B C49B 119.4(7) . .
C27B C26B C49B 111.2(8) . .
C9B C27B C26B 128.7(9) . .
C9B C27B C28B 118.4(9) . .
C26B C27B C28B 105.0(8) . .
C29B C28B C50B 119.8(8) . .
C29B C28B C27B 124.8(9) . .
C50B C28B C27B 108.9(8) . .
C30B C29B C28B 121.0(9) . .
C30B C29B C11B 118.4(9) . .
C28B C29B C11B 111.6(9) . .
C29B C30B C31B 120.8(10) . .
C29B C30B C52B 119.6(8) . .
C31B C30B C52B 107.8(8) . .
C13B C31B C30B 121.1(9) . .
C13B C31B C32B 120.6(8) . .
C30B C31B C32B 110.0(8) . .
C53B C32B C33B 121.8(8) . .
C53B C32B C31B 104.8(8) . .
C33B C32B C31B 120.5(9) . .
C34B C33B C32B 118.5(8) . .
C34B C33B C56B 120.0(7) . .
C32B C33B C56B 115.3(8) . .
C33B C34B C35B 122.8(7) . .
C33B C34B C14B 120.5(8) . .
C35B C34B C14B 107.4(7) . .
C36B C35B C34B 119.5(7) . .
C36B C35B C16B 123.6(7) . .
C34B C35B C16B 107.2(7) . .
C35B C36B C37B 114.1(7) . .
C35B C36B C57B 120.2(7) . .
C37B C36B C57B 119.7(7) . .
C60B C37B C38B 105.7(8) . .
C60B C37B C36B 118.8(8) . .
C38B C37B C36B 119.9(8) . .
C17B C38B C39B 121.3(8) . .
C17B C38B C37B 122.6(7) . .
C39B C38B C37B 112.1(8) . .
C61B C39B C38B 104.6(8) . .
C61B C39B C40B 115.6(8) . .
C38B C39B C40B 123.7(8) . .
C41B C40B C19B 115.5(8) . .
C41B C40B C39B 124.6(8) . .
C19B C40B C39B 112.4(8) . .
C40B C41B C42B 123.2(8) . .
C40B C41B C63B 122.5(8) . .
C42B C41B C63B 108.5(7) . .
C21B C42B C43B 121.0(8) . .
C21B C42B C41B 117.5(8) . .
C43B C42B C41B 107.6(8) . .
C64B C43B C44B 123.0(8) . .
C64B C43B C42B 106.8(8) . .
C44B C43B C42B 121.1(8) . .
C23B C44B C43B 115.7(8) . .
C23B C44B C45B 125.6(8) . .
C43B C44B C45B 110.1(8) . .
C44B C45B C66B 124.7(8) . .
C44B C45B C46B 113.0(7) . .
C66B C45B C46B 118.6(7) . .
C47B C46B C25B 118.4(7) . .
C47B C46B C45B 114.9(7) . .
C25B C46B C45B 121.5(8) . .
C46B C47B C48B 119.1(7) . .
C46B C47B C68B 124.4(8) . .
C48B C47B C68B 105.4(7) . .
C49B C48B C47B 123.8(8) . .
C49B C48B C70B 117.4(8) . .
C47B C48B C70B 110.3(7) . .
C48B C49B C50B 123.7(8) . .
C48B C49B C26B 120.0(7) . .
C50B C49B C26B 106.0(8) . .
C28B C50B C49B 108.9(8) . .
C28B C50B C51B 120.7(9) . .
C49B C50B C51B 121.6(7) . .
C50B C51B C52B 117.9(8) . .
C50B C51B C71B 114.4(8) . .
C52B C51B C71B 118.5(9) . .
C30B C52B C51B 120.9(8) . .
C30B C52B C53B 106.0(8) . .
C51B C52B C53B 124.1(8) . .
C54B C53B C32B 118.3(8) . .
C54B C53B C52B 122.0(8) . .
C32B C53B C52B 111.2(8) . .
C55B C54B C53B 127.3(8) . .
C55B C54B C72B 108.1(8) . .
C53B C54B C72B 113.1(8) . .
C54B C55B C56B 115.7(8) . .
C54B C55B C74B 110.9(8) . .
C56B C55B C74B 123.0(8) . .
C57B C56B C55B 116.2(7) . .
C57B C56B C33B 117.6(8) . .
C55B C56B C33B 121.0(8) . .
C56B C57B C58B 118.3(7) . .
C56B C57B C36B 119.7(7) . .
C58B C57B C36B 115.7(7) . .
C75B C58B C59B 105.5(8) . .
C75B C58B C57B 122.1(8) . .
C59B C58B C57B 121.7(7) . .
C60B C59B C58B 119.1(7) . .
C60B C59B C77B 121.5(8) . .
C58B C59B C77B 108.9(8) . .
C59B C60B C37B 124.5(7) . .
C59B C60B C61B 121.5(8) . .
C37B C60B C61B 107.1(7) . .
C39B C61B C60B 109.7(8) . .
C39B C61B C62B 121.7(8) . .
C60B C61B C62B 118.6(7) . .
C63B C62B C78B 116.9(8) . .
C63B C62B C61B 115.6(7) . .
C78B C62B C61B 118.7(7) . .
C62B C63B C64B 121.9(9) . .
C62B C63B C41B 119.4(8) . .
C64B C63B C41B 105.6(8) . .
C65B C64B C43B 118.5(8) . .
C65B C64B C63B 119.3(9) . .
C43B C64B C63B 110.9(8) . .
C66B C65B C64B 125.1(9) . .
C66B C65B C79B 106.3(7) . .
C64B C65B C79B 121.9(8) . .
C65B C66B C67B 109.5(8) . .
C65B C66B C45B 117.5(9) . .
C67B C66B C45B 118.5(7) . .
C68B C67B C80B 120.8(8) . .
C68B C67B C66B 122.9(7) . .
C80B C67B C66B 108.9(8) . .
C67B C68B C69B 121.9(7) . .
C67B C68B C47B 119.3(7) . .
C69B C68B C47B 110.2(8) . .
C82B C69B C68B 120.7(7) . .
C82B C69B C70B 121.9(8) . .
C68B C69B C70B 107.9(8) . .
C71B C70B C69B 121.2(8) . .
C71B C70B C48B 120.9(8) . .
C69B C70B C48B 106.0(7) . .
C70B C71B C72B 118.7(8) . .
C70B C71B C51B 121.5(8) . .
C72B C71B C51B 114.6(8) . .
C71B C72B C73B 118.4(8) . .
C71B C72B C54B 127.1(9) . .
C73B C72B C54B 103.8(7) . .
C74B C73B C72B 110.3(8) . .
C74B C73B C82B 117.5(8) . .
C72B C73B C82B 123.1(8) . .
C75B C74B C73B 126.5(9) . .
C75B C74B C55B 117.6(8) . .
C73B C74B C55B 106.7(8) . .
C74B C75B C58B 121.9(8) . .
C74B C75B C76B 117.7(8) . .
C58B C75B C76B 110.5(9) . .
C77B C76B C81B 123.6(9) . .
C77B C76B C75B 108.6(8) . .
C81B C76B C75B 121.5(8) . .
C76B C77B C59B 106.2(8) . .
C76B C77B C78B 116.9(8) . .
C59B C77B C78B 124.4(8) . .
C79B C78B C62B 124.4(9) . .
C79B C78B C77B 114.2(9) . .
C62B C78B C77B 114.6(7) . .
C80B C79B C78B 125.3(10) . .
C80B C79B C65B 112.2(8) . .
C78B C79B C65B 115.5(8) . .
C79B C80B C67B 103.0(8) . .
C79B C80B C81B 124.8(9) . .
C67B C80B C81B 121.7(8) . .
C76B C81B C80B 115.0(9) . .
C76B C81B C82B 118.3(8) . .
C80B C81B C82B 115.7(7) . .
C69B C82B C73B 116.1(7) . .
C69B C82B C81B 119.0(7) . .
C73B C82B C81B 118.2(8) . .
C12C C3C C4C 109.2(9) . .
C12C C3C C2A 111.0(8) . .
C4C C3C C2A 132.3(8) . .
C5C C4C C15C 113.1(9) . .
C5C C4C C3C 115.3(9) . .
C15C C4C C3C 123.7(9) . .
C4C C5C C6C 131.0(9) . .
C4C C5C C18C 122.9(10) . .
C6C C5C C18C 99.1(8) . .
C1A C6C C20C 117.3(8) . .
C1A C6C C5C 123.0(7) . .
C20C C6C C5C 113.5(10) . .
C22C C7C C8C 105.3(7) . .
C22C C7C C1A 116.6(7) . .
C8C C7C C1A 129.8(6) . .
C9C C8C C24C 114.4(7) . .
C9C C8C C7C 134.5(7) . .
C24C C8C C7C 107.5(7) . .
C27C C9C C10C 114.8(8) . .
C27C C9C C8C 119.4(8) . .
C10C C9C C8C 110.9(7) . .
C2A C10C C11C 111.5(8) . .
C2A C10C C9C 123.9(7) . .
C11C C10C C9C 119.7(8) . .
C29C C11C C12C 123.3(10) . .
C29C C11C C10C 121.6(8) . .
C12C C11C C10C 108.5(10) . .
C11C C12C C3C 105.8(10) . .
C11C C12C C13C 118.0(10) . .
C3C C12C C13C 133.0(9) . .
C14C C13C C31C 120.1(8) . .
C14C C13C C12C 109.9(8) . .
C31C C13C C12C 119.7(8) . .
C13C C14C C15C 127.1(8) . .
C13C C14C C34C 119.1(8) . .
C15C C14C C34C 106.7(8) . .
C14C C15C C16C 109.8(8) . .
C14C C15C C4C 116.3(8) . .
C16C C15C C4C 124.9(8) . .
C17C C16C C15C 119.5(8) . .
C17C C16C C35C 121.9(8) . .
C15C C16C C35C 106.9(8) . .
C38C C17C C16C 115.3(8) . .
C38C C17C C18C 119.3(8) . .
C16C C17C C18C 120.1(8) . .
C19C C18C C17C 119.5(8) . .
C19C C18C C5C 113.5(9) . .
C17C C18C C5C 119.3(8) . .
C20C C19C C18C 106.8(9) . .
C20C C19C C40C 120.8(8) . .
C18C C19C C40C 124.3(8) . .
C19C C20C C21C 120.2(9) . .
C19C C20C C6C 106.0(8) . .
C21C C20C C6C 124.6(10) . .
C42C C21C C22C 117.0(8) . .
C42C C21C C20C 119.5(9) . .
C22C C21C C20C 114.9(8) . .
C21C C22C C7C 123.5(8) . .
C21C C22C C23C 121.1(8) . .
C7C C22C C23C 111.4(7) . .
C44C C23C C22C 122.9(8) . .
C44C C23C C24C 123.2(8) . .
C22C C23C C24C 106.7(8) . .
C25C C24C C23C 117.6(7) . .
C25C C24C C8C 128.5(8) . .
C23C C24C C8C 108.0(8) . .
C24C C25C C26C 110.8(7) . .
C24C C25C C46C 121.4(8) . .
C26C C25C C46C 120.3(8) . .
C25C C26C C27C 125.5(8) . .
C25C C26C C49C 118.1(8) . .
C27C C26C C49C 108.8(8) . .
C9C C27C C26C 120.4(8) . .
C9C C27C C28C 126.4(8) . .
C26C C27C C28C 107.5(8) . .
C29C C28C C50C 124.0(8) . .
C29C C28C C27C 117.7(8) . .
C50C C28C C27C 108.1(8) . .
C30C C29C C28C 116.9(8) . .
C30C C29C C11C 116.7(8) . .
C28C C29C C11C 118.8(8) . .
C29C C30C C31C 122.6(8) . .
C29C C30C C52C 123.4(8) . .
C31C C30C C52C 105.9(8) . .
C13C C31C C30C 119.5(8) . .
C13C C31C C32C 118.7(8) . .
C30C C31C C32C 110.3(9) . .
C53C C32C C33C 121.3(8) . .
C53C C32C C31C 106.3(8) . .
C33C C32C C31C 122.6(8) . .
C34C C33C C32C 116.7(8) . .
C34C C33C C56C 122.0(8) . .
C32C C33C C56C 116.0(7) . .
C33C C34C C35C 120.7(7) . .
C33C C34C C14C 122.1(9) . .
C35C C34C C14C 108.3(8) . .
C36C C35C C34C 121.6(8) . .
C36C C35C C16C 120.9(8) . .
C34C C35C C16C 108.3(8) . .
C35C C36C C37C 116.8(7) . .
C35C C36C C57C 118.1(7) . .
C37C C36C C57C 120.0(7) . .
C60C C37C C38C 113.3(8) . .
C60C C37C C36C 118.5(8) . .
C38C C37C C36C 117.5(8) . .
C17C C38C C39C 119.2(8) . .
C17C C38C C37C 125.7(8) . .
C39C C38C C37C 104.3(8) . .
C61C C39C C38C 110.1(8) . .
C61C C39C C40C 114.6(8) . .
C38C C39C C40C 126.8(8) . .
C41C C40C C19C 117.9(8) . .
C41C C40C C39C 125.0(8) . .
C19C C40C C39C 110.3(8) . .
C40C C41C C42C 120.6(8) . .
C40C C41C C63C 121.8(8) . .
C42C C41C C63C 105.0(8) . .
C21C C42C C43C 121.5(8) . .
C21C C42C C41C 119.9(8) . .
C43C C42C C41C 109.4(8) . .
C64C C43C C44C 121.8(8) . .
C64C C43C C42C 107.9(8) . .
C44C C43C C42C 120.9(8) . .
C23C C44C C43C 116.3(8) . .
C23C C44C C45C 122.7(8) . .
C43C C44C C45C 111.9(8) . .
C44C C45C C66C 123.2(8) . .
C44C C45C C46C 115.5(7) . .
C66C C45C C46C 117.3(7) . .
C47C C46C C25C 117.4(8) . .
C47C C46C C45C 116.5(8) . .
C25C C46C C45C 119.0(7) . .
C46C C47C C48C 120.7(8) . .
C46C C47C C68C 123.4(9) . .
C48C C47C C68C 105.5(9) . .
C49C C48C C47C 121.9(8) . .
C49C C48C C70C 119.8(8) . .
C47C C48C C70C 109.7(8) . .
C48C C49C C50C 121.1(8) . .
C48C C49C C26C 121.3(9) . .
C50C C49C C26C 106.9(8) . .
C28C C50C C51C 116.9(8) . .
C28C C50C C49C 108.5(8) . .
C51C C50C C49C 123.9(8) . .
C50C C51C C52C 121.7(7) . .
C50C C51C C71C 112.2(8) . .
C52C C51C C71C 118.9(8) . .
C51C C52C C30C 117.0(8) . .
C51C C52C C53C 123.6(8) . .
C30C C52C C53C 108.4(8) . .
C54C C53C C32C 119.3(8) . .
C54C C53C C52C 122.4(8) . .
C32C C53C C52C 108.6(8) . .
C55C C54C C53C 126.2(8) . .
C55C C54C C72C 109.7(8) . .
C53C C54C C72C 112.8(8) . .
C54C C55C C56C 116.6(7) . .
C54C C55C C74C 111.5(8) . .
C56C C55C C74C 123.2(8) . .
C57C C56C C55C 116.0(7) . .
C57C C56C C33C 115.8(8) . .
C55C C56C C33C 120.4(8) . .
C56C C57C C58C 118.6(7) . .
C56C C57C C36C 121.7(8) . .
C58C C57C C36C 115.3(8) . .
C75C C58C C59C 105.7(9) . .
C75C C58C C57C 121.7(8) . .
C59C C58C C57C 122.0(8) . .
C60C C59C C58C 118.8(8) . .
C60C C59C C77C 123.0(8) . .
C58C C59C C77C 106.5(8) . .
C59C C60C C37C 125.0(8) . .
C59C C60C C61C 120.6(8) . .
C37C C60C C61C 103.6(8) . .
C39C C61C C60C 108.6(8) . .
C39C C61C C62C 122.8(7) . .
C60C C61C C62C 119.7(7) . .
C63C C62C C78C 118.2(8) . .
C63C C62C C61C 115.0(7) . .
C78C C62C C61C 117.5(7) . .
C62C C63C C64C 120.3(8) . .
C62C C63C C41C 120.6(8) . .
C64C C63C C41C 109.7(8) . .
C65C C64C C43C 120.1(8) . .
C65C C64C C63C 121.1(8) . .
C43C C64C C63C 107.9(9) . .
C66C C65C C64C 123.6(9) . .
C66C C65C C79C 106.4(8) . .
C64C C65C C79C 120.7(8) . .
C65C C66C C67C 113.0(8) . .
C65C C66C C45C 119.2(8) . .
C67C C66C C45C 119.9(8) . .
C68C C67C C80C 124.5(8) . .
C68C C67C C66C 121.8(8) . .
C80C C67C C66C 102.8(8) . .
C67C C68C C69C 118.4(8) . .
C67C C68C C47C 120.7(8) . .
C69C C68C C47C 110.5(9) . .
C82C C69C C68C 124.4(8) . .
C82C C69C C70C 118.4(8) . .
C68C C69C C70C 107.6(8) . .
C71C C70C C69C 124.7(8) . .
C71C C70C C48C 118.7(8) . .
C69C C70C C48C 106.2(8) . .
C70C C71C C72C 115.3(8) . .
C70C C71C C51C 124.0(8) . .
C72C C71C C51C 114.2(8) . .
C71C C72C C73C 121.7(9) . .
C71C C72C C54C 127.4(8) . .
C73C C72C C54C 100.3(8) . .
C74C C73C C72C 114.5(8) . .
C74C C73C C82C 116.4(8) . .
C72C C73C C82C 119.7(8) . .
C75C C74C C73C 127.6(9) . .
C75C C74C C55C 117.7(8) . .
C73C C74C C55C 103.6(8) . .
C74C C75C C58C 122.0(8) . .
C74C C75C C76C 116.6(8) . .
C58C C75C C76C 112.5(9) . .
C77C C76C C81C 122.0(9) . .
C77C C76C C75C 104.9(8) . .
C81C C76C C75C 122.5(8) . .
C76C C77C C59C 109.8(8) . .
C76C C77C C78C 118.8(8) . .
C59C C77C C78C 122.9(8) . .
C79C C78C C62C 123.2(9) . .
C79C C78C C77C 112.8(8) . .
C62C C78C C77C 116.3(7) . .
C80C C79C C78C 126.8(10) . .
C80C C79C C65C 107.7(8) . .
C78C C79C C65C 116.4(8) . .
C79C C80C C67C 109.7(8) . .
C79C C80C C81C 123.1(8) . .
C67C C80C C81C 118.0(8) . .
C76C C81C C80C 116.1(8) . .
C76C C81C C82C 117.4(8) . .
C80C C81C C82C 119.1(8) . .
C69C C82C C73C 119.5(8) . .
C69C C82C C81C 115.4(7) . .
C73C C82C C81C 119.2(7) . .
C12 C11 C1D 120(4) . .
C12 C11 C2D 111(3) . .
C1D C11 C2D 90.0(4) . .
C12 C11 C13 109.3(13) . .
C1D C11 C13 112(3) . .
C2D C11 C13 114(4) . .
C16 C12 C11 105(2) . .
C16 C12 C17 107(2) . .
C11 C12 C17 111(2) . .
C16 C12 H12 111.4 . .
C11 C12 H12 111.4 . .
C17 C12 H12 111.4 . .
C14 C13 C15 107.9(18) . .
C14 C13 C11 112(2) . .
C15 C13 C11 109.2(17) . .
C14 C13 H13 109.2 . .
C15 C13 H13 109.2 . .
C11 C13 H13 109.2 . .
C13 C14 C18 108(2) . .
C13 C14 H14A 110.1 . .
C18 C14 H14A 110.1 . .
C13 C14 H14B 110.1 . .
C18 C14 H14B 110.1 . .
H14A C14 H14B 108.4 . .
C19 C15 C13 107.8(19) . .
C19 C15 H15A 110.2 . .
C13 C15 H15A 110.2 . .
C19 C15 H15B 110.2 . .
C13 C15 H15B 110.2 . .
H15A C15 H15B 108.5 . .
C12 C16 C18 125(3) . .
C12 C16 H16A 106.1 . .
C18 C16 H16A 106.1 . .
C12 C16 H16B 106.1 . .
C18 C16 H16B 106.1 . .
H16A C16 H16B 106.3 . .
C12 C17 C19 107.5(19) . .
C12 C17 H17A 110.2 . .
C19 C17 H17A 110.2 . .
C12 C17 H17B 110.2 . .
C19 C17 H17B 110.2 . .
H17A C17 H17B 108.5 . .
C16 C18 C20 106(2) . .
C16 C18 C14 105(2) . .
C20 C18 C14 109(2) . .
C16 C18 H18 112.3 . .
C20 C18 H18 112.3 . .
C14 C18 H18 112.3 . .
C20 C19 C15 113(2) . .
C20 C19 C17 107(2) . .
C15 C19 C17 110.1(18) . .
C20 C19 H19 109.0 . .
C15 C19 H19 109.0 . .
C17 C19 H19 109.0 . .
C19 C20 C18 111(2) . .
C19 C20 H20A 109.4 . .
C18 C20 H20A 109.4 . .
C19 C20 H20B 109.4 . .
C18 C20 H20B 109.4 . .
H20A C20 H20B 108.0 . .
C10D C1D C11 128(3) . .
C10D C1D C3D 111.0(13) . .
C11 C1D C3D 121(3) . .
C6D C2D C11 123(3) . .
C6D C2D C7D 113.5(11) . .
C11 C2D C7D 119(3) . .
C12D C3D C4D 118.7(12) . .
C12D C3D C1D 100.3(11) . .
C4D C3D C1D 125.4(11) . .
C5D C4D C15D 119.1(11) . .
C5D C4D C3D 122.2(11) . .
C15D C4D C3D 112.7(10) . .
C4D C5D C18D 117.1(11) . .
C4D C5D C6D 124.0(12) . .
C18D C5D C6D 111.7(11) . .
C2D C6D C20D 120.9(11) . .
C2D C6D C5D 130.9(11) . .
C20D C6D C5D 100.6(12) . .
C22D C7D C8D 109.7(11) . .
C22D C7D C2D 117.5(9) . .
C8D C7D C2D 129.0(7) . .
C24D C8D C9D 119.3(10) . .
C24D C8D C7D 103.8(10) . .
C9D C8D C7D 125.7(10) . .
C27D C9D C10D 119.9(10) . .
C27D C9D C8D 114.5(10) . .
C10D C9D C8D 119.7(10) . .
C1D C10D C11D 106.5(13) . .
C1D C10D C9D 127.3(8) . .
C11D C10D C9D 114.5(12) . .
C29D C11D C12D 121.2(12) . .
C29D C11D C10D 126.5(11) . .
C12D C11D C10D 106.8(14) . .
C11D C12D C3D 114.2(13) . .
C11D C12D C13D 120.4(11) . .
C3D C12D C13D 121.9(11) . .
C14D C13D C31D 116.8(11) . .
C14D C13D C12D 119.8(11) . .
C31D C13D C12D 117.2(10) . .
C13D C14D C15D 116.6(11) . .
C13D C14D C34D 121.6(12) . .
C15D C14D C34D 109.2(12) . .
C14D C15D C16D 106.2(12) . .
C14D C15D C4D 126.7(12) . .
C16D C15D C4D 118.6(11) . .
C17D C16D C15D 125.5(11) . .
C17D C16D C35D 115.3(11) . .
C15D C16D C35D 109.8(12) . .
C38D C17D C16D 122.6(11) . .
C38D C17D C18D 117.0(11) . .
C16D C17D C18D 114.2(11) . .
C19D C18D C17D 121.9(11) . .
C19D C18D C5D 106.3(11) . .
C17D C18D C5D 125.4(11) . .
C20D C19D C18D 106.1(12) . .
C20D C19D C40D 121.4(11) . .
C18D C19D C40D 121.7(11) . .
C19D C20D C21D 119.9(11) . .
C19D C20D C6D 114.1(12) . .
C21D C20D C6D 122.1(12) . .
C22D C21D C42D 116.9(10) . .
C22D C21D C20D 117.0(11) . .
C42D C21D C20D 120.0(12) . .
C21D C22D C23D 120.5(11) . .
C21D C22D C7D 122.1(12) . .
C23D C22D C7D 108.7(11) . .
C44D C23D C22D 123.4(11) . .
C44D C23D C24D 121.1(11) . .
C22D C23D C24D 107.0(12) . .
C25D C24D C23D 119.9(10) . .
C25D C24D C8D 124.0(10) . .
C23D C24D C8D 110.5(11) . .
C24D C25D C26D 114.9(10) . .
C24D C25D C46D 119.1(10) . .
C26D C25D C46D 122.7(10) . .
C25D C26D C27D 120.1(12) . .
C25D C26D C49D 115.1(11) . .
C27D C26D C49D 108.9(12) . .
C9D C27D C26D 125.0(10) . .
C9D C27D C28D 120.7(11) . .
C26D C27D C28D 108.5(12) . .
C29D C28D C50D 125.6(10) . .
C29D C28D C27D 122.6(11) . .
C50D C28D C27D 105.7(12) . .
C30D C29D C28D 115.2(11) . .
C30D C29D C11D 119.0(11) . .
C28D C29D C11D 113.7(11) . .
C29D C30D C31D 120.3(11) . .
C29D C30D C52D 125.2(11) . .
C31D C30D C52D 106.0(12) . .
C13D C31D C30D 121.9(11) . .
C13D C31D C32D 121.4(11) . .
C30D C31D C32D 111.0(11) . .
C53D C32D C33D 118.6(10) . .
C53D C32D C31D 105.2(12) . .
C33D C32D C31D 119.1(12) . .
C34D C33D C32D 119.5(10) . .
C34D C33D C56D 117.1(10) . .
C32D C33D C56D 118.4(10) . .
C33D C34D C35D 125.7(11) . .
C33D C34D C14D 119.4(11) . .
C35D C34D C14D 107.7(11) . .
C36D C35D C34D 116.8(10) . .
C36D C35D C16D 127.7(11) . .
C34D C35D C16D 107.0(12) . .
C35D C36D C37D 110.5(10) . .
C35D C36D C57D 122.9(11) . .
C37D C36D C57D 119.2(10) . .
C60D C37D C38D 108.0(12) . .
C60D C37D C36D 119.4(11) . .
C38D C37D C36D 124.3(11) . .
C17D C38D C39D 121.5(11) . .
C17D C38D C37D 118.8(11) . .
C39D C38D C37D 107.0(13) . .
C61D C39D C38D 111.1(12) . .
C61D C39D C40D 112.4(11) . .
C38D C39D C40D 124.4(11) . .
C41D C40D C19D 117.2(11) . .
C41D C40D C39D 127.4(11) . .
C19D C40D C39D 112.1(10) . .
C40D C41D C42D 121.1(12) . .
C40D C41D C63D 119.3(11) . .
C42D C41D C63D 108.0(12) . .
C21D C42D C43D 121.1(11) . .
C21D C42D C41D 119.5(12) . .
C43D C42D C41D 107.5(13) . .
C64D C43D C44D 120.7(11) . .
C64D C43D C42D 108.0(12) . .
C44D C43D C42D 121.0(11) . .
C23D C44D C43D 115.8(10) . .
C23D C44D C45D 125.1(11) . .
C43D C44D C45D 112.6(11) . .
C44D C45D C66D 122.5(11) . .
C44D C45D C46D 113.5(9) . .
C66D C45D C46D 118.3(10) . .
C47D C46D C25D 114.7(10) . .
C47D C46D C45D 115.4(10) . .
C25D C46D C45D 120.9(10) . .
C46D C47D C48D 123.3(10) . .
C46D C47D C68D 124.5(12) . .
C48D C47D C68D 105.6(11) . .
C49D C48D C47D 119.4(11) . .
C49D C48D C70D 116.2(11) . .
C47D C48D C70D 108.2(13) . .
C48D C49D C50D 124.6(11) . .
C48D C49D C26D 123.8(10) . .
C50D C49D C26D 105.8(12) . .
C28D C50D C49D 110.8(13) . .
C28D C50D C51D 114.8(11) . .
C49D C50D C51D 120.2(11) . .
C50D C51D C52D 123.4(10) . .
C50D C51D C71D 115.5(11) . .
C52D C51D C71D 116.5(10) . .
C30D C52D C51D 115.2(11) . .
C30D C52D C53D 107.6(12) . .
C51D C52D C53D 125.6(11) . .
C54D C53D C32D 121.8(10) . .
C54D C53D C52D 120.2(11) . .
C32D C53D C52D 110.0(12) . .
C55D C54D C53D 123.5(11) . .
C55D C54D C72D 112.3(12) . .
C53D C54D C72D 114.7(11) . .
C54D C55D C56D 119.2(10) . .
C54D C55D C74D 108.0(12) . .
C56D C55D C74D 125.2(10) . .
C57D C56D C55D 113.4(9) . .
C57D C56D C33D 120.4(11) . .
C55D C56D C33D 117.8(10) . .
C56D C57D C58D 121.4(9) . .
C56D C57D C36D 117.0(10) . .
C58D C57D C36D 116.1(10) . .
C75D C58D C59D 107.0(13) . .
C75D C58D C57D 119.0(10) . .
C59D C58D C57D 121.4(11) . .
C60D C59D C58D 119.5(11) . .
C60D C59D C77D 124.5(12) . .
C58D C59D C77D 104.4(12) . .
C59D C60D C37D 124.0(11) . .
C59D C60D C61D 118.7(11) . .
C37D C60D C61D 108.9(13) . .
C39D C61D C60D 104.8(12) . .
C39D C61D C62D 124.8(10) . .
C60D C61D C62D 121.1(10) . .
C63D C62D C78D 119.9(12) . .
C63D C62D C61D 112.8(10) . .
C78D C62D C61D 116.0(11) . .
C62D C63D C64D 119.0(11) . .
C62D C63D C41D 122.8(11) . .
C64D C63D C41D 106.8(12) . .
C65D C64D C43D 121.0(11) . .
C65D C64D C63D 122.1(11) . .
C43D C64D C63D 109.6(12) . .
C66D C65D C64D 122.5(12) . .
C66D C65D C79D 108.4(10) . .
C64D C65D C79D 119.5(11) . .
C65D C66D C67D 110.8(11) . .
C65D C66D C45D 120.4(12) . .
C67D C66D C45D 119.0(11) . .
C68D C67D C80D 123.1(11) . .
C68D C67D C66D 122.8(11) . .
C80D C67D C66D 104.4(12) . .
C67D C68D C69D 119.8(11) . .
C67D C68D C47D 119.8(11) . .
C69D C68D C47D 111.0(12) . .
C82D C69D C68D 123.0(11) . .
C82D C69D C70D 117.5(11) . .
C68D C69D C70D 106.2(12) . .
C71D C70D C69D 125.5(11) . .
C71D C70D C48D 122.2(11) . .
C69D C70D C48D 107.3(11) . .
C70D C71D C72D 114.6(10) . .
C70D C71D C51D 120.2(12) . .
C72D C71D C51D 116.6(11) . .
C71D C72D C73D 122.6(11) . .
C71D C72D C54D 125.2(11) . .
C73D C72D C54D 99.5(11) . .
C74D C73D C72D 113.5(12) . .
C74D C73D C82D 120.2(11) . .
C72D C73D C82D 118.9(10) . .
C75D C74D C73D 123.4(13) . .
C75D C74D C55D 116.0(10) . .
C73D C74D C55D 106.1(13) . .
C74D C75D C58D 123.8(10) . .
C74D C75D C76D 119.9(11) . .
C58D C75D C76D 113.0(13) . .
C77D C76D C81D 122.4(12) . .
C77D C76D C75D 103.1(14) . .
C81D C76D C75D 118.3(12) . .
C76D C77D C59D 112.2(13) . .
C76D C77D C78D 118.1(10) . .
C59D C77D C78D 121.5(10) . .
C79D C78D C62D 121.6(12) . .
C79D C78D C77D 113.4(11) . .
C62D C78D C77D 117.7(10) . .
C80D C79D C78D 126.2(13) . .
C80D C79D C65D 106.8(10) . .
C78D C79D C65D 117.8(11) . .
C79D C80D C67D 109.4(12) . .
C79D C80D C81D 123.6(12) . .
C67D C80D C81D 119.4(11) . .
C76D C81D C80D 115.4(11) . .
C76D C81D C82D 120.9(11) . .
C80D C81D C82D 117.7(10) . .
C69D C82D C73D 120.4(10) . .
C69D C82D C81D 116.7(10) . .
C73D C82D C81D 115.5(11) . .
S2A C1SA S1A 179.2(4) . .
S4A C2SA S3A 179.4(18) . .
S5B C3S S5B 179.999(1) . 3_655
S5B C3S S5A 44.2(3) . .
S5B C3S S5A 135.8(3) 3_655 .
S5B C3S S5A 135.8(3) . 3_655
S5B C3S S5A 44.2(3) 3_655 3_655
S5A C3S S5A 179.997(1) . 3_655
S1B C1SB S2B 172(5) . .
S4B C2SB S3B 180(3) . .

loop_
_geom_bond_atom_site_label_1
_geom_bond_atom_site_label_2
_geom_bond_distance
_geom_bond_site_symmetry_2
C1 C1A 1.494(6) .
C1 C2A 1.503(6) .
C1 C3 1.539(6) .
C1 C2 1.549(5) .
C2 C6 1.530(5) .
C2 C7 1.540(5) .
C2 H2 1.0000 .
C3 C5 1.524(7) .
C3 C4 1.531(7) .
C3 H3 1.0000 .
C4 C8 1.530(6) .
C4 H4A 0.9900 .
C4 H4B 0.9900 .
C5 C9 1.548(6) .
C5 H5A 0.9900 .
C5 H5B 0.9900 .
C6 C8 1.526(6) .
C6 H6A 0.9900 .
C6 H6B 0.9900 .
C7 C9 1.537(8) .
C7 H7A 0.9900 .
C7 H7B 0.9900 .
C8 C10 1.532(6) .
C8 H8 1.0000 .
C9 C10 1.530(6) .
C9 H9 1.0000 .
C10 H10A 0.9900 .
C10 H10B 0.9900 .
C1A C6C 1.386(8) .
C1A C10A 1.412(9) .
C1A C10B 1.417(9) .
C1A C3B 1.517(9) .
C1A C3A 1.530(9) .
C1A C7C 1.557(7) .
C2A C6A 1.377(7) .
C2A C6B 1.402(8) .
C2A C10C 1.420(9) .
C2A C3C 1.539(9) .
C2A C7B 1.549(7) .
C2A C7A 1.557(7) .
C3A C12A 1.430(11) .
C3A C4A 1.468(10) .
C4A C15A 1.455(10) .
C4A C5A 1.455(8) .
C5A C18A 1.450(10) .
C5A C6A 1.459(9) .
C6A C20A 1.440(10) .
C7A C22A 1.432(10) .
C7A C8A 1.483(9) .
C8A C24A 1.452(9) .
C8A C9A 1.460(9) .
C9A C27A 1.397(9) .
C9A C10A 1.452(10) .
C10A C11A 1.448(11) .
C11A C12A 1.418(8) .
C11A C29A 1.419(10) .
C12A C13A 1.439(11) .
C13A C14A 1.401(9) .
C13A C31A 1.421(9) .
C14A C15A 1.438(9) .
C14A C34A 1.468(8) .
C15A C16A 1.442(8) .
C16A C17A 1.393(8) .
C16A C35A 1.458(8) .
C17A C38A 1.368(9) .
C17A C18A 1.430(9) .
C18A C19A 1.430(9) .
C19A C20A 1.410(9) .
C19A C40A 1.445(9) .
C20A C21A 1.432(10) .
C21A C22A 1.402(9) .
C21A C42A 1.410(7) .
C22A C23A 1.428(9) .
C23A C44A 1.396(9) .
C23A C24A 1.448(9) .
C24A C25A 1.405(8) .
C25A C26A 1.413(8) .
C25A C46A 1.493(8) .
C26A C27A 1.425(9) .
C26A C49A 1.438(9) .
C27A C28A 1.447(9) .
C28A C29A 1.410(8) .
C28A C50A 1.425(8) .
C29A C30A 1.403(9) .
C30A C31A 1.427(8) .
C30A C52A 1.440(8) .
C31A C32A 1.442(8) .
C32A C33A 1.417(8) .
C32A C53A 1.418(9) .
C33A C34A 1.389(9) .
C33A C56A 1.502(9) .
C34A C35A 1.432(9) .
C35A C36A 1.409(8) .
C36A C37A 1.443(8) .
C36A C57A 1.491(8) .
C37A C60A 1.393(8) .
C37A C38A 1.441(8) .
C38A C39A 1.414(9) .
C39A C61A 1.402(8) .
C39A C40A 1.454(9) .
C40A C41A 1.424(9) .
C41A C42A 1.444(9) .
C41A C63A 1.450(8) .
C42A C43A 1.449(8) .
C43A C64A 1.420(8) .
C43A C44A 1.423(8) .
C44A C45A 1.442(9) .
C45A C66A 1.469(8) .
C45A C46A 1.521(10) .
C46A C47A 1.394(9) .
C47A C48A 1.424(11) .
C47A C68A 1.431(8) .
C48A C49A 1.341(8) .
C48A C70A 1.441(8) .
C49A C50A 1.434(8) .
C50A C51A 1.431(9) .
C51A C52A 1.441(9) .
C51A C71A 1.463(9) .
C52A C53A 1.444(9) .
C53A C54A 1.365(7) .
C54A C55A 1.348(9) .
C54A C72A 1.543(10) .
C55A C56A 1.462(9) .
C55A C74A 1.465(8) .
C56A C57A 1.437(9) .
C57A C58A 1.453(9) .
C58A C75A 1.415(8) .
C58A C59A 1.448(10) .
C59A C60A 1.342(8) .
C59A C77A 1.487(9) .
C60A C61A 1.478(9) .
C61A C62A 1.669(9) .
C62A C63A 1.415(9) .
C62A C78A 1.435(10) .
C63A C64A 1.436(8) .
C64A C65A 1.385(8) .
C65A C66A 1.212(9) .
C65A C79A 1.490(10) .
C66A C67A 1.426(8) .
C67A C68A 1.329(7) .
C67A C80A 1.408(8) .
C68A C69A 1.410(8) .
C69A C82A 1.399(9) .
C69A C70A 1.443(8) .
C70A C71A 1.422(9) .
C71A C72A 1.424(10) .
C72A C73A 1.443(8) .
C73A C74A 1.421(8) .
C73A C82A 1.447(8) .
C74A C75A 1.341(8) .
C75A C76A 1.447(8) .
C76A C77A 1.399(8) .
C76A C81A 1.427(9) .
C77A C78A 1.559(9) .
C78A C79A 1.405(8) .
C79A C80A 1.276(9) .
C80A C81A 1.440(8) .
C81A C82A 1.502(9) .
C3B C12B 1.427(11) .
C3B C4B 1.472(10) .
C4B C5B 1.450(8) .
C4B C15B 1.465(10) .
C5B C18B 1.449(10) .
C5B C6B 1.469(9) .
C6B C20B 1.449(10) .
C7B C22B 1.428(10) .
C7B C8B 1.487(9) .
C8B C24B 1.454(9) .
C8B C9B 1.458(9) .
C9B C27B 1.401(10) .
C9B C10B 1.448(11) .
C10B C11B 1.449(12) .
C11B C29B 1.417(11) .
C11B C12B 1.418(8) .
C12B C13B 1.443(12) .
C13B C14B 1.405(9) .
C13B C31B 1.420(9) .
C14B C15B 1.440(9) .
C14B C34B 1.464(8) .
C15B C16B 1.445(9) .
C16B C17B 1.389(9) .
C16B C35B 1.460(9) .
C17B C38B 1.371(9) .
C17B C18B 1.433(9) .
C18B C19B 1.424(9) .
C19B C20B 1.414(10) .
C19B C40B 1.445(9) .
C20B C21B 1.428(10) .
C21B C22B 1.408(10) .
C21B C42B 1.413(7) .
C22B C23B 1.424(10) .
C23B C44B 1.391(10) .
C23B C24B 1.448(9) .
C24B C25B 1.408(9) .
C25B C26B 1.417(9) .
C25B C46B 1.500(9) .
C26B C27B 1.431(9) .
C26B C49B 1.433(9) .
C27B C28B 1.454(9) .
C28B C29B 1.411(9) .
C28B C50B 1.430(9) .
C29B C30B 1.403(9) .
C30B C31B 1.429(9) .
C30B C52B 1.432(9) .
C31B C32B 1.446(9) .
C32B C53B 1.419(9) .
C32B C33B 1.420(9) .
C33B C34B 1.385(10) .
C33B C56B 1.506(9) .
C34B C35B 1.431(9) .
C35B C36B 1.410(8) .
C36B C37B 1.449(9) .
C36B C57B 1.491(9) .
C37B C60B 1.395(9) .
C37B C38B 1.441(9) .
C38B C39B 1.413(9) .
C39B C61B 1.402(9) .
C39B C40B 1.457(9) .
C40B C41B 1.421(9) .
C41B C42B 1.449(9) .
C41B C63B 1.450(9) .
C42B C43B 1.445(8) .
C43B C64B 1.419(9) .
C43B C44B 1.426(9) .
C44B C45B 1.441(9) .
C45B C66B 1.468(9) .
C45B C46B 1.520(10) .
C46B C47B 1.394(9) .
C47B C48B 1.420(11) .
C47B C68B 1.437(8) .
C48B C49B 1.340(8) .
C48B C70B 1.442(9) .
C49B C50B 1.432(9) .
C50B C51B 1.435(10) .
C51B C52B 1.438(10) .
C51B C71B 1.463(9) .
C52B C53B 1.444(9) .
C53B C54B 1.366(7) .
C54B C55B 1.348(10) .
C54B C72B 1.546(10) .
C55B C56B 1.457(10) .
C55B C74B 1.462(9) .
C56B C57B 1.438(10) .
C57B C58B 1.449(9) .
C58B C75B 1.413(8) .
C58B C59B 1.447(10) .
C59B C60B 1.342(8) .
C59B C77B 1.488(9) .
C60B C61B 1.484(9) .
C61B C62B 1.675(9) .
C62B C63B 1.419(9) .
C62B C78B 1.435(10) .
C63B C64B 1.438(9) .
C64B C65B 1.385(9) .
C65B C66B 1.207(10) .
C65B C79B 1.487(10) .
C66B C67B 1.424(9) .
C67B C68B 1.334(8) .
C67B C80B 1.411(9) .
C68B C69B 1.408(8) .
C69B C82B 1.398(9) .
C69B C70B 1.441(9) .
C70B C71B 1.421(9) .
C71B C72B 1.424(10) .
C72B C73B 1.445(9) .
C73B C74B 1.422(9) .
C73B C82B 1.448(9) .
C74B C75B 1.343(9) .
C75B C76B 1.444(9) .
C76B C77B 1.399(8) .
C76B C81B 1.428(10) .
C77B C78B 1.562(10) .
C78B C79B 1.411(8) .
C79B C80B 1.271(9) .
C80B C81B 1.436(9) .
C81B C82B 1.499(9) .
C3C C12C 1.429(11) .
C3C C4C 1.479(10) .
C4C C5C 1.448(8) .
C4C C15C 1.455(10) .
C5C C6C 1.460(9) .
C5C C18C 1.466(10) .
C6C C20C 1.438(10) .
C7C C22C 1.426(10) .
C7C C8C 1.483(9) .
C8C C9C 1.459(9) .
C8C C24C 1.459(9) .
C9C C27C 1.385(10) .
C9C C10C 1.459(11) .
C10C C11C 1.451(11) .
C11C C29C 1.419(11) .
C11C C12C 1.420(8) .
C12C C13C 1.442(11) .
C13C C14C 1.400(9) .
C13C C31C 1.415(9) .
C14C C15C 1.433(9) .
C14C C34C 1.468(8) .
C15C C16C 1.440(9) .
C16C C17C 1.390(9) .
C16C C35C 1.459(8) .
C17C C38C 1.372(9) .
C17C C18C 1.434(9) .
C18C C19C 1.431(9) .
C19C C20C 1.412(10) .
C19C C40C 1.445(9) .
C20C C21C 1.434(10) .
C21C C42C 1.406(8) .
C21C C22C 1.406(10) .
C22C C23C 1.429(9) .
C23C C44C 1.391(10) .
C23C C24C 1.451(9) .
C24C C25C 1.413(8) .
C25C C26C 1.415(9) .
C25C C46C 1.490(9) .
C26C C27C 1.422(9) .
C26C C49C 1.443(9) .
C27C C28C 1.443(9) .
C28C C29C 1.410(9) .
C28C C50C 1.427(9) .
C29C C30C 1.403(9) .
C30C C31C 1.426(9) .
C30C C52C 1.440(9) .
C31C C32C 1.441(9) .
C32C C53C 1.417(9) .
C32C C33C 1.417(9) .
C33C C34C 1.387(10) .
C33C C56C 1.500(9) .
C34C C35C 1.433(9) .
C35C C36C 1.408(8) .
C36C C37C 1.450(9) .
C36C C57C 1.494(9) .
C37C C60C 1.391(9) .
C37C C38C 1.443(9) .
C38C C39C 1.412(9) .
C39C C61C 1.410(9) .
C39C C40C 1.455(9) .
C40C C41C 1.426(9) .
C41C C42C 1.448(9) .
C41C C63C 1.451(9) .
C42C C43C 1.444(9) .
C43C C64C 1.413(9) .
C43C C44C 1.422(9) .
C44C C45C 1.441(9) .
C45C C66C 1.465(9) .
C45C C46C 1.522(10) .
C46C C47C 1.393(9) .
C47C C48C 1.422(11) .
C47C C68C 1.430(8) .
C48C C49C 1.341(8) .
C48C C70C 1.445(9) .
C49C C50C 1.436(9) .
C50C C51C 1.432(10) .
C51C C52C 1.438(10) .
C51C C71C 1.462(9) .
C52C C53C 1.444(9) .
C53C C54C 1.364(7) .
C54C C55C 1.352(10) .
C54C C72C 1.544(10) .
C55C C56C 1.457(10) .
C55C C74C 1.461(9) .
C56C C57C 1.438(10) .
C57C C58C 1.448(9) .
C58C C75C 1.412(8) .
C58C C59C 1.444(10) .
C59C C60C 1.343(8) .
C59C C77C 1.484(9) .
C60C C61C 1.477(9) .
C61C C62C 1.665(9) .
C62C C63C 1.410(9) .
C62C C78C 1.444(10) .
C63C C64C 1.436(9) .
C64C C65C 1.384(9) .
C65C C66C 1.220(10) .
C65C C79C 1.482(10) .
C66C C67C 1.427(9) .
C67C C68C 1.333(8) .
C67C C80C 1.412(9) .
C68C C69C 1.404(8) .
C69C C82C 1.399(9) .
C69C C70C 1.440(9) .
C70C C71C 1.419(9) .
C71C C72C 1.428(10) .
C72C C73C 1.448(9) .
C73C C74C 1.424(9) .
C73C C82C 1.448(9) .
C74C C75C 1.342(9) .
C75C C76C 1.443(9) .
C76C C77C 1.403(8) .
C76C C81C 1.427(10) .
C77C C78C 1.551(10) .
C78C C79C 1.410(8) .
C79C C80C 1.281(9) .
C80C C81C 1.438(9) .
C81C C82C 1.503(9) .
C11 C12 1.49(6) .
C11 C1D 1.494(8) .
C11 C2D 1.503(7) .
C11 C13 1.58(6) .
C12 C16 1.39(5) .
C12 C17 1.57(3) .
C12 H12 1.0000 .
C13 C14 1.54(3) .
C13 C15 1.55(3) .
C13 H13 1.0000 .
C14 C18 1.55(4) .
C14 H14A 0.9900 .
C14 H14B 0.9900 .
C15 C19 1.53(3) .
C15 H15A 0.9900 .
C15 H15B 0.9900 .
C16 C18 1.45(5) .
C16 H16A 0.9900 .
C16 H16B 0.9900 .
C17 C19 1.57(3) .
C17 H17A 0.9900 .
C17 H17B 0.9900 .
C18 C20 1.51(4) .
C18 H18 1.0000 .
C19 C20 1.50(4) .
C19 H19 1.0000 .
C20 H20A 0.9900 .
C20 H20B 0.9900 .
C1D C10D 1.416(9) .
C1D C3D 1.527(10) .
C2D C6D 1.388(8) .
C2D C7D 1.550(7) .
C3D C12D 1.431(11) .
C3D C4D 1.472(10) .
C4D C5D 1.448(9) .
C4D C15D 1.456(10) .
C5D C18D 1.457(10) .
C5D C6D 1.461(10) .
C6D C20D 1.443(11) .
C7D C22D 1.428(10) .
C7D C8D 1.481(9) .
C8D C24D 1.456(9) .
C8D C9D 1.457(9) .
C9D C27D 1.395(10) .
C9D C10D 1.452(11) .
C10D C11D 1.447(12) .
C11D C29D 1.419(11) .
C11D C12D 1.419(9) .
C12D C13D 1.442(12) .
C13D C14D 1.405(9) .
C13D C31D 1.419(9) .
C14D C15D 1.436(9) .
C14D C34D 1.467(9) .
C15D C16D 1.443(9) .
C16D C17D 1.390(9) .
C16D C35D 1.459(9) .
C17D C38D 1.371(10) .
C17D C18D 1.435(9) .
C18D C19D 1.430(9) .
C19D C20D 1.414(10) .
C19D C40D 1.447(9) .
C20D C21D 1.429(10) .
C21D C22D 1.406(10) .
C21D C42D 1.411(8) .
C22D C23D 1.426(10) .
C23D C44D 1.392(10) .
C23D C24D 1.449(9) .
C24D C25D 1.409(9) .
C25D C26D 1.418(9) .
C25D C46D 1.496(9) .
C26D C27D 1.429(9) .
C26D C49D 1.440(9) .
C27D C28D 1.450(9) .
C28D C29D 1.413(9) .
C28D C50D 1.430(9) .
C29D C30D 1.401(9) .
C30D C31D 1.426(9) .
C30D C52D 1.438(9) .
C31D C32D 1.444(9) .
C32D C53D 1.414(9) .
C32D C33D 1.420(9) .
C33D C34D 1.386(10) .
C33D C56D 1.504(10) .
C34D C35D 1.430(10) .
C35D C36D 1.409(8) .
C36D C37D 1.449(9) .
C36D C57D 1.490(9) .
C37D C60D 1.394(9) .
C37D C38D 1.442(9) .
C38D C39D 1.409(9) .
C39D C61D 1.406(9) .
C39D C40D 1.455(9) .
C40D C41D 1.424(9) .
C41D C42D 1.447(9) .
C41D C63D 1.452(9) .
C42D C43D 1.445(9) .
C43D C64D 1.417(9) .
C43D C44D 1.426(9) .
C44D C45D 1.438(10) .
C45D C66D 1.465(9) .
C45D C46D 1.524(10) .
C46D C47D 1.393(9) .
C47D C48D 1.422(11) .
C47D C68D 1.430(8) .
C48D C49D 1.342(9) .
C48D C70D 1.444(9) .
C49D C50D 1.434(9) .
C50D C51D 1.435(10) .
C51D C52D 1.441(10) .
C51D C71D 1.462(9) .
C52D C53D 1.447(10) .
C53D C54D 1.364(8) .
C54D C55D 1.355(10) .
C54D C72D 1.544(10) .
C55D C56D 1.455(10) .
C55D C74D 1.460(9) .
C56D C57D 1.441(10) .
C57D C58D 1.446(9) .
C58D C75D 1.409(9) .
C58D C59D 1.445(10) .
C59D C60D 1.342(8) .
C59D C77D 1.487(9) .
C60D C61D 1.480(9) .
C61D C62D 1.671(9) .
C62D C63D 1.413(9) .
C62D C78D 1.437(10) .
C63D C64D 1.437(9) .
C64D C65D 1.383(9) .
C65D C66D 1.216(10) .
C65D C79D 1.485(10) .
C66D C67D 1.426(9) .
C67D C68D 1.332(8) .
C67D C80D 1.411(9) .
C68D C69D 1.405(9) .
C69D C82D 1.398(9) .
C69D C70D 1.442(9) .
C70D C71D 1.420(9) .
C71D C72D 1.428(10) .
C72D C73D 1.445(9) .
C73D C74D 1.423(9) .
C73D C82D 1.448(9) .
C74D C75D 1.341(9) .
C75D C76D 1.445(9) .
C76D C77D 1.400(8) .
C76D C81D 1.429(10) .
C77D C78D 1.554(10) .
C78D C79D 1.409(9) .
C79D C80D 1.278(10) .
C80D C81D 1.439(9) .
C81D C82D 1.503(9) .
C1SA S2A 1.545(3) .
C1SA S1A 1.546(3) .
C2SA S4A 1.537(3) .
C2SA S3A 1.539(3) .
C3S S5B 1.493(5) .
C3S S5B 1.493(5) 3_655
C3S S5A 1.633(2) .
C3S S5A 1.633(2) 3_655
C1SB S1B 1.545(5) .
C1SB S2B 1.545(5) .
C2SB S4B 1.541(4) .
C2SB S3B 1.541(4) .

loop_
_geom_torsion_atom_site_label_1
_geom_torsion_atom_site_label_2
_geom_torsion_atom_site_label_3
_geom_torsion_atom_site_label_4
_geom_torsion
C1A C1 C2 C6 -67.6(4)
C2A C1 C2 C6 -169.4(3)
C3 C1 C2 C6 60.4(5)
C1A C1 C2 C7 172.0(4)
C2A C1 C2 C7 70.2(4)
C3 C1 C2 C7 -60.0(6)
C1A C1 C3 C5 -173.3(3)
C2A C1 C3 C5 -71.5(5)
C2 C1 C3 C5 59.2(5)
C1A C1 C3 C4 66.8(4)
C2A C1 C3 C4 168.6(4)
C2 C1 C3 C4 -60.7(5)
C5 C3 C4 C8 -58.0(5)
C1 C3 C4 C8 61.7(5)
C4 C3 C5 C9 59.3(5)
C1 C3 C5 C9 -59.8(5)
C7 C2 C6 C8 60.3(5)
C1 C2 C6 C8 -61.0(4)
C6 C2 C7 C9 -60.0(5)
C1 C2 C7 C9 59.8(5)
C2 C6 C8 C4 61.1(4)
C2 C6 C8 C10 -59.7(4)
C3 C4 C8 C6 -61.4(5)
C3 C4 C8 C10 58.5(4)
C2 C7 C9 C10 61.0(5)
C2 C7 C9 C5 -59.4(5)
C3 C5 C9 C10 -60.5(5)
C3 C5 C9 C7 60.4(5)
C7 C9 C10 C8 -61.1(5)
C5 C9 C10 C8 59.8(4)
C6 C8 C10 C9 59.7(4)
C4 C8 C10 C9 -59.5(4)
C2A C1 C1A C6C 84.4(10)
C3 C1 C1A C6C -158.6(9)
C2 C1 C1A C6C -33.4(11)
C2A C1 C1A C10A -86.6(7)
C3 C1 C1A C10A 30.3(8)
C2 C1 C1A C10A 155.6(6)
C2A C1 C1A C10B 83.2(9)
C3 C1 C1A C10B -159.8(9)
C2 C1 C1A C10B -34.5(10)
C2A C1 C1A C3B -89.5(7)
C3 C1 C1A C3B 27.5(8)
C2 C1 C1A C3B 152.8(7)
C2A C1 C1A C3A 81.6(6)
C3 C1 C1A C3A -161.4(6)
C2 C1 C1A C3A -36.2(7)
C2A C1 C1A C7C -73.5(5)
C3 C1 C1A C7C 43.5(6)
C2 C1 C1A C7C 168.8(5)
C1A C1 C2A C6A -83.4(7)
C3 C1 C2A C6A 159.9(6)
C2 C1 C2A C6A 32.4(7)
C1A C1 C2A C6B 77.4(8)
C3 C1 C2A C6B -39.3(9)
C2 C1 C2A C6B -166.7(8)
C1A C1 C2A C10C 91.2(10)
C3 C1 C2A C10C -25.4(12)
C2 C1 C2A C10C -152.9(9)
C1A C1 C2A C3C -78.5(8)
C3 C1 C2A C3C 164.8(8)
C2 C1 C2A C3C 37.4(8)
C1A C1 C2A C7B -78.7(8)
C3 C1 C2A C7B 164.7(8)
C2 C1 C2A C7B 37.2(8)
C1A C1 C2A C7A 77.2(5)
C3 C1 C2A C7A -39.4(7)
C2 C1 C2A C7A -166.9(5)
C6C C1A C3A C12A 6(5)
C10A C1A C3A C12A -16.3(9)
C10B C1A C3A C12A 7(10)
C1 C1A C3A C12A 172.7(7)
C3B C1A C3A C12A -14.9(12)
C7C C1A C3A C12A -35.1(11)
C6C C1A C3A C4A 152(6)
C10A C1A C3A C4A 129.5(12)
C10B C1A C3A C4A 152(12)
C1 C1A C3A C4A -41.5(13)
C3B C1A C3A C4A 130.8(10)
C7C C1A C3A C4A 110.7(11)
C12A C3A C4A C15A -10.7(15)
C1A C3A C4A C15A -152.8(9)
C12A C3A C4A C5A 134.5(11)
C1A C3A C4A C5A -7.7(16)
C15A C4A C5A C18A -3.2(15)
C3A C4A C5A C18A -147.9(9)
C15A C4A C5A C6A 145.8(9)
C3A C4A C5A C6A 1.1(16)
C6B C2A C6A C20A 26.1(14)
C10C C2A C6A C20A 11.5(10)
C1 C2A C6A C20A -172.0(8)
C3C C2A C6A C20A 156(6)
C7B C2A C6A C20A 142(10)
C7A C2A C6A C20A 27.0(11)
C6B C2A C6A C5A -122.1(10)
C10C C2A C6A C5A -136.7(12)
C1 C2A C6A C5A 39.8(13)
C3C C2A C6A C5A 8(5)
C7B C2A C6A C5A -6(9)
C7A C2A C6A C5A -121.2(10)
C18A C5A C6A C2A 160.1(9)
C4A C5A C6A C2A 8.0(17)
C18A C5A C6A C20A 8.7(12)
C4A C5A C6A C20A -143.3(11)
C6A C2A C7A C22A -26.7(11)
C6B C2A C7A C22A -7(24)
C10C C2A C7A C22A 11.7(15)
C1 C2A C7A C22A 170.2(8)
C3C C2A C7A C22A -33.9(12)
C7B C2A C7A C22A -32.4(13)
C6A C2A C7A C8A 122.4(11)
C6B C2A C7A C8A 142(26)
C10C C2A C7A C8A 161(2)
C1 C2A C7A C8A -40.7(12)
C3C C2A C7A C8A 115.2(11)
C7B C2A C7A C8A 116.7(10)
C22A C7A C8A C24A -4.6(12)
C2A C7A C8A C24A -156.0(9)
C22A C7A C8A C9A 142.6(10)
C2A C7A C8A C9A -8.8(16)
C24A C8A C9A C27A -3.0(14)
C7A C8A C9A C27A -147.0(9)
C24A C8A C9A C10A 145.9(9)
C7A C8A C9A C10A 2.0(15)
C6C C1A C10A C11A 13.9(10)
C10B C1A C10A C11A 15.2(12)
C1 C1A C10A C11A -173.0(7)
C3B C1A C10A C11A -150(8)
C3A C1A C10A C11A 17.4(9)
C7C C1A C10A C11A 155.7(19)
C6C C1A C10A C9A -135.9(12)
C10B C1A C10A C9A -134.6(10)
C1 C1A C10A C9A 37.2(13)
C3B C1A C10A C9A 60(7)
C3A C1A C10A C9A -132.4(11)
C7C C1A C10A C9A 5.9(11)
C27A C9A C10A C1A 159.2(9)
C8A C9A C10A C1A 11.1(15)
C27A C9A C10A C11A 11.0(15)
C8A C9A C10A C11A -137.1(10)
C1A C10A C11A C12A -11.8(13)
C9A C10A C11A C12A 141.9(10)
C1A C10A C11A C29A -166.2(10)
C9A C10A C11A C29A -12.5(17)
C29A C11A C12A C3A 156.1(11)
C10A C11A C12A C3A 0.7(16)
C29A C11A C12A C13A 0(2)
C10A C11A C12A C13A -155.1(11)
C4A C3A C12A C11A -141.0(11)
C1A C3A C12A C11A 9.6(14)
C4A C3A C12A C13A 13.3(19)
C1A C3A C12A C13A 163.8(11)
C11A C12A C13A C14A 146.5(12)
C3A C12A C13A C14A -5.8(19)
C11A C12A C13A C31A -4.4(19)
C3A C12A C13A C31A -156.6(11)
C31A C13A C14A C15A 147.4(9)
C12A C13A C14A C15A -3.7(16)
C31A C13A C14A C34A 8.9(15)
C12A C13A C14A C34A -142.1(9)
C13A C14A C15A C16A -145.8(10)
C34A C14A C15A C16A -2.4(12)
C13A C14A C15A C4A 5.5(16)
C34A C14A C15A C4A 148.9(10)
C5A C4A C15A C14A -143.4(10)
C3A C4A C15A C14A 2.0(16)
C5A C4A C15A C16A 4.6(15)
C3A C4A C15A C16A 150.0(9)
C14A C15A C16A C17A 147.8(9)
C4A C15A C16A C17A -4.8(16)
C14A C15A C16A C35A 1.8(12)
C4A C15A C16A C35A -150.8(9)
C15A C16A C17A C38A -148.7(9)
C35A C16A C17A C38A -6.7(14)
C15A C16A C17A C18A 3.0(15)
C35A C16A C17A C18A 145.1(8)
C38A C17A C18A C19A 5.6(15)
C16A C17A C18A C19A -145.9(9)
C38A C17A C18A C5A 149.9(9)
C16A C17A C18A C5A -1.5(15)
C4A C5A C18A C19A 149.6(10)
C6A C5A C18A C19A -5.6(12)
C4A C5A C18A C17A 1.8(15)
C6A C5A C18A C17A -153.4(9)
C17A C18A C19A C20A 149.6(10)
C5A C18A C19A C20A 0.4(13)
C17A C18A C19A C40A -0.3(16)
C5A C18A C19A C40A -149.4(10)
C18A C19A C20A C21A -146.7(10)
C40A C19A C20A C21A 4.6(16)
C18A C19A C20A C6A 5.2(13)
C40A C19A C20A C6A 156.5(10)
C2A C6A C20A C19A -162.2(9)
C5A C6A C20A C19A -8.7(13)
C2A C6A C20A C21A -11.0(16)
C5A C6A C20A C21A 142.5(10)
C19A C20A C21A C22A 140.1(10)
C6A C20A C21A C22A -7.5(15)
C19A C20A C21A C42A -7.1(15)
C6A C20A C21A C42A -154.7(9)
C42A C21A C22A C23A 8.3(14)
C20A C21A C22A C23A -139.5(9)
C42A C21A C22A C7A 154.9(9)
C20A C21A C22A C7A 7.1(15)
C8A C7A C22A C21A -145.4(9)
C2A C7A C22A C21A 9.6(16)
C8A C7A C22A C23A 4.6(13)
C2A C7A C22A C23A 159.7(8)
C21A C22A C23A C44A -5.5(16)
C7A C22A C23A C44A -156.2(10)
C21A C22A C23A C24A 147.8(9)
C7A C22A C23A C24A -2.8(13)
C44A C23A C24A C25A 1.9(15)
C22A C23A C24A C25A -151.5(9)
C44A C23A C24A C8A 153.3(10)
C22A C23A C24A C8A -0.2(12)
C9A C8A C24A C25A 0.5(15)
C7A C8A C24A C25A 151.5(10)
C9A C8A C24A C23A -148.1(9)
C7A C8A C24A C23A 2.9(12)
C23A C24A C25A C26A 152.3(8)
C8A C24A C25A C26A 6.3(15)
C23A C24A C25A C46A -2.6(14)
C8A C24A C25A C46A -148.6(9)
C24A C25A C26A C27A -10.8(14)
C46A C25A C26A C27A 144.4(9)
C24A C25A C26A C49A -150.7(8)
C46A C25A C26A C49A 4.6(13)
C10A C9A C27A C26A -150.2(9)
C8A C9A C27A C26A -1.5(16)
C10A C9A C27A C28A -2.0(15)
C8A C9A C27A C28A 146.7(9)
C25A C26A C27A C9A 9.1(16)
C49A C26A C27A C9A 152.4(10)
C25A C26A C27A C28A -142.9(9)
C49A C26A C27A C28A 0.4(12)
C9A C27A C28A C29A -7.4(15)
C26A C27A C28A C29A 145.2(9)
C9A C27A C28A C50A -152.5(9)
C26A C27A C28A C50A 0.0(12)
C50A C28A C29A C30A -2.9(14)
C27A C28A C29A C30A -143.8(9)
C50A C28A C29A C11A 147.3(9)
C27A C28A C29A C11A 6.4(14)
C12A C11A C29A C30A 4.3(18)
C10A C11A C29A C30A 154.8(10)
C12A C11A C29A C28A -146.8(12)
C10A C11A C29A C28A 3.7(17)
C28A C29A C30A C31A 144.4(9)
C11A C29A C30A C31A -4.9(14)
C28A C29A C30A C52A 3.5(14)
C11A C29A C30A C52A -145.8(9)
C14A C13A C31A C30A -147.1(9)
C12A C13A C31A C30A 3.8(16)
C14A C13A C31A C32A -6.3(16)
C12A C13A C31A C32A 144.6(10)
C29A C30A C31A C13A 0.9(15)
C52A C30A C31A C13A 145.5(9)
C29A C30A C31A C32A -144.4(8)
C52A C30A C31A C32A 0.2(12)
C13A C31A C32A C33A -3.1(14)
C30A C31A C32A C33A 142.1(9)
C13A C31A C32A C53A -148.1(9)
C30A C31A C32A C53A -2.9(11)
C53A C32A C33A C34A 150.0(8)
C31A C32A C33A C34A 9.8(13)
C53A C32A C33A C56A -3.6(13)
C31A C32A C33A C56A -143.8(8)
C32A C33A C34A C35A -148.7(8)
C56A C33A C34A C35A 3.9(14)
C32A C33A C34A C14A -7.2(13)
C56A C33A C34A C14A 145.4(8)
C13A C14A C34A C33A -2.3(14)
C15A C14A C34A C33A -144.7(9)
C13A C14A C34A C35A 144.5(9)
C15A C14A C34A C35A 2.1(11)
C33A C34A C35A C36A -3.4(13)
C14A C34A C35A C36A -149.1(8)
C33A C34A C35A C16A 144.8(9)
C14A C34A C35A C16A -0.9(10)
C17A C16A C35A C36A -1.2(13)
C15A C16A C35A C36A 146.2(9)
C17A C16A C35A C34A -148.0(9)
C15A C16A C35A C34A -0.5(11)
C34A C35A C36A C37A 153.1(8)
C16A C35A C36A C37A 9.6(12)
C34A C35A C36A C57A 1.7(12)
C16A C35A C36A C57A -141.8(8)
C35A C36A C37A C60A -150.4(7)
C57A C36A C37A C60A 1.7(12)
C35A C36A C37A C38A -10.5(12)
C57A C36A C37A C38A 141.6(7)
C16A C17A C38A C39A 148.0(8)
C18A C17A C38A C39A -3.0(13)
C16A C17A C38A C37A 5.6(14)
C18A C17A C38A C37A -145.3(9)
C60A C37A C38A C17A 147.5(8)
C36A C37A C38A C17A 3.3(13)
C60A C37A C38A C39A 1.6(10)
C36A C37A C38A C39A -142.6(8)
C17A C38A C39A C61A -148.9(8)
C37A C38A C39A C61A -1.3(10)
C17A C38A C39A C40A -5.2(14)
C37A C38A C39A C40A 142.4(9)
C20A C19A C40A C41A 2.1(15)
C18A C19A C40A C41A 148.8(9)
C20A C19A C40A C39A -153.3(9)
C18A C19A C40A C39A -6.6(15)
C61A C39A C40A C41A -2.0(14)
C38A C39A C40A C41A -144.0(9)
C61A C39A C40A C19A 151.6(8)
C38A C39A C40A C19A 9.6(14)
C19A C40A C41A C42A -6.2(14)
C39A C40A C41A C42A 145.3(8)
C19A C40A C41A C63A -146.2(8)
C39A C40A C41A C63A 5.3(14)
C22A C21A C42A C41A -144.0(8)
C20A C21A C42A C41A 2.9(13)
C22A C21A C42A C43A -2.8(13)
C20A C21A C42A C43A 144.2(9)
C40A C41A C42A C21A 3.6(13)
C63A C41A C42A C21A 148.6(8)
C40A C41A C42A C43A -142.4(8)
C63A C41A C42A C43A 2.6(10)
C21A C42A C43A C64A -148.0(8)
C41A C42A C43A C64A -2.3(10)
C21A C42A C43A C44A -5.8(13)
C41A C42A C43A C44A 139.9(8)
C22A C23A C44A C43A -3.1(15)
C24A C23A C44A C43A -152.6(9)
C22A C23A C44A C45A 145.9(9)
C24A C23A C44A C45A -3.6(15)
C64A C43A C44A C23A 146.8(8)
C42A C43A C44A C23A 8.5(13)
C64A C43A C44A C45A -5.0(12)
C42A C43A C44A C45A -143.3(7)
C23A C44A C45A C66A -148.7(9)
C43A C44A C45A C66A 1.0(12)
C23A C44A C45A C46A 5.5(13)
C43A C44A C45A C46A 155.1(7)
C24A C25A C46A C47A 152.9(9)
C26A C25A C46A C47A -0.4(14)
C24A C25A C46A C45A 4.8(14)
C26A C25A C46A C45A -148.5(8)
C44A C45A C46A C47A -154.8(8)
C66A C45A C46A C47A 0.1(12)
C44A C45A C46A C25A -5.9(12)
C66A C45A C46A C25A 149.0(8)
C25A C46A C47A C48A -1.3(13)
C45A C46A C47A C48A 148.0(8)
C25A C46A C47A C68A -145.8(8)
C45A C46A C47A C68A 3.5(13)
C46A C47A C48A C49A -1.3(13)
C68A C47A C48A C49A 148.5(8)
C46A C47A C48A C70A -142.4(8)
C68A C47A C48A C70A 7.4(10)
C47A C48A C49A C50A -140.9(8)
C70A C48A C49A C50A -2.9(12)
C47A C48A C49A C26A 5.8(13)
C70A C48A C49A C26A 143.8(8)
C25A C26A C49A C48A -7.3(13)
C27A C26A C49A C48A -152.3(9)
C25A C26A C49A C50A 144.3(8)
C27A C26A C49A C50A -0.7(11)
C29A C28A C50A C51A -0.6(13)
C27A C28A C50A C51A 145.0(8)
C29A C28A C50A C49A -146.1(8)
C27A C28A C50A C49A -0.4(11)
C48A C49A C50A C28A 151.1(8)
C26A C49A C50A C28A 0.7(10)
C48A C49A C50A C51A 5.7(13)
C26A C49A C50A C51A -144.7(8)
C28A C50A C51A C52A 3.4(13)
C49A C50A C51A C52A 144.6(8)
C28A C50A C51A C71A -145.2(8)
C49A C50A C51A C71A -4.0(12)
C29A C30A C52A C51A -0.6(13)
C31A C30A C52A C51A -145.9(9)
C29A C30A C52A C53A 147.7(9)
C31A C30A C52A C53A 2.4(11)
C50A C51A C52A C30A -2.8(13)
C71A C51A C52A C30A 144.8(8)
C50A C51A C52A C53A -145.4(8)
C71A C51A C52A C53A 2.1(13)
C33A C32A C53A C54A 6.5(13)
C31A C32A C53A C54A 151.2(8)
C33A C32A C53A C52A -140.2(9)
C31A C32A C53A C52A 4.5(10)
C30A C52A C53A C54A -149.9(8)
C51A C52A C53A C54A -3.0(13)
C30A C52A C53A C32A -4.3(10)
C51A C52A C53A C32A 142.7(9)
C32A C53A C54A C55A -5.0(13)
C52A C53A C54A C55A 137.4(9)
C32A C53A C54A C72A -143.3(7)
C52A C53A C54A C72A -1.0(11)
C53A C54A C55A C56A 0.6(13)
C72A C54A C55A C56A 140.5(8)
C53A C54A C55A C74A -147.3(8)
C72A C54A C55A C74A -7.4(10)
C54A C55A C56A C57A -149.8(7)
C74A C55A C56A C57A -7.1(13)
C54A C55A C56A C33A 2.4(13)
C74A C55A C56A C33A 145.1(8)
C34A C33A C56A C57A -2.5(13)
C32A C33A C56A C57A 150.8(8)
C34A C33A C56A C55A -154.1(8)
C32A C33A C56A C55A -0.8(12)
C55A C56A C57A C58A -0.8(12)
C33A C56A C57A C58A -153.8(7)
C55A C56A C57A C36A 153.8(7)
C33A C56A C57A C36A 0.9(12)
C35A C36A C57A C56A -0.5(12)
C37A C36A C57A C56A -151.0(8)
C35A C36A C57A C58A 154.5(7)
C37A C36A C57A C58A 4.0(11)
C56A C57A C58A C75A 7.2(12)
C36A C57A C58A C75A -148.1(7)
C56A C57A C58A C59A 148.1(8)
C36A C57A C58A C59A -7.1(11)
C75A C58A C59A C60A 150.3(7)
C57A C58A C59A C60A 4.7(11)
C75A C58A C59A C77A 4.8(9)
C57A C58A C59A C77A -140.8(7)
C58A C59A C60A C37A 1.4(12)
C77A C59A C60A C37A 141.3(8)
C58A C59A C60A C61A -141.8(7)
C77A C59A C60A C61A -1.9(11)
C38A C37A C60A C59A -148.5(8)
C36A C37A C60A C59A -4.6(12)
C38A C37A C60A C61A -1.2(10)
C36A C37A C60A C61A 142.7(8)
C38A C39A C61A C60A 0.5(10)
C40A C39A C61A C60A -147.9(8)
C38A C39A C61A C62A 145.3(8)
C40A C39A C61A C62A -3.2(12)
C59A C60A C61A C39A 148.7(8)
C37A C60A C61A C39A 0.4(10)
C59A C60A C61A C62A 2.7(11)
C37A C60A C61A C62A -145.5(7)
C39A C61A C62A C63A 5.2(12)
C60A C61A C62A C63A 145.7(8)
C39A C61A C62A C78A -139.8(8)
C60A C61A C62A C78A 0.6(12)
C78A C62A C63A C64A 2.9(13)
C61A C62A C63A C64A -142.1(8)
C78A C62A C63A C41A 143.1(8)
C61A C62A C63A C41A -2.0(12)
C40A C41A C63A C62A -2.8(13)
C42A C41A C63A C62A -146.9(8)
C40A C41A C63A C64A 142.2(9)
C42A C41A C63A C64A -1.9(10)
C44A C43A C64A C65A 5.1(13)
C42A C43A C64A C65A 147.9(8)
C44A C43A C64A C63A -141.7(8)
C42A C43A C64A C63A 1.1(11)
C62A C63A C64A C65A -3.0(14)
C41A C63A C64A C65A -147.5(8)
C62A C63A C64A C43A 145.0(8)
C41A C63A C64A C43A 0.5(11)
C43A C64A C65A C66A -0.1(15)
C63A C64A C65A C66A 143.2(9)
C43A C64A C65A C79A -142.7(8)
C63A C64A C65A C79A 0.7(14)
C64A C65A C66A C67A -152.8(8)
C79A C65A C66A C67A -5.7(12)
C64A C65A C66A C45A -4.3(14)
C79A C65A C66A C45A 142.7(8)
C44A C45A C66A C65A 4.0(14)
C46A C45A C66A C65A -149.4(9)
C44A C45A C66A C67A 150.1(8)
C46A C45A C66A C67A -3.3(12)
C65A C66A C67A C68A 152.7(8)
C45A C66A C67A C68A 3.1(12)
C65A C66A C67A C80A 7.3(11)
C45A C66A C67A C80A -142.2(8)
C80A C67A C68A C69A -0.6(11)
C66A C67A C68A C69A -139.7(8)
C80A C67A C68A C47A 139.4(7)
C66A C67A C68A C47A 0.4(12)
C46A C47A C68A C67A -4.0(13)
C48A C47A C68A C67A -152.2(7)
C46A C47A C68A C69A 140.3(8)
C48A C47A C68A C69A -7.9(9)
C67A C68A C69A C82A 0.8(11)
C47A C68A C69A C82A -143.3(8)
C67A C68A C69A C70A 149.5(7)
C47A C68A C69A C70A 5.4(9)
C49A C48A C70A C71A -1.3(12)
C47A C48A C70A C71A 142.3(8)
C49A C48A C70A C69A -147.7(7)
C47A C48A C70A C69A -4.1(9)
C82A C69A C70A C71A 2.1(12)
C68A C69A C70A C71A -147.1(8)
C82A C69A C70A C48A 148.4(7)
C68A C69A C70A C48A -0.8(9)
C48A C70A C71A C72A -147.3(8)
C69A C70A C71A C72A -5.9(13)
C48A C70A C71A C51A 2.7(13)
C69A C70A C71A C51A 144.0(8)
C50A C51A C71A C70A 0.0(13)
C52A C51A C71A C70A -148.4(8)
C50A C51A C71A C72A 151.0(8)
C52A C51A C71A C72A 2.6(12)
C70A C71A C72A C73A 4.3(13)
C51A C71A C72A C73A -147.4(8)
C70A C71A C72A C54A 144.7(8)
C51A C71A C72A C54A -7.0(13)
C55A C54A C72A C71A -139.3(10)
C53A C54A C72A C71A 6.3(13)
C55A C54A C72A C73A 5.7(9)
C53A C54A C72A C73A 151.3(7)
C71A C72A C73A C74A 146.8(9)
C54A C72A C73A C74A -1.6(10)
C71A C72A C73A C82A 1.1(13)
C54A C72A C73A C82A -147.4(7)
C72A C73A C74A C75A -145.3(8)
C82A C73A C74A C75A 2.2(13)
C72A C73A C74A C55A -2.6(11)
C82A C73A C74A C55A 144.9(7)
C54A C55A C74A C75A 153.3(8)
C56A C55A C74A C75A 8.5(13)
C54A C55A C74A C73A 6.4(11)
C56A C55A C74A C73A -138.4(9)
C73A C74A C75A C58A 138.3(8)
C55A C74A C75A C58A -1.7(12)
C73A C74A C75A C76A -3.8(13)
C55A C74A C75A C76A -143.8(7)
C59A C58A C75A C74A -151.0(8)
C57A C58A C75A C74A -6.0(12)
C59A C58A C75A C76A -5.7(9)
C57A C58A C75A C76A 139.3(7)
C74A C75A C76A C77A 151.6(8)
C58A C75A C76A C77A 4.4(9)
C74A C75A C76A C81A 3.5(11)
C58A C75A C76A C81A -143.7(8)
C81A C76A C77A C59A 146.3(8)
C75A C76A C77A C59A -1.4(9)
C81A C76A C77A C78A -0.1(12)
C75A C76A C77A C78A -147.7(7)
C60A C59A C77A C76A -146.7(7)
C58A C59A C77A C76A -2.1(9)
C60A C59A C77A C78A -2.2(12)
C58A C59A C77A C78A 142.5(8)
C63A C62A C78A C79A -0.4(15)
C61A C62A C78A C79A 143.8(9)
C63A C62A C78A C77A -148.4(8)
C61A C62A C78A C77A -4.2(12)
C76A C77A C78A C79A -5.3(12)
C59A C77A C78A C79A -146.2(8)
C76A C77A C78A C62A 146.3(8)
C59A C77A C78A C62A 5.3(12)
C62A C78A C79A C80A -141.0(9)
C77A C78A C79A C80A 8.0(15)
C62A C78A C79A C65A -1.8(15)
C77A C78A C79A C65A 147.2(8)
C66A C65A C79A C80A 1.9(12)
C64A C65A C79A C80A 148.6(9)
C66A C65A C79A C78A -145.0(9)
C64A C65A C79A C78A 1.6(15)
C78A C79A C80A C67A 144.8(9)
C65A C79A C80A C67A 2.8(10)
C78A C79A C80A C81A -4.8(15)
C65A C79A C80A C81A -146.8(8)
C68A C67A C80A C79A -151.3(8)
C66A C67A C80A C79A -5.9(10)
C68A C67A C80A C81A -0.6(11)
C66A C67A C80A C81A 144.8(8)
C77A C76A C81A C80A 3.7(12)
C75A C76A C81A C80A 147.6(7)
C77A C76A C81A C82A -145.7(7)
C75A C76A C81A C82A -1.8(11)
C79A C80A C81A C76A -1.6(12)
C67A C80A C81A C76A -148.3(7)
C79A C80A C81A C82A 148.3(8)
C67A C80A C81A C82A 1.6(11)
C68A C69A C82A C73A 148.1(7)
C70A C69A C82A C73A 3.3(11)
C68A C69A C82A C81A 0.3(11)
C70A C69A C82A C81A -144.5(7)
C74A C73A C82A C69A -147.9(7)
C72A C73A C82A C69A -4.9(12)
C74A C73A C82A C81A -0.3(11)
C72A C73A C82A C81A 142.8(8)
C76A C81A C82A C69A 147.6(7)
C80A C81A C82A C69A -1.4(11)
C76A C81A C82A C73A 0.2(11)
C80A C81A C82A C73A -148.9(7)
C6C C1A C3B C12B 10.5(13)
C10A C1A C3B C12B 27(7)
C10B C1A C3B C12B 11.8(12)
C1 C1A C3B C12B -174.3(8)
C3A C1A C3B C12B 13.8(13)
C7C C1A C3B C12B 140(2)
C6C C1A C3B C4B -124.4(12)
C10A C1A C3B C4B -108(8)
C10B C1A C3B C4B -123.2(12)
C1 C1A C3B C4B 50.8(14)
C3A C1A C3B C4B -121.1(10)
C7C C1A C3B C4B 5.4(14)
C12B C3B C4B C5B -133.8(14)
C1A C3B C4B C5B -4(2)
C12B C3B C4B C15B 24.8(18)
C1A C3B C4B C15B 154.3(10)
C15B C4B C5B C18B -6(2)
C3B C4B C5B C18B 152.3(13)
C15B C4B C5B C6B -148.0(13)
C3B C4B C5B C6B 10(2)
C6A C2A C6B C20B -24.5(17)
C10C C2A C6B C20B 15.2(19)
C1 C2A C6B C20B 172.0(11)
C3C C2A C6B C20B -31.5(17)
C7B C2A C6B C20B -30.1(16)
C7A C2A C6B C20B 175(100)
C6A C2A C6B C5B 127.1(16)
C10C C2A C6B C5B 167(4)
C1 C2A C6B C5B -36(2)
C3C C2A C6B C5B 120.1(17)
C7B C2A C6B C5B 121.6(18)
C7A C2A C6B C5B -33(24)
C18B C5B C6B C2A -158.5(16)
C4B C5B C6B C2A -13(2)
C18B C5B C6B C20B -3.7(16)
C4B C5B C6B C20B 141.4(13)
C6A C2A C7B C22B -33(9)
C6B C2A C7B C22B 33.7(16)
C10C C2A C7B C22B 17.3(16)
C1 C2A C7B C22B -169.3(11)
C3C C2A C7B C22B -171(21)
C7A C2A C7B C22B 34.8(17)
C6A C2A C7B C8B 170(11)
C6B C2A C7B C8B -123.6(15)
C10C C2A C7B C8B -140.0(14)
C1 C2A C7B C8B 33.4(18)
C3C C2A C7B C8B 32(19)
C7A C2A C7B C8B -122.5(13)
C22B C7B C8B C24B 1.2(18)
C2A C7B C8B C24B 158.8(13)
C22B C7B C8B C9B -137.6(14)
C2A C7B C8B C9B 20(2)
C24B C8B C9B C27B 16(2)
C7B C8B C9B C27B 146.2(13)
C24B C8B C9B C10B -142.0(14)
C7B C8B C9B C10B -12(2)
C6C C1A C10B C9B 152(21)
C10A C1A C10B C9B 131.1(15)
C1 C1A C10B C9B -41(2)
C3B C1A C10B C9B 132.6(17)
C3A C1A C10B C9B -26(10)
C7C C1A C10B C9B 113.9(16)
C6C C1A C10B C11B 8(19)
C10A C1A C10B C11B -13.5(16)
C1 C1A C10B C11B 174.1(11)
C3B C1A C10B C11B -11.9(15)
C3A C1A C10B C11B -171(12)
C7C C1A C10B C11B -30.7(17)
C27B C9B C10B C1A -158.1(15)
C8B C9B C10B C1A -2(3)
C27B C9B C10B C11B -14(2)
C8B C9B C10B C11B 141.7(16)
C1A C10B C11B C29B 167.1(15)
C9B C10B C11B C29B 16(3)
C1A C10B C11B C12B 8(2)
C9B C10B C11B C12B -143.2(15)
C29B C11B C12B C3B -161.1(14)
C10B C11B C12B C3B 0(2)
C29B C11B C12B C13B -8(3)
C10B C11B C12B C13B 154.0(14)
C4B C3B C12B C11B 128.5(14)
C1A C3B C12B C11B -7.5(18)
C4B C3B C12B C13B -24(2)
C1A C3B C12B C13B -160.2(12)
C11B C12B C13B C14B -142.8(16)
C3B C12B C13B C14B 8(2)
C11B C12B C13B C31B 9(2)
C3B C12B C13B C31B 159.7(13)
C31B C13B C14B C15B -145.9(12)
C12B C13B C14B C15B 6(2)
C31B C13B C14B C34B -7.4(19)
C12B C13B C14B C34B 144.7(12)
C13B C14B C15B C16B 147.2(12)
C34B C14B C15B C16B 4.2(16)
C13B C14B C15B C4B -3(2)
C34B C14B C15B C4B -146.3(13)
C5B C4B C15B C14B 149.0(13)
C3B C4B C15B C14B -12(2)
C5B C4B C15B C16B 3(2)
C3B C4B C15B C16B -158.6(12)
C14B C15B C16B C17B -149.8(12)
C4B C15B C16B C17B 2(2)
C14B C15B C16B C35B -3.0(16)
C4B C15B C16B C35B 149.1(13)
C15B C16B C17B C38B 146.0(13)
C35B C16B C17B C38B 2.2(18)
C15B C16B C17B C18B -4(2)
C35B C16B C17B C18B -147.7(11)
C38B C17B C18B C19B -6(2)
C16B C17B C18B C19B 144.5(12)
C38B C17B C18B C5B -150.0(13)
C16B C17B C18B C5B 0(2)
C4B C5B C18B C19B -144.4(12)
C6B C5B C18B C19B -0.1(16)
C4B C5B C18B C17B 4(2)
C6B C5B C18B C17B 148.8(13)
C17B C18B C19B C20B -145.1(13)
C5B C18B C19B C20B 4.0(16)
C17B C18B C19B C40B 5(2)
C5B C18B C19B C40B 154.3(12)
C18B C19B C20B C21B 150.8(12)
C40B C19B C20B C21B 1(2)
C18B C19B C20B C6B -6.9(18)
C40B C19B C20B C6B -156.4(13)
C2A C6B C20B C19B 167.2(12)
C5B C6B C20B C19B 6.4(17)
C2A C6B C20B C21B 11(2)
C5B C6B C20B C21B -149.5(14)
C19B C20B C21B C22B -149.5(13)
C6B C20B C21B C22B 6(2)
C19B C20B C21B C42B 2(2)
C6B C20B C21B C42B 157.0(13)
C42B C21B C22B C23B -14(2)
C20B C21B C22B C23B 138.8(14)
C42B C21B C22B C7B -153.8(14)
C20B C21B C22B C7B -1(2)
C8B C7B C22B C21B 141.9(13)
C2A C7B C22B C21B -19(2)
C8B C7B C22B C23B -3(2)
C2A C7B C22B C23B -163.2(12)
C21B C22B C23B C44B 7(3)
C7B C22B C23B C44B 153.8(14)
C21B C22B C23B C24B -143.2(13)
C7B C22B C23B C24B 3.1(19)
C44B C23B C24B C25B -4(2)
C22B C23B C24B C25B 147.3(14)
C44B C23B C24B C8B -154.4(13)
C22B C23B C24B C8B -2.6(19)
C9B C8B C24B C25B -11(2)
C7B C8B C24B C25B -149.0(13)
C9B C8B C24B C23B 138.8(12)
C7B C8B C24B C23B 0.9(17)
C23B C24B C25B C26B -151.8(13)
C8B C24B C25B C26B -5(2)
C23B C24B C25B C46B 4(2)
C8B C24B C25B C46B 151.0(12)
C24B C25B C26B C27B 13(2)
C46B C25B C26B C27B -142.9(12)
C24B C25B C26B C49B 151.9(12)
C46B C25B C26B C49B -3.6(19)
C10B C9B C27B C26B 150.9(14)
C8B C9B C27B C26B -8(3)
C10B C9B C27B C28B 7(3)
C8B C9B C27B C28B -152.0(12)
C25B C26B C27B C9B -6(3)
C49B C26B C27B C9B -148.7(15)
C25B C26B C27B C28B 141.5(12)
C49B C26B C27B C28B -1.0(16)
C9B C27B C28B C29B 1(2)
C26B C27B C28B C29B -150.3(13)
C9B C27B C28B C50B 152.6(14)
C26B C27B C28B C50B 0.9(17)
C50B C28B C29B C30B -2(2)
C27B C28B C29B C30B 146.1(13)
C50B C28B C29B C11B -148.9(13)
C27B C28B C29B C11B -1(2)
C12B C11B C29B C30B 0(3)
C10B C11B C29B C30B -156.8(18)
C12B C11B C29B C28B 147.7(17)
C10B C11B C29B C28B -9(3)
C28B C29B C30B C31B -139.2(13)
C11B C29B C30B C31B 5(2)
C28B C29B C30B C52B -1(2)
C11B C29B C30B C52B 143.6(14)
C14B C13B C31B C30B 148.3(12)
C12B C13B C31B C30B -4(2)
C14B C13B C31B C32B 3(2)
C12B C13B C31B C32B -149.4(12)
C29B C30B C31B C13B -3(2)
C52B C30B C31B C13B -145.8(11)
C29B C30B C31B C32B 145.3(11)
C52B C30B C31B C32B 2.7(16)
C13B C31B C32B C53B 148.3(12)
C30B C31B C32B C53B -0.4(15)
C13B C31B C32B C33B 6.4(19)
C30B C31B C32B C33B -142.3(12)
C53B C32B C33B C34B -146.9(11)
C31B C32B C33B C34B -11.4(18)
C53B C32B C33B C56B 5.6(18)
C31B C32B C33B C56B 141.0(11)
C32B C33B C34B C35B 149.6(11)
C56B C33B C34B C35B -1.6(18)
C32B C33B C34B C14B 7.1(18)
C56B C33B C34B C14B -144.0(11)
C13B C14B C34B C33B 2.4(19)
C15B C14B C34B C33B 143.6(12)
C13B C14B C34B C35B -145.2(11)
C15B C14B C34B C35B -3.9(15)
C33B C34B C35B C36B 2.6(18)
C14B C34B C35B C36B 149.2(10)
C33B C34B C35B C16B -144.7(11)
C14B C34B C35B C16B 1.9(13)
C17B C16B C35B C36B 3.1(18)
C15B C16B C35B C36B -145.0(12)
C17B C16B C35B C34B 148.7(11)
C15B C16B C35B C34B 0.7(14)
C34B C35B C36B C37B -153.5(10)
C16B C35B C36B C37B -11.8(16)
C34B C35B C36B C57B -0.9(16)
C16B C35B C36B C57B 140.8(11)
C35B C36B C37B C60B 148.0(10)
C57B C36B C37B C60B -4.7(16)
C35B C36B C37B C38B 15.7(16)
C57B C36B C37B C38B -137.0(11)
C16B C17B C38B C39B -153.7(11)
C18B C17B C38B C39B -3.7(19)
C16B C17B C38B C37B 2(2)
C18B C17B C38B C37B 152.3(12)
C60B C37B C38B C17B -149.6(12)
C36B C37B C38B C17B -11.9(19)
C60B C37B C38B C39B 8.4(14)
C36B C37B C38B C39B 146.0(10)
C17B C38B C39B C61B 150.2(12)
C37B C38B C39B C61B -8.1(14)
C17B C38B C39B C40B 15.0(19)
C37B C38B C39B C40B -143.3(11)
C20B C19B C40B C41B -1(2)
C18B C19B C40B C41B -146.6(12)
C20B C19B C40B C39B 150.0(12)
C18B C19B C40B C39B 4.8(18)
C61B C39B C40B C41B 2.6(17)
C38B C39B C40B C41B 133.5(12)
C61B C39B C40B C19B -145.6(11)
C38B C39B C40B C19B -14.7(17)
C19B C40B C41B C42B -1.7(18)
C39B C40B C41B C42B -149.1(11)
C19B C40B C41B C63B 148.4(11)
C39B C40B C41B C63B 1(2)
C22B C21B C42B C43B 11.0(19)
C20B C21B C42B C43B -139.9(12)
C22B C21B C42B C41B 146.2(12)
C20B C21B C42B C41B -4.7(18)
C40B C41B C42B C21B 4.6(18)
C63B C41B C42B C21B -149.0(10)
C40B C41B C42B C43B 145.3(12)
C63B C41B C42B C43B -8.4(13)
C21B C42B C43B C64B 147.0(11)
C41B C42B C43B C64B 8.0(13)
C21B C42B C43B C44B -0.8(19)
C41B C42B C43B C44B -139.8(11)
C22B C23B C44B C43B 3(2)
C24B C23B C44B C43B 150.6(12)
C22B C23B C44B C45B -141.4(14)
C24B C23B C44B C45B 6(2)
C64B C43B C44B C23B -148.7(12)
C42B C43B C44B C23B -6.3(19)
C64B C43B C44B C45B 1.1(17)
C42B C43B C44B C45B 143.5(11)
C23B C44B C45B C66B 151.5(12)
C43B C44B C45B C66B 5.4(17)
C23B C44B C45B C46B -6.4(18)
C43B C44B C45B C46B -152.6(10)
C24B C25B C46B C47B -157.9(12)
C26B C25B C46B C47B -2.5(18)
C24B C25B C46B C45B -4.6(19)
C26B C25B C46B C45B 150.8(11)
C44B C45B C46B C47B 159.7(10)
C66B C45B C46B C47B 0.3(16)
C44B C45B C46B C25B 5.5(16)
C66B C45B C46B C25B -153.9(10)
C25B C46B C47B C48B 6.7(17)
C45B C46B C47B C48B -148.4(10)
C25B C46B C47B C68B 145.2(11)
C45B C46B C47B C68B -9.8(17)
C46B C47B C48B C49B -5.0(18)
C68B C47B C48B C49B -150.5(11)
C46B C47B C48B C70B 141.8(10)
C68B C47B C48B C70B -3.7(13)
C47B C48B C49B C50B 138.9(11)
C70B C48B C49B C50B -5.8(17)
C47B C48B C49B C26B -1.3(19)
C70B C48B C49B C26B -146.0(11)
C25B C26B C49B C48B 5.5(19)
C27B C26B C49B C48B 147.1(12)
C25B C26B C49B C50B -140.8(12)
C27B C26B C49B C50B 0.8(15)
C29B C28B C50B C49B 152.4(11)
C27B C28B C50B C49B -0.5(16)
C29B C28B C50B C51B 4.6(19)
C27B C28B C50B C51B -148.3(12)
C48B C49B C50B C28B -145.0(11)
C26B C49B C50B C28B -0.2(14)
C48B C49B C50B C51B 2.5(19)
C26B C49B C50B C51B 147.3(11)
C28B C50B C51B C52B -3.8(18)
C49B C50B C51B C52B -147.6(11)
C28B C50B C51B C71B 142.6(11)
C49B C50B C51B C71B -1.1(17)
C29B C30B C52B C51B 2(2)
C31B C30B C52B C51B 144.7(12)
C29B C30B C52B C53B -147.0(11)
C31B C30B C52B C53B -3.8(15)
C50B C51B C52B C30B 0.8(18)
C71B C51B C52B C30B -144.3(11)
C50B C51B C52B C53B 143.4(12)
C71B C51B C52B C53B -1.7(19)
C33B C32B C53B C54B -9.4(18)
C31B C32B C53B C54B -150.6(11)
C33B C32B C53B C52B 139.3(11)
C31B C32B C53B C52B -2.0(13)
C30B C52B C53B C54B 150.9(11)
C51B C52B C53B C54B 3.7(19)
C30B C52B C53B C32B 3.6(14)
C51B C52B C53B C32B -143.5(12)
C32B C53B C54B C55B 7.0(19)
C52B C53B C54B C55B -138.1(13)
C32B C53B C54B C72B 145.5(11)
C52B C53B C54B C72B 0.4(16)
C53B C54B C55B C56B -1(2)
C72B C54B C55B C56B -141.0(11)
C53B C54B C55B C74B 145.3(11)
C72B C54B C55B C74B 5.1(14)
C54B C55B C56B C57B 151.1(11)
C74B C55B C56B C57B 9.4(19)
C54B C55B C56B C33B -3.0(19)
C74B C55B C56B C33B -144.7(12)
C34B C33B C56B C57B -1.1(18)
C32B C33B C56B C57B -153.2(10)
C34B C33B C56B C55B 152.7(12)
C32B C33B C56B C55B 0.6(18)
C55B C56B C57B C58B -1.5(17)
C33B C56B C57B C58B 153.6(10)
C55B C56B C57B C36B -152.4(10)
C33B C56B C57B C36B 2.7(16)
C35B C36B C57B C56B -1.7(16)
C37B C36B C57B C56B 149.3(10)
C35B C36B C57B C58B -153.3(10)
C37B C36B C57B C58B -2.3(15)
C56B C57B C58B C75B -6.0(17)
C36B C57B C58B C75B 146.1(11)
C56B C57B C58B C59B -145.2(11)
C36B C57B C58B C59B 6.9(15)
C75B C58B C59B C60B -149.3(11)
C57B C58B C59B C60B -4.4(17)
C75B C58B C59B C77B -4.1(13)
C57B C58B C59B C77B 140.8(10)
C58B C59B C60B C37B -3.3(18)
C77B C59B C60B C37B -144.1(11)
C58B C59B C60B C61B 143.8(11)
C77B C59B C60B C61B 3.0(17)
C38B C37B C60B C59B 146.1(11)
C36B C37B C60B C59B 7.9(17)
C38B C37B C60B C61B -5.0(12)
C36B C37B C60B C61B -143.2(10)
C38B C39B C61B C60B 4.7(13)
C40B C39B C61B C60B 144.2(9)
C38B C39B C61B C62B -140.4(10)
C40B C39B C61B C62B -0.9(16)
C59B C60B C61B C39B -151.9(10)
C37B C60B C61B C39B 0.2(13)
C59B C60B C61B C62B -5.5(16)
C37B C60B C61B C62B 146.6(10)
C39B C61B C62B C63B -4.2(17)
C60B C61B C62B C63B -146.3(10)
C39B C61B C62B C78B 142.4(11)
C60B C61B C62B C78B 0.3(17)
C78B C62B C63B C64B -4.0(18)
C61B C62B C63B C64B 143.2(11)
C78B C62B C63B C41B -139.6(11)
C61B C62B C63B C41B 7.6(17)
C40B C41B C63B C62B -6.6(19)
C42B C41B C63B C62B 147.3(11)
C40B C41B C63B C64B -148.5(12)
C42B C41B C63B C64B 5.4(14)
C44B C43B C64B C65B -1.3(19)
C42B C43B C64B C65B -148.3(11)
C44B C43B C64B C63B 142.2(12)
C42B C43B C64B C63B -4.7(15)
C62B C63B C64B C65B 2.0(19)
C41B C63B C64B C65B 142.8(11)
C62B C63B C64B C43B -141.2(11)
C41B C63B C64B C43B -0.4(15)
C43B C64B C65B C66B -6.3(19)
C63B C64B C65B C66B -146.8(12)
C43B C64B C65B C79B 141.1(11)
C63B C64B C65B C79B 0.6(18)
C64B C65B C66B C67B 151.3(11)
C79B C65B C66B C67B -0.2(13)
C64B C65B C66B C45B 12.4(18)
C79B C65B C66B C45B -139.1(10)
C44B C45B C66B C65B -12.4(18)
C46B C45B C66B C65B 144.4(11)
C44B C45B C66B C67B -147.6(11)
C46B C45B C66B C67B 9.2(16)
C65B C66B C67B C68B -148.8(11)
C45B C66B C67B C68B -10.4(17)
C65B C66B C67B C80B 1.1(14)
C45B C66B C67B C80B 139.6(10)
C80B C67B C68B C69B -0.4(17)
C66B C67B C68B C69B 146.2(11)
C80B C67B C68B C47B -145.2(11)
C66B C67B C68B C47B 1.4(17)
C46B C47B C68B C67B 9.5(18)
C48B C47B C68B C67B 152.7(10)
C46B C47B C68B C69B -139.1(11)
C48B C47B C68B C69B 4.1(12)
C67B C68B C69B C82B -3.7(17)
C47B C68B C69B C82B 143.9(10)
C67B C68B C69B C70B -150.5(10)
C47B C68B C69B C70B -2.9(13)
C82B C69B C70B C71B -2.8(17)
C68B C69B C70B C71B 143.6(10)
C82B C69B C70B C48B -145.8(10)
C68B C69B C70B C48B 0.6(12)
C49B C48B C70B C71B 8.0(17)
C47B C48B C70B C71B -141.1(10)
C49B C48B C70B C69B 151.2(10)
C47B C48B C70B C69B 2.0(13)
C69B C70B C71B C72B 8.3(17)
C48B C70B C71B C72B 146.0(11)
C69B C70B C71B C51B -144.7(11)
C48B C70B C71B C51B -7.1(17)
C50B C51B C71B C70B 3.5(17)
C52B C51B C71B C70B 149.7(11)
C50B C51B C71B C72B -150.6(10)
C52B C51B C71B C72B -4.4(17)
C70B C71B C72B C73B -7.1(18)
C51B C71B C72B C73B 147.7(11)
C70B C71B C72B C54B -145.6(11)
C51B C71B C72B C54B 9.2(18)
C55B C54B C72B C71B 139.0(12)
C53B C54B C72B C71B -7.3(17)
C55B C54B C72B C73B -4.1(13)
C53B C54B C72B C73B -150.5(10)
C71B C72B C73B C74B -145.5(12)
C54B C72B C73B C74B 1.6(15)
C71B C72B C73B C82B 1(2)
C54B C72B C73B C82B 147.6(12)
C72B C73B C74B C75B 146.7(12)
C82B C73B C74B C75B -2(2)
C72B C73B C74B C55B 1.3(17)
C82B C73B C74B C55B -146.9(11)
C54B C55B C74B C75B -153.1(11)
C56B C55B C74B C75B -10(2)
C54B C55B C74B C73B -4.2(17)
C56B C55B C74B C73B 139.1(13)
C73B C74B C75B C58B -140.1(13)
C55B C74B C75B C58B 2(2)
C73B C74B C75B C76B 2(2)
C55B C74B C75B C76B 144.4(12)
C59B C58B C75B C74B 150.6(12)
C57B C58B C75B C74B 6(2)
C59B C58B C75B C76B 5.8(15)
C57B C58B C75B C76B -139.0(11)
C74B C75B C76B C77B -151.9(12)
C58B C75B C76B C77B -5.4(16)
C74B C75B C76B C81B 1(2)
C58B C75B C76B C81B 147.6(12)
C81B C76B C77B C59B -149.8(12)
C75B C76B C77B C59B 2.6(15)
C81B C76B C77B C78B -6.0(19)
C75B C76B C77B C78B 146.3(10)
C60B C59B C77B C76B 145.2(11)
C58B C59B C77B C76B 0.9(13)
C60B C59B C77B C78B 4.9(18)
C58B C59B C77B C78B -139.3(11)
C63B C62B C78B C79B 4(2)
C61B C62B C78B C79B -142.7(12)
C63B C62B C78B C77B 152.7(10)
C61B C62B C78B C77B 6.5(16)
C76B C77B C78B C79B 6.2(18)
C59B C77B C78B C79B 142.7(12)
C76B C77B C78B C62B -146.1(12)
C59B C77B C78B C62B -9.6(17)
C62B C78B C79B C80B 147.2(13)
C77B C78B C79B C80B -2(2)
C62B C78B C79B C65B -1(2)
C77B C78B C79B C65B -150.3(9)
C66B C65B C79B C80B -0.8(16)
C64B C65B C79B C80B -153.5(12)
C66B C65B C79B C78B 151.5(12)
C64B C65B C79B C78B -1.1(19)
C78B C79B C80B C67B -147.7(13)
C65B C79B C80B C67B 1.5(15)
C78B C79B C80B C81B -3(2)
C65B C79B C80B C81B 146.2(11)
C68B C67B C80B C79B 149.1(11)
C66B C67B C80B C79B -1.6(14)
C68B C67B C80B C81B 2.9(18)
C66B C67B C80B C81B -147.8(11)
C77B C76B C81B C80B 1(2)
C75B C76B C81B C80B -147.5(12)
C77B C76B C81B C82B 143.9(11)
C75B C76B C81B C82B -5.0(19)
C79B C80B C81B C76B 3(2)
C67B C80B C81B C76B 142.1(12)
C79B C80B C81B C82B -140.1(13)
C67B C80B C81B C82B -1.4(17)
C68B C69B C82B C73B -145.9(11)
C70B C69B C82B C73B -3.8(17)
C68B C69B C82B C81B 5.1(16)
C70B C69B C82B C81B 147.3(10)
C74B C73B C82B C69B 148.7(12)
C72B C73B C82B C69B 4.9(19)
C74B C73B C82B C81B -2.6(19)
C72B C73B C82B C81B -146.4(11)
C76B C81B C82B C69B -144.8(11)
C80B C81B C82B C69B -2.5(16)
C76B C81B C82B C73B 5.6(18)
C80B C81B C82B C73B 147.9(11)
C6A C2A C3C C12C -22(5)
C6B C2A C3C C12C 31.1(15)
C10C C2A C3C C12C 14.1(14)
C1 C2A C3C C12C -172.6(10)
C7B C2A C3C C12C 6(19)
C7A C2A C3C C12C 32.2(15)
C6A C2A C3C C4C -167(7)
C6B C2A C3C C4C -114.8(15)
C10C C2A C3C C4C -131.8(16)
C1 C2A C3C C4C 41.5(18)
C7B C2A C3C C4C -140(21)
C7A C2A C3C C4C -113.6(14)
C12C C3C C4C C5C -140.7(15)
C2A C3C C4C C5C 6(2)
C12C C3C C4C C15C 6(2)
C2A C3C C4C C15C 152.5(12)
C15C C4C C5C C6C -148.2(15)
C3C C4C C5C C6C 2(3)
C15C C4C C5C C18C -4(2)
C3C C4C C5C C18C 146.4(12)
C10A C1A C6C C20C -15.6(15)
C10B C1A C6C C20C -174(21)
C1 C1A C6C C20C 171.1(11)
C3B C1A C6C C20C -13.9(17)
C3A C1A C6C C20C -174(6)
C7C C1A C6C C20C -31.8(17)
C10A C1A C6C C5C 134.8(15)
C10B C1A C6C C5C -24(18)
C1 C1A C6C C5C -38(2)
C3B C1A C6C C5C 136.5(14)
C3A C1A C6C C5C -23(4)
C7C C1A C6C C5C 118.6(13)
C4C C5C C6C C1A -12(3)
C18C C5C C6C C1A -162.2(13)
C4C C5C C6C C20C 139.3(17)
C18C C5C C6C C20C -10.8(18)
C6C C1A C7C C22C 26.5(12)
C10A C1A C7C C22C -16.2(12)
C10B C1A C7C C22C 29.1(12)
C1 C1A C7C C22C -171.9(8)
C3B C1A C7C C22C -29.5(16)
C3A C1A C7C C22C 33.2(11)
C6C C1A C7C C8C -116.9(12)
C10A C1A C7C C8C -160(2)
C10B C1A C7C C8C -114.4(12)
C1 C1A C7C C8C 44.6(12)
C3B C1A C7C C8C -173(3)
C3A C1A C7C C8C -110.3(11)
C22C C7C C8C C9C -147.5(13)
C1A C7C C8C C9C -1(2)
C22C C7C C8C C24C 9.0(13)
C1A C7C C8C C24C 155.6(9)
C24C C8C C9C C27C -9.3(16)
C7C C8C C9C C27C 146.1(12)
C24C C8C C9C C10C -146.2(10)
C7C C8C C9C C10C 9.1(18)
C6A C2A C10C C11C -12.3(11)
C6B C2A C10C C11C -156(3)
C1 C2A C10C C11C 172.0(7)
C3C C2A C10C C11C -17.0(12)
C7B C2A C10C C11C -16.6(14)
C7A C2A C10C C11C -158(2)
C6A C2A C10C C9C 142.9(13)
C6B C2A C10C C9C -0.7(18)
C1 C2A C10C C9C -32.9(19)
C3C C2A C10C C9C 138.1(13)
C7B C2A C10C C9C 138.6(12)
C7A C2A C10C C9C -2.5(11)
C27C C9C C10C C2A -159.9(11)
C8C C9C C10C C2A -20.8(16)
C27C C9C C10C C11C -6.6(18)
C8C C9C C10C C11C 132.4(12)
C2A C10C C11C C29C 167.2(9)
C9C C10C C11C C29C 11(2)
C2A C10C C11C C12C 15.0(16)
C9C C10C C11C C12C -141.3(12)
C29C C11C C12C C3C -156.5(12)
C10C C11C C12C C3C -4.9(17)
C29C C11C C12C C13C 6(2)
C10C C11C C12C C13C 157.5(12)
C4C C3C C12C C11C 148.1(12)
C2A C3C C12C C11C -5.8(17)
C4C C3C C12C C13C -11(3)
C2A C3C C12C C13C -164.5(14)
C11C C12C C13C C14C -147.7(13)
C3C C12C C13C C14C 9(2)
C11C C12C C13C C31C -2(2)
C3C C12C C13C C31C 154.1(16)
C31C C13C C14C C15C -147.6(11)
C12C C13C C14C C15C -2.6(18)
C31C C13C C14C C34C -1.3(18)
C12C C13C C14C C34C 143.8(12)
C13C C14C C15C C16C 148.9(11)
C34C C14C C15C C16C -0.7(14)
C13C C14C C15C C4C 0.1(18)
C34C C14C C15C C4C -149.6(11)
C5C C4C C15C C14C 145.5(12)
C3C C4C C15C C14C -2.1(19)
C5C C4C C15C C16C 2(2)
C3C C4C C15C C16C -145.8(12)
C14C C15C C16C C17C -143.8(10)
C4C C15C C16C C17C 1.8(19)
C14C C15C C16C C35C -0.1(13)
C4C C15C C16C C35C 145.5(11)
C15C C16C C17C C38C 151.1(10)
C35C C16C C17C C38C 12.9(17)
C15C C16C C17C C18C -3.2(17)
C35C C16C C17C C18C -141.4(11)
C38C C17C C18C C19C -4.8(17)
C16C C17C C18C C19C 148.5(11)
C38C C17C C18C C5C -152.3(12)
C16C C17C C18C C5C 1.0(19)
C4C C5C C18C C19C -146.5(13)
C6C C5C C18C C19C 6.9(16)
C4C C5C C18C C17C 3(2)
C6C C5C C18C C17C 156.3(11)
C17C C18C C19C C20C -150.2(12)
C5C C18C C19C C20C -0.9(17)
C17C C18C C19C C40C -1.8(19)
C5C C18C C19C C40C 147.6(12)
C18C C19C C20C C21C 142.6(13)
C40C C19C C20C C21C -7(2)
C18C C19C C20C C6C -5.8(17)
C40C C19C C20C C6C -155.6(13)
C1A C6C C20C C19C 164.2(12)
C5C C6C C20C C19C 11(2)
C1A C6C C20C C21C 18(3)
C5C C6C C20C C21C -135.6(14)
C19C C20C C21C C42C 9(2)
C6C C20C C21C C42C 151.6(14)
C19C C20C C21C C22C -137.7(13)
C6C C20C C21C C22C 5(2)
C42C C21C C22C C7C -158.0(11)
C20C C21C C22C C7C -10.0(18)
C42C C21C C22C C23C -2.5(17)
C20C C21C C22C C23C 145.4(12)
C8C C7C C22C C21C 146.8(11)
C1A C7C C22C C21C -4.9(16)
C8C C7C C22C C23C -10.8(13)
C1A C7C C22C C23C -162.5(9)
C21C C22C C23C C44C 1.0(19)
C7C C22C C23C C44C 159.2(11)
C21C C22C C23C C24C -149.9(11)
C7C C22C C23C C24C 8.3(14)
C44C C23C C24C C25C 2.4(19)
C22C C23C C24C C25C 153.2(10)
C44C C23C C24C C8C -153.0(11)
C22C C23C C24C C8C -2.2(14)
C9C C8C C24C C25C 5.6(19)
C7C C8C C24C C25C -156.2(11)
C9C C8C C24C C23C 157.5(10)
C7C C8C C24C C23C -4.3(14)
C23C C24C C25C C26C -153.3(12)
C8C C24C C25C C26C -3.7(19)
C23C C24C C25C C46C -3.6(17)
C8C C24C C25C C46C 146.0(12)
C24C C25C C26C C27C 5.7(19)
C46C C25C C26C C27C -144.4(12)
C24C C25C C26C C49C 151.8(11)
C46C C25C C26C C49C 1.7(19)
C10C C9C C27C C26C 147.2(12)
C8C C9C C27C C26C 11.8(18)
C10C C9C C27C C28C -2.8(18)
C8C C9C C27C C28C -138.2(11)
C25C C26C C27C C9C -10(2)
C49C C26C C27C C9C -159.0(11)
C25C C26C C27C C28C 144.7(13)
C49C C26C C27C C28C -4.0(15)
C9C C27C C28C C29C 8.2(18)
C26C C27C C28C C29C -144.9(11)
C9C C27C C28C C50C 154.9(11)
C26C C27C C28C C50C 1.9(14)
C50C C28C C29C C30C 3.8(17)
C27C C28C C29C C30C 144.8(10)
C50C C28C C29C C11C -144.7(11)
C27C C28C C29C C11C -3.7(16)
C12C C11C C29C C30C -5.8(19)
C10C C11C C29C C30C -153.9(12)
C12C C11C C29C C28C 142.7(13)
C10C C11C C29C C28C -5.3(18)
C28C C29C C30C C31C -146.7(11)
C11C C29C C30C C31C 2.5(18)
C28C C29C C30C C52C -2.7(18)
C11C C29C C30C C52C 146.5(11)
C14C C13C C31C C30C 141.1(11)
C12C C13C C31C C30C -0.6(18)
C14C C13C C31C C32C 1.2(17)
C12C C13C C31C C32C -140.5(12)
C29C C30C C31C C13C 0.6(19)
C52C C30C C31C C13C -148.7(10)
C29C C30C C31C C32C 143.5(10)
C52C C30C C31C C32C -5.8(14)
C13C C31C C32C C53C 150.2(11)
C30C C31C C32C C53C 6.9(14)
C13C C31C C32C C33C 4.1(17)
C30C C31C C32C C33C -139.2(11)
C53C C32C C33C C34C -150.1(12)
C31C C32C C33C C34C -8.9(17)
C53C C32C C33C C56C 4.8(17)
C31C C32C C33C C56C 146.0(11)
C32C C33C C34C C35C 152.2(11)
C56C C33C C34C C35C -1(2)
C32C C33C C34C C14C 8.8(19)
C56C C33C C34C C14C -144.6(12)
C13C C14C C34C C33C -4(2)
C15C C14C C34C C33C 148.6(11)
C13C C14C C34C C35C -151.3(10)
C15C C14C C34C C35C 1.3(14)
C33C C34C C35C C36C -2(2)
C14C C34C C35C C36C 145.7(11)
C33C C34C C35C C16C -149.2(12)
C14C C34C C35C C16C -1.4(14)
C17C C16C C35C C36C -3.7(18)
C15C C16C C35C C36C -146.4(10)
C17C C16C C35C C34C 143.6(11)
C15C C16C C35C C34C 0.9(13)
C34C C35C C36C C37C -151.4(12)
C16C C35C C36C C37C -8.4(17)
C34C C35C C36C C57C 3.3(18)
C16C C35C C36C C57C 146.3(10)
C35C C36C C37C C60C 152.8(11)
C57C C36C C37C C60C -1.3(18)
C35C C36C C37C C38C 10.6(17)
C57C C36C C37C C38C -143.5(11)
C16C C17C C38C C39C -149.3(11)
C18C C17C C38C C39C 5.2(17)
C16C C17C C38C C37C -10.6(18)
C18C C17C C38C C37C 143.9(12)
C60C C37C C38C C17C -145.2(11)
C36C C37C C38C C17C -1.1(19)
C60C C37C C38C C39C -1.8(15)
C36C C37C C38C C39C 142.3(10)
C17C C38C C39C C61C 146.4(10)
C37C C38C C39C C61C 0.1(13)
C17C C38C C39C C40C 0.7(18)
C37C C38C C39C C40C -145.7(11)
C20C C19C C40C C41C -1.7(19)
C18C C19C C40C C41C -146.0(12)
C20C C19C C40C C39C 151.1(13)
C18C C19C C40C C39C 6.7(17)
C61C C39C C40C C41C -0.5(17)
C38C C39C C40C C41C 144.0(12)
C61C C39C C40C C19C -150.9(10)
C38C C39C C40C C19C -6.4(17)
C19C C40C C41C C42C 8.5(17)
C39C C40C C41C C42C -139.9(11)
C19C C40C C41C C63C 144.5(11)
C39C C40C C41C C63C -3.9(18)
C22C C21C C42C C43C 0.4(18)
C20C C21C C42C C43C -146.0(13)
C22C C21C C42C C41C 143.9(11)
C20C C21C C42C C41C -2.5(19)
C40C C41C C42C C21C -6.5(18)
C63C C41C C42C C21C -148.8(11)
C40C C41C C42C C43C 141.0(10)
C63C C41C C42C C43C -1.3(14)
C21C C42C C43C C64C 150.2(11)
C41C C42C C43C C64C 3.4(14)
C21C C42C C43C C44C 3.2(19)
C41C C42C C43C C44C -143.6(10)
C22C C23C C44C C43C 2.5(18)
C24C C23C C44C C43C 148.7(11)
C22C C23C C44C C45C -141.8(12)
C24C C23C C44C C45C 4.5(19)
C64C C43C C44C C23C -147.0(11)
C42C C43C C44C C23C -4.6(17)
C64C C43C C44C C45C 1.1(16)
C42C C43C C44C C45C 143.5(12)
C23C C44C C45C C66C 147.8(12)
C43C C44C C45C C66C 2.1(17)
C23C C44C C45C C46C -9.2(17)
C43C C44C C45C C46C -154.9(10)
C24C C25C C46C C47C -150.8(11)
C26C C25C C46C C47C -3.9(18)
C24C C25C C46C C45C -1.4(17)
C26C C25C C46C C45C 145.5(11)
C44C C45C C46C C47C 157.3(11)
C66C C45C C46C C47C -1.2(17)
C44C C45C C46C C25C 7.6(17)
C66C C45C C46C C25C -150.8(10)
C25C C46C C47C C48C 6.2(18)
C45C C46C C47C C48C -144.0(11)
C25C C46C C47C C68C 146.0(12)
C45C C46C C47C C68C -4.1(19)
C46C C47C C48C C49C -7(2)
C68C C47C C48C C49C -152.6(11)
C46C C47C C48C C70C 141.0(11)
C68C C47C C48C C70C -5.0(14)
C47C C48C C49C C50C 144.2(11)
C70C C48C C49C C50C -0.3(18)
C47C C48C C49C C26C 4(2)
C70C C48C C49C C26C -140.2(12)
C25C C26C C49C C48C -2(2)
C27C C26C C49C C48C 149.5(11)
C25C C26C C49C C50C -146.7(11)
C27C C26C C49C C50C 4.6(15)
C29C C28C C50C C51C -0.9(17)
C27C C28C C50C C51C -145.0(10)
C29C C28C C50C C49C 145.1(10)
C27C C28C C50C C49C 1.0(13)
C48C C49C C50C C28C -148.4(11)
C26C C49C C50C C28C -3.4(14)
C48C C49C C50C C51C -5.3(18)
C26C C49C C50C C51C 139.6(11)
C28C C50C C51C C52C -3.2(16)
C49C C50C C51C C52C -143.5(11)
C28C C50C C51C C71C 146.7(10)
C49C C50C C51C C71C 6.5(16)
C50C C51C C52C C30C 4.1(17)
C71C C51C C52C C30C -143.8(10)
C50C C51C C52C C53C 143.9(11)
C71C C51C C52C C53C -4.0(18)
C29C C30C C52C C51C -1.1(18)
C31C C30C C52C C51C 147.9(10)
C29C C30C C52C C53C -146.6(11)
C31C C30C C52C C53C 2.4(14)
C33C C32C C53C C54C -5.5(19)
C31C C32C C53C C54C -152.2(11)
C33C C32C C53C C52C 141.5(11)
C31C C32C C53C C52C -5.2(14)
C51C C52C C53C C54C 5(2)
C30C C52C C53C C54C 147.5(11)
C51C C52C C53C C32C -140.9(11)
C30C C52C C53C C32C 1.8(14)
C32C C53C C54C C55C 3.5(19)
C52C C53C C54C C55C -138.8(13)
C32C C53C C54C C72C 143.0(11)
C52C C53C C54C C72C 0.7(17)
C53C C54C C55C C56C -1.0(18)
C72C C54C C55C C56C -141.5(10)
C53C C54C C55C C74C 147.7(11)
C72C C54C C55C C74C 7.2(13)
C54C C55C C56C C57C 148.5(10)
C74C C55C C56C C57C 3.8(17)
C54C C55C C56C C33C 0.3(17)
C74C C55C C56C C33C -144.3(11)
C34C C33C C56C C57C 3.0(17)
C32C C33C C56C C57C -150.5(10)
C34C C33C C56C C55C 151.3(12)
C32C C33C C56C C55C -2.3(16)
C55C C56C C57C C58C 4.0(17)
C33C C56C C57C C58C 153.6(10)
C55C C56C C57C C36C -151.5(10)
C33C C56C C57C C36C -1.8(17)
C35C C36C C57C C56C -1.2(17)
C37C C36C C57C C56C 152.7(11)
C35C C36C C57C C58C -157.4(10)
C37C C36C C57C C58C -3.5(16)
C56C C57C C58C C75C -10.0(19)
C36C C57C C58C C75C 146.9(11)
C56C C57C C58C C59C -149.6(11)
C36C C57C C58C C59C 7.4(17)
C75C C58C C59C C60C -151.4(10)
C57C C58C C59C C60C -6.4(18)
C75C C58C C59C C77C -7.3(13)
C57C C58C C59C C77C 137.7(11)
C58C C59C C60C C37C 1.0(19)
C77C C59C C60C C37C -137.0(12)
C58C C59C C60C C61C 139.3(11)
C77C C59C C60C C61C 1.3(18)
C38C C37C C60C C59C 146.5(11)
C36C C37C C60C C59C 2.8(19)
C38C C37C C60C C61C 2.6(14)
C36C C37C C60C C61C -141.1(11)
C38C C39C C61C C60C 1.5(13)
C40C C39C C61C C60C 151.8(9)
C38C C39C C61C C62C -145.5(10)
C40C C39C C61C C62C 4.8(16)
C59C C60C C61C C39C -148.4(10)
C37C C60C C61C C39C -2.4(13)
C59C C60C C61C C62C -0.2(16)
C37C C60C C61C C62C 145.7(10)
C39C C61C C62C C63C -5.1(16)
C60C C61C C62C C63C -148.6(10)
C39C C61C C62C C78C 141.1(11)
C60C C61C C62C C78C -2.5(16)
C78C C62C C63C C64C -2.3(18)
C61C C62C C63C C64C 143.5(10)
C78C C62C C63C C41C -145.2(11)
C61C C62C C63C C41C 0.7(17)
C40C C41C C63C C62C 3.5(18)
C42C C41C C63C C62C 145.2(11)
C40C C41C C63C C64C -142.9(11)
C42C C41C C63C C64C -1.2(14)
C44C C43C C64C C65C -1.9(17)
C42C C43C C64C C65C -148.6(11)
C44C C43C C64C C63C 142.6(11)
C42C C43C C64C C63C -4.1(13)
C62C C63C C64C C65C 0.9(18)
C41C C63C C64C C65C 147.4(10)
C62C C63C C64C C43C -143.2(10)
C41C C63C C64C C43C 3.3(14)
C43C C64C C65C C66C -0.9(18)
C63C C64C C65C C66C -140.8(12)
C43C C64C C65C C79C 141.3(11)
C63C C64C C65C C79C 1.4(18)
C64C C65C C66C C67C 153.1(10)
C79C C65C C66C C67C 6.4(14)
C64C C65C C66C C45C 4.1(19)
C79C C65C C66C C45C -142.6(11)
C44C C45C C66C C65C -4.9(19)
C46C C45C C66C C65C 151.7(11)
C44C C45C C66C C67C -151.8(11)
C46C C45C C66C C67C 4.8(17)
C65C C66C C67C C68C -152.2(10)
C45C C66C C67C C68C -3.4(18)
C65C C66C C67C C80C -6.7(14)
C45C C66C C67C C80C 142.1(10)
C80C C67C C68C C69C 1.9(17)
C66C C67C C68C C69C 139.9(11)
C80C C67C C68C C47C -139.8(11)
C66C C67C C68C C47C -1.9(18)
C46C C47C C68C C67C 6(2)
C48C C47C C68C C67C 150.8(10)
C46C C47C C68C C69C -138.5(13)
C48C C47C C68C C69C 6.3(14)
C67C C68C C69C C82C -5.2(18)
C47C C68C C69C C82C 140.2(11)
C67C C68C C69C C70C -150.5(10)
C47C C68C C69C C70C -5.2(14)
C82C C69C C70C C71C -1.8(19)
C68C C69C C70C C71C 146.0(11)
C82C C69C C70C C48C -145.9(10)
C68C C69C C70C C48C 1.9(13)
C49C C48C C70C C71C 3.7(17)
C47C C48C C70C C71C -144.7(11)
C49C C48C C70C C69C 150.4(11)
C47C C48C C70C C69C 2.0(13)
C69C C70C C71C C72C 7.8(18)
C48C C70C C71C C72C 147.9(11)
C69C C70C C71C C51C -142.2(11)
C48C C70C C71C C51C -2.1(18)
C50C C51C C71C C70C -2.8(16)
C52C C51C C71C C70C 148.1(11)
C50C C51C C71C C72C -153.1(10)
C52C C51C C71C C72C -2.2(16)
C70C C71C C72C C73C -7.1(18)
C51C C71C C72C C73C 145.9(11)
C70C C71C C72C C54C -144.6(11)
C51C C71C C72C C54C 8.4(18)
C55C C54C C72C C71C 138.4(12)
C53C C54C C72C C71C -7.8(18)
C55C C54C C72C C73C -5.8(12)
C53C C54C C72C C73C -152.0(9)
C71C C72C C73C C74C -144.4(11)
C54C C72C C73C C74C 2.5(14)
C71C C72C C73C C82C 0.8(19)
C54C C72C C73C C82C 147.7(9)
C72C C73C C74C C75C 143.6(12)
C82C C73C C74C C75C -2.8(18)
C72C C73C C74C C55C 1.3(14)
C82C C73C C74C C55C -145.1(10)
C54C C55C C74C C75C -152.2(10)
C56C C55C C74C C75C -5.9(18)
C54C C55C C74C C73C -5.4(13)
C56C C55C C74C C73C 140.9(11)
C73C C74C C75C C58C -137.9(12)
C55C C74C C75C C58C -0.2(18)
C73C C74C C75C C76C 7.0(18)
C55C C74C C75C C76C 144.7(10)
C59C C58C C75C C74C 153.3(10)
C57C C58C C75C C74C 8.2(19)
C59C C58C C75C C76C 7.1(13)
C57C C58C C75C C76C -138.0(11)
C74C C75C C76C C77C -152.0(10)
C58C C75C C76C C77C -3.9(14)
C74C C75C C76C C81C -7.0(17)
C58C C75C C76C C81C 141.1(12)
C81C C76C C77C C59C -146.2(11)
C75C C76C C77C C59C -1.0(14)
C81C C76C C77C C78C 3(2)
C75C C76C C77C C78C 148.0(10)
C60C C59C C77C C76C 147.5(11)
C58C C59C C77C C76C 5.2(15)
C60C C59C C77C C78C 0(2)
C58C C59C C77C C78C -142.2(11)
C63C C62C C78C C79C 1.5(18)
C61C C62C C78C C79C -143.5(11)
C63C C62C C78C C77C 148.6(11)
C61C C62C C78C C77C 3.6(16)
C76C C77C C78C C79C 3.1(18)
C59C C77C C78C C79C 147.8(12)
C76C C77C C78C C62C -147.4(12)
C59C C77C C78C C62C -2.7(18)
C62C C78C C79C C80C 143.4(13)
C77C C78C C79C C80C -5(2)
C62C C78C C79C C65C 0.7(18)
C77C C78C C79C C65C -147.4(10)
C66C C65C C79C C80C -3.7(14)
C64C C65C C79C C80C -151.6(11)
C66C C65C C79C C78C 145.7(12)
C64C C65C C79C C78C -2.2(18)
C78C C79C C80C C67C -145.8(12)
C65C C79C C80C C67C -0.5(14)
C78C C79C C80C C81C 0(2)
C65C C79C C80C C81C 145.5(11)
C68C C67C C80C C79C 148.2(11)
C66C C67C C80C C79C 3.9(13)
C68C C67C C80C C81C 0.3(17)
C66C C67C C80C C81C -144.0(10)
C77C C76C C81C C80C -7(2)
C75C C76C C81C C80C -146.4(11)
C77C C76C C81C C82C 142.4(12)
C75C C76C C81C C82C 3.2(18)
C79C C80C C81C C76C 6.0(19)
C67C C80C C81C C76C 149.4(11)
C79C C80C C81C C82C -143.1(13)
C67C C80C C81C C82C 0.3(17)
C68C C69C C82C C73C -147.1(11)
C70C C69C C82C C73C -5.1(17)
C68C C69C C82C C81C 5.6(18)
C70C C69C C82C C81C 147.6(11)
C74C C73C C82C C69C 150.2(11)
C72C C73C C82C C69C 5.6(17)
C74C C73C C82C C81C -1.5(16)
C72C C73C C82C C81C -146.1(11)
C76C C81C C82C C69C -151.7(11)
C80C C81C C82C C69C -3.0(17)
C76C C81C C82C C73C 1.1(17)
C80C C81C C82C C73C 149.8(10)
C1D C11 C12 C16 -76(3)
C2D C11 C12 C16 -179(3)
C13 C11 C12 C16 54(3)
C1D C11 C12 C17 168.6(18)
C2D C11 C12 C17 66(3)
C13 C11 C12 C17 -61(2)
C12 C11 C13 C14 -58(2)
C1D C11 C13 C14 77(3)
C2D C11 C13 C14 177.0(18)
C12 C11 C13 C15 61(2)
C1D C11 C13 C15 -164(2)
C2D C11 C13 C15 -64(3)
C15 C13 C14 C18 -65(2)
C11 C13 C14 C18 55(3)
C14 C13 C15 C19 61(2)
C11 C13 C15 C19 -61(3)
C11 C12 C16 C18 -64(4)
C17 C12 C16 C18 54(4)
C16 C12 C17 C19 -53(3)
C11 C12 C17 C19 60(2)
C12 C16 C18 C20 -53(4)
C12 C16 C18 C14 62(4)
C13 C14 C18 C16 -50(3)
C13 C14 C18 C20 62(3)
C13 C15 C19 C20 -57(3)
C13 C15 C19 C17 62(2)
C12 C17 C19 C20 62(2)
C12 C17 C19 C15 -61(2)
C15 C19 C20 C18 56(3)
C17 C19 C20 C18 -65(3)
C16 C18 C20 C19 55(3)
C14 C18 C20 C19 -58(3)
C12 C11 C1D C10D 155(2)
C2D C11 C1D C10D -91(3)
C13 C11 C1D C10D 25(3)
C12 C11 C1D C3D -27(2)
C2D C11 C1D C3D 87(3)
C13 C11 C1D C3D -156(2)
C12 C11 C2D C6D 40(3)
C1D C11 C2D C6D -82(3)
C13 C11 C2D C6D 164.5(19)
C12 C11 C2D C7D -163(2)
C1D C11 C2D C7D 75(3)
C13 C11 C2D C7D -39.3(18)
C10D C1D C3D C12D -9.1(16)
C11 C1D C3D C12D 172.3(12)
C10D C1D C3D C4D 127.5(15)
C11 C1D C3D C4D -51(2)
C12D C3D C4D C5D 130.5(16)
C1D C3D C4D C5D 1(3)
C12D C3D C4D C15D -22(2)
C1D C3D C4D C15D -151.4(15)
C15D C4D C5D C18D 1(3)
C3D C4D C5D C18D -149.9(16)
C15D C4D C5D C6D 148.4(18)
C3D C4D C5D C6D -2(3)
C11 C2D C6D C20D -177.3(15)
C7D C2D C6D C20D 25(2)
C11 C2D C6D C5D 39(3)
C7D C2D C6D C5D -118(2)
C4D C5D C6D C2D 7(3)
C18D C5D C6D C2D 156.3(18)
C4D C5D C6D C20D -141.6(17)
C18D C5D C6D C20D 8(2)
C6D C2D C7D C22D -30.1(18)
C11 C2D C7D C22D 171.5(16)
C6D C2D C7D C8D 125.5(18)
C11 C2D C7D C8D -33(2)
C22D C7D C8D C24D -1.2(19)
C2D C7D C8D C24D -158.2(15)
C22D C7D C8D C9D 141.6(16)
C2D C7D C8D C9D -15(3)
C24D C8D C9D C27D -7(2)
C7D C8D C9D C27D -144.9(16)
C24D C8D C9D C10D 145.7(16)
C7D C8D C9D C10D 8(3)
C11 C1D C10D C11D -169.6(12)
C3D C1D C10D C11D 11.9(18)
C11 C1D C10D C9D 50(3)
C3D C1D C10D C9D -128.5(18)
C27D C9D C10D C1D 151.9(19)
C8D C9D C10D C1D 0(3)
C27D C9D C10D C11D 14(2)
C8D C9D C10D C11D -137.3(17)
C1D C10D C11D C29D -163.5(15)
C9D C10D C11D C29D -17(3)
C1D C10D C11D C12D -10(2)
C9D C10D C11D C12D 136.4(15)
C29D C11D C12D C3D 159.6(15)
C10D C11D C12D C3D 4(2)
C29D C11D C12D C13D 0(3)
C10D C11D C12D C13D -155.0(17)
C4D C3D C12D C11D -137.6(15)
C1D C3D C12D C11D 2.8(19)
C4D C3D C12D C13D 21(2)
C1D C3D C12D C13D 161.6(16)
C11D C12D C13D C14D 149.9(17)
C3D C12D C13D C14D -8(3)
C11D C12D C13D C31D -2(3)
C3D C12D C13D C31D -159.0(17)
C31D C13D C14D C15D 148.0(17)
C12D C13D C14D C15D -4(3)
C31D C13D C14D C34D 10(3)
C12D C13D C14D C34D -141.3(17)
C13D C14D C15D C16D -146.0(16)
C34D C14D C15D C16D -3(2)
C13D C14D C15D C4D 1(3)
C34D C14D C15D C4D 143.7(18)
C5D C4D C15D C14D -141.6(19)
C3D C4D C15D C14D 12(3)
C5D C4D C15D C16D 2(3)
C3D C4D C15D C16D 155.0(17)
C14D C15D C16D C17D 146.8(17)
C4D C15D C16D C17D -3(3)
C14D C15D C16D C35D 2(2)
C4D C15D C16D C35D -147.9(17)
C15D C16D C17D C38D -149.4(18)
C35D C16D C17D C38D -6(3)
C15D C16D C17D C18D 2(3)
C35D C16D C17D C18D 144.8(16)
C38D C17D C18D C19D 6(3)
C16D C17D C18D C19D -147.1(17)
C38D C17D C18D C5D 153.9(18)
C16D C17D C18D C5D 1(3)
C4D C5D C18D C19D 149.8(15)
C6D C5D C18D C19D -2(2)
C4D C5D C18D C17D -2(3)
C6D C5D C18D C17D -153.8(18)
C17D C18D C19D C20D 148.0(16)
C5D C18D C19D C20D -5(2)
C17D C18D C19D C40D 3(3)
C5D C18D C19D C40D -149.9(16)
C18D C19D C20D C21D -147.1(17)
C40D C19D C20D C21D -2(3)
C18D C19D C20D C6D 11(2)
C40D C19D C20D C6D 155.7(18)
C2D C6D C20D C19D -164.2(16)
C5D C6D C20D C19D -11(2)
C2D C6D C20D C21D -7(3)
C5D C6D C20D C21D 146.1(17)
C19D C20D C21D C22D 147.1(18)
C6D C20D C21D C22D -9(3)
C19D C20D C21D C42D -5(3)
C6D C20D C21D C42D -161.0(19)
C42D C21D C22D C23D 12(3)
C20D C21D C22D C23D -140.7(18)
C42D C21D C22D C7D 156.0(17)
C20D C21D C22D C7D 3(3)
C8D C7D C22D C21D -143.8(16)
C2D C7D C22D C21D 16(3)
C8D C7D C22D C23D 4(2)
C2D C7D C22D C23D 164.0(14)
C21D C22D C23D C44D -5(3)
C7D C22D C23D C44D -153.1(17)
C21D C22D C23D C24D 143.3(17)
C7D C22D C23D C24D -5(2)
C44D C23D C24D C25D -1(3)
C22D C23D C24D C25D -150.2(16)
C44D C23D C24D C8D 153.3(17)
C22D C23D C24D C8D 4(2)
C9D C8D C24D C25D 6(3)
C7D C8D C24D C25D 151.4(17)
C9D C8D C24D C23D -147.7(16)
C7D C8D C24D C23D -2(2)
C23D C24D C25D C26D 157.2(17)
C8D C24D C25D C26D 6(3)
C23D C24D C25D C46D -3(3)
C8D C24D C25D C46D -153.7(16)
C24D C25D C26D C27D -16(3)
C46D C25D C26D C27D 143.0(17)
C24D C25D C26D C49D -149.4(17)
C46D C25D C26D C49D 10(3)
C10D C9D C27D C26D -155.8(17)
C8D C9D C27D C26D -3(3)
C10D C9D C27D C28D -6(3)
C8D C9D C27D C28D 147.3(17)
C25D C26D C27D C9D 15(3)
C49D C26D C27D C9D 151.4(16)
C25D C26D C27D C28D -137.8(17)
C49D C26D C27D C28D -2(2)
C9D C27D C28D C29D -2(3)
C26D C27D C28D C29D 152.5(17)
C9D C27D C28D C50D -156.0(15)
C26D C27D C28D C50D -1(2)
C50D C28D C29D C30D 6(3)
C27D C28D C29D C30D -142.2(17)
C50D C28D C29D C11D 148.7(18)
C27D C28D C29D C11D 0(3)
C12D C11D C29D C30D 1(3)
C10D C11D C29D C30D 151.0(17)
C12D C11D C29D C28D -140.1(17)
C10D C11D C29D C28D 10(3)
C28D C29D C30D C31D 139.5(18)
C11D C29D C30D C31D -1(3)
C28D C29D C30D C52D -4(3)
C11D C29D C30D C52D -144.2(16)
C14D C13D C31D C30D -150.8(17)
C12D C13D C31D C30D 1(3)
C14D C13D C31D C32D 0(3)
C12D C13D C31D C32D 152.5(17)
C29D C30D C31D C13D 0(3)
C52D C30D C31D C13D 149.3(17)
C29D C30D C31D C32D -154.1(15)
C52D C30D C31D C32D -4(2)
C13D C31D C32D C53D -148.8(17)
C30D C31D C32D C53D 5(2)
C13D C31D C32D C33D -13(3)
C30D C31D C32D C33D 141.0(15)
C53D C32D C33D C34D 145.0(18)
C31D C32D C33D C34D 15(3)
C53D C32D C33D C56D -9(3)
C31D C32D C33D C56D -139.3(16)
C32D C33D C34D C35D -151.2(17)
C56D C33D C34D C35D 3(3)
C32D C33D C34D C14D -5(3)
C56D C33D C34D C14D 149.8(17)
C13D C14D C34D C33D -8(3)
C15D C14D C34D C33D -148.7(18)
C13D C14D C34D C35D 143.6(16)
C15D C14D C34D C35D 3(2)
C33D C34D C35D C36D -3(3)
C14D C34D C35D C36D -152.4(15)
C33D C34D C35D C16D 147.9(19)
C14D C34D C35D C16D -2(2)
C17D C16D C35D C36D -2(3)
C15D C16D C35D C36D 146.1(18)
C17D C16D C35D C34D -148.8(17)
C15D C16D C35D C34D 0(2)
C34D C35D C36D C37D 151.9(18)
C16D C35D C36D C37D 8(3)
C34D C35D C36D C57D 2(3)
C16D C35D C36D C57D -141.3(18)
C35D C36D C37D C60D -150.8(18)
C57D C36D C37D C60D 0(3)
C35D C36D C37D C38D -7(3)
C57D C36D C37D C38D 144.3(18)
C16D C17D C38D C39D 144.9(17)
C18D C17D C38D C39D -6(3)
C16D C17D C38D C37D 8(3)
C18D C17D C38D C37D -142.6(17)
C60D C37D C38D C17D 146.7(15)
C36D C37D C38D C17D -1(3)
C60D C37D C38D C39D 4(2)
C36D C37D C38D C39D -143.3(18)
C17D C38D C39D C61D -143.3(16)
C37D C38D C39D C61D -2(2)
C17D C38D C39D C40D -4(3)
C37D C38D C39D C40D 137.4(17)
C20D C19D C40D C41D 10(3)
C18D C19D C40D C41D 149.2(17)
C20D C19D C40D C39D -151.1(17)
C18D C19D C40D C39D -12(3)
C61D C39D C40D C41D -7(3)
C38D C39D C40D C41D -146.2(19)
C61D C39D C40D C19D 151.3(16)
C38D C39D C40D C19D 12(3)
C19D C40D C41D C42D -11(3)
C39D C40D C41D C42D 147.0(19)
C19D C40D C41D C63D -149.3(16)
C39D C40D C41D C63D 8(3)
C22D C21D C42D C43D -10(3)
C20D C21D C42D C43D 142.1(19)
C22D C21D C42D C41D -147.9(18)
C20D C21D C42D C41D 4(3)
C40D C41D C42D C21D 4(3)
C63D C41D C42D C21D 146.8(17)
C40D C41D C42D C43D -139.3(16)
C63D C41D C42D C43D 4(2)
C21D C42D C43D C64D -145.0(18)
C41D C42D C43D C64D -2(2)
C21D C42D C43D C44D 0(3)
C41D C42D C43D C44D 142.7(16)
C22D C23D C44D C43D -5(3)
C24D C23D C44D C43D -148.7(17)
C22D C23D C44D C45D 144.6(18)
C24D C23D C44D C45D 1(3)
C64D C43D C44D C23D 147.9(18)
C42D C43D C44D C23D 7(3)
C64D C43D C44D C45D -5(3)
C42D C43D C44D C45D -146.2(18)
C23D C44D C45D C66D -149.4(17)
C43D C44D C45D C66D 1(3)
C23D C44D C45D C46D 3(3)
C43D C44D C45D C46D 153.7(15)
C24D C25D C46D C47D 152.8(16)
C26D C25D C46D C47D -5(3)
C24D C25D C46D C45D 7(3)
C26D C25D C46D C45D -151.1(16)
C44D C45D C46D C47D -152.7(16)
C66D C45D C46D C47D 1(3)
C44D C45D C46D C25D -7(2)
C66D C45D C46D C25D 146.8(16)
C25D C46D C47D C48D 2(3)
C45D C46D C47D C48D 149.7(17)
C25D C46D C47D C68D -145.1(17)
C45D C46D C47D C68D 2(3)
C46D C47D C48D C49D -4(3)
C68D C47D C48D C49D 148.6(15)
C46D C47D C48D C70D -139.7(18)
C68D C47D C48D C70D 13(2)
C47D C48D C49D C50D -140.6(17)
C70D C48D C49D C50D -8(3)
C47D C48D C49D C26D 9(3)
C70D C48D C49D C26D 141.2(18)
C25D C26D C49D C48D -11(3)
C27D C26D C49D C48D -149.8(16)
C25D C26D C49D C50D 142.7(15)
C27D C26D C49D C50D 4(2)
C29D C28D C50D C49D -148.7(18)
C27D C28D C50D C49D 4(2)
C29D C28D C50D C51D -9(3)
C27D C28D C50D C51D 144.3(15)
C48D C49D C50D C28D 148.6(17)
C26D C49D C50D C28D -5(2)
C48D C49D C50D C51D 11(3)
C26D C49D C50D C51D -143.0(16)
C28D C50D C51D C52D 9(3)
C49D C50D C51D C52D 144.6(17)
C28D C50D C51D C71D -146.4(17)
C49D C50D C51D C71D -10(2)
C29D C30D C52D C51D 4(3)
C31D C30D C52D C51D -143.6(16)
C29D C30D C52D C53D 149.7(16)
C31D C30D C52D C53D 2(2)
C50D C51D C52D C30D -7(3)
C71D C51D C52D C30D 148.2(16)
C50D C51D C52D C53D -145.0(18)
C71D C51D C52D C53D 10(3)
C33D C32D C53D C54D 9(3)
C31D C32D C53D C54D 145.2(17)
C33D C32D C53D C52D -140.0(15)
C31D C32D C53D C52D -4(2)
C30D C52D C53D C54D -148.3(15)
C51D C52D C53D C54D -7(3)
C30D C52D C53D C32D 1(2)
C51D C52D C53D C32D 142.1(16)
C32D C53D C54D C55D -4(3)
C52D C53D C54D C55D 141.7(19)
C32D C53D C54D C72D -148.0(17)
C52D C53D C54D C72D -2(2)
C53D C54D C55D C56D 0(3)
C72D C54D C55D C56D 144.4(15)
C53D C54D C55D C74D -151.4(16)
C72D C54D C55D C74D -7(2)
C54D C55D C56D C57D -148.6(16)
C74D C55D C56D C57D -3(3)
C54D C55D C56D C33D 0(3)
C74D C55D C56D C33D 145.6(17)
C34D C33D C56D C57D -4(3)
C32D C33D C56D C57D 151.1(14)
C34D C33D C56D C55D -149.7(17)
C32D C33D C56D C55D 5(3)
C55D C56D C57D C58D -2(3)
C33D C56D C57D C58D -149.3(15)
C55D C56D C57D C36D 150.8(14)
C33D C56D C57D C36D 3(3)
C35D C36D C57D C56D -3(3)
C37D C36D C57D C56D -149.9(16)
C35D C36D C57D C58D 151.4(15)
C37D C36D C57D C58D 4(2)
C56D C57D C58D C75D 10(3)
C36D C57D C58D C75D -143.2(18)
C56D C57D C58D C59D 146.7(17)
C36D C57D C58D C59D -6(2)
C75D C58D C59D C60D 145.2(16)
C57D C58D C59D C60D 4(3)
C75D C58D C59D C77D 0(2)
C57D C58D C59D C77D -140.9(16)
C58D C59D C60D C37D 1(3)
C77D C59D C60D C37D 138.3(19)
C58D C59D C60D C61D -143.7(16)
C77D C59D C60D C61D -6(3)
C38D C37D C60D C59D -152.4(16)
C36D C37D C60D C59D -3(3)
C38D C37D C60D C61D -5(2)
C36D C37D C60D C61D 144.6(17)
C38D C39D C61D C60D -1(2)
C40D C39D C61D C60D -145.4(15)
C38D C39D C61D C62D 145.8(16)
C40D C39D C61D C62D 1(3)
C59D C60D C61D C39D 153.0(15)
C37D C60D C61D C39D 4(2)
C59D C60D C61D C62D 5(3)
C37D C60D C61D C62D -144.6(16)
C39D C61D C62D C63D 3(3)
C60D C61D C62D C63D 144.8(16)
C39D C61D C62D C78D -140.6(17)
C60D C61D C62D C78D 1(2)
C78D C62D C63D C64D 1(3)
C61D C62D C63D C64D -141.1(16)
C78D C62D C63D C41D 139.7(16)
C61D C62D C63D C41D -3(2)
C40D C41D C63D C62D -2(3)
C42D C41D C63D C62D -146.0(16)
C40D C41D C63D C64D 140.4(17)
C42D C41D C63D C64D -3(2)
C44D C43D C64D C65D 6(3)
C42D C43D C64D C65D 151.1(17)
C44D C43D C64D C63D -144.9(16)
C42D C43D C64D C63D 0(2)
C62D C63D C64D C65D -4(3)
C41D C63D C64D C65D -148.5(16)
C62D C63D C64D C43D 146.2(15)
C41D C63D C64D C43D 2(2)
C43D C64D C65D C66D -1(3)
C63D C64D C65D C66D 146.2(17)
C43D C64D C65D C79D -143.1(17)
C63D C64D C65D C79D 4(3)
C64D C65D C66D C67D -149.5(15)
C79D C65D C66D C67D -4(2)
C64D C65D C66D C45D -4(3)
C79D C65D C66D C45D 142.1(16)
C44D C45D C66D C65D 4(3)
C46D C45D C66D C65D -147.8(15)
C44D C45D C66D C67D 146.7(17)
C46D C45D C66D C67D -5(3)
C65D C66D C67D C68D 151.1(14)
C45D C66D C67D C68D 5(3)
C65D C66D C67D C80D 5(2)
C45D C66D C67D C80D -141.7(16)
C80D C67D C68D C69D -4(3)
C66D C67D C68D C69D -144.8(17)
C80D C67D C68D C47D 139.3(17)
C66D C67D C68D C47D -1(3)
C46D C47D C68D C67D -3(3)
C48D C47D C68D C67D -154.8(15)
C46D C47D C68D C69D 143.8(17)
C48D C47D C68D C69D -8(2)
C67D C68D C69D C82D 7(3)
C47D C68D C69D C82D -139.2(16)
C67D C68D C69D C70D 147.0(16)
C47D C68D C69D C70D 0(2)
C82D C69D C70D C71D -5(3)
C68D C69D C70D C71D -147.7(18)
C82D C69D C70D C48D 149.7(15)
C68D C69D C70D C48D 7(2)
C49D C48D C70D C71D 6(3)
C47D C48D C70D C71D 143.4(17)
C49D C48D C70D C69D -150.2(15)
C47D C48D C70D C69D -13(2)
C69D C70D C71D C72D -1(3)
C48D C70D C71D C72D -153.3(17)
C69D C70D C71D C51D 145.1(18)
C48D C70D C71D C51D -7(3)
C50D C51D C71D C70D 9(3)
C52D C51D C71D C70D -148.2(16)
C50D C51D C71D C72D 154.5(15)
C52D C51D C71D C72D -2(2)
C70D C71D C72D C73D 7(3)
C51D C71D C72D C73D -140.9(16)
C70D C71D C72D C54D 140.7(16)
C51D C71D C72D C54D -7(2)
C55D C54D C72D C71D -138.3(16)
C53D C54D C72D C71D 10(2)
C55D C54D C72D C73D 3.5(19)
C53D C54D C72D C73D 151.4(14)
C71D C72D C73D C74D 144.5(16)
C54D C72D C73D C74D 1.3(19)
C71D C72D C73D C82D -6(3)
C54D C72D C73D C82D -148.8(15)
C72D C73D C74D C75D -142.7(16)
C82D C73D C74D C75D 7(3)
C72D C73D C74D C55D -5(2)
C82D C73D C74D C55D 144.4(15)
C54D C55D C74D C75D 148.4(16)
C56D C55D C74D C75D -1(3)
C54D C55D C74D C73D 7(2)
C56D C55D C74D C73D -141.7(17)
C73D C74D C75D C58D 143(2)
C55D C74D C75D C58D 9(3)
C73D C74D C75D C76D -15(3)
C55D C74D C75D C76D -148.6(17)
C59D C58D C75D C74D -156.4(18)
C57D C58D C75D C74D -14(3)
C59D C58D C75D C76D 3(2)
C57D C58D C75D C76D 145.3(16)
C74D C75D C76D C77D 155.3(16)
C58D C75D C76D C77D -5(2)
C74D C75D C76D C81D 17(3)
C58D C75D C76D C81D -143.5(17)
C81D C76D C77D C59D 141.4(16)
C75D C76D C77D C59D 5(2)
C81D C76D C77D C78D -8(3)
C75D C76D C77D C78D -144.0(16)
C60D C59D C77D C76D -146.1(16)
C58D C59D C77D C76D -4(2)
C60D C59D C77D C78D 2(3)
C58D C59D C77D C78D 144.3(16)
C63D C62D C78D C79D 2(3)
C61D C62D C78D C79D 143.0(15)
C63D C62D C78D C77D -146.3(15)
C61D C62D C78D C77D -5(2)
C76D C77D C78D C79D 0(3)
C59D C77D C78D C79D -146.3(16)
C76D C77D C78D C62D 150.5(17)
C59D C77D C78D C62D 4(3)
C62D C78D C79D C80D -144.5(18)
C77D C78D C79D C80D 5(3)
C62D C78D C79D C65D -2(3)
C77D C78D C79D C65D 147.3(14)
C66D C65D C79D C80D 1(2)
C64D C65D C79D C80D 148.3(17)
C66D C65D C79D C78D -147.8(16)
C64D C65D C79D C78D -1(2)
C78D C79D C80D C67D 147.3(16)
C65D C79D C80D C67D 2(2)
C78D C79D C80D C81D -2(3)
C65D C79D C80D C81D -147.3(17)
C68D C67D C80D C79D -150.1(16)
C66D C67D C80D C79D -4(2)
C68D C67D C80D C81D 0(3)
C66D C67D C80D C81D 146.9(16)
C77D C76D C81D C80D 11(3)
C75D C76D C81D C80D 141.1(17)
C77D C76D C81D C82D -141.4(17)
C75D C76D C81D C82D -11(3)
C79D C80D C81D C76D -6(3)
C67D C80D C81D C76D -152.5(16)
C79D C80D C81D C82D 146.8(18)
C67D C80D C81D C82D 1(3)
C68D C69D C82D C73D 142.5(16)
C70D C69D C82D C73D 7(3)
C68D C69D C82D C81D -6(3)
C70D C69D C82D C81D -141.6(17)
C74D C73D C82D C69D -150.0(16)
C72D C73D C82D C69D -2(3)
C74D C73D C82D C81D -1(2)
C72D C73D C82D C81D 147.1(15)
C76D C81D C82D C69D 153.6(15)
C80D C81D C82D C69D 2(3)
C76D C81D C82D C73D 4(3)
C80D C81D C82D C73D -148.0(16)

loop_
_cod_changelog_entry_id
_cod_changelog_entry_author
_cod_changelog_entry_date
_cod_changelog_entry_text
1 'Vaitkus, Antanas' 2024-11-16T00:18:53+02:00
;
 Replaced the '\/Y' character sequence with the backslash character ('\')
 in the '_diffrn_measurement_method' data value.
;
